data_7720693
loop_
_publ_author_name
'Bairagi, Subhash'
'Chatterjee, Debipada'
'Patel, Deepak Kumar'
'Acharya, Swetashree'
'Ghosh, Sundargopal'

_publ_section_title
;
 A 14-vertex bud-shaped [(Cp*Ti)<sub>2</sub>B<sub>12</sub>H<sub>18</sub>]
 cluster.
;
_journal_issue 14
_journal_name_full 'Dalton transactions (Cambridge, England : 2003)'
_journal_page_first 5437
_journal_page_last 5442
_journal_paper_doi 10.1039/d5dt03098f
_journal_volume 55
_journal_year 2026
_chemical_formula_moiety '0.5675(C20 H48 B12 Ti2) + 0.4324(C20 H52 B14 Ti2)'
_chemical_formula_sum 'C20 H49.73 B12.86 Ti2'
_chemical_formula_weight 525.20
_space_group_crystal_system triclinic
_space_group_IT_number 2
_space_group_name_Hall '-P 1'
_space_group_name_H-M_alt 'P -1'
_atom_sites_solution_hydrogens geom
_audit_creation_method SHELXL-2019/3
_audit_update_record
;
2025-11-06 deposited with the CCDC.	2026-03-12 downloaded from the CCDC.
;
_cell_angle_alpha 100.348(3)
_cell_angle_beta 95.369(3)
_cell_angle_gamma 104.634(3)
_cell_formula_units_Z 6
_cell_length_a 12.4681(10)
_cell_length_b 16.8148(13)
_cell_length_c 21.8299(18)
_cell_measurement_reflns_used 8222
_cell_measurement_temperature 264(2)
_cell_measurement_theta_max 24.2
_cell_measurement_theta_min 2.8
_cell_volume 4309.4(6)
_computing_cell_refinement 'APEX3/SAINT (Bruker, 2016)'
_computing_data_collection 'APEX3 (Bruker, 2016)'
_computing_data_reduction 'SAINT/XPREP (Bruker, 2016)'
_computing_molecular_graphics 'ORTEP3 (Farrugia, 1997) and Mercury (Bruno et al., 2002)'
_computing_publication_material 'SHELXL-2019/2 (Sheldrick, 2019)'
_computing_structure_refinement 'SHELXL-2019/2 (Sheldrick, 2019)'
_computing_structure_solution 'SHELXT-2018/2 (Sheldrick, 2018)'
_diffrn_ambient_temperature 264(2)
_diffrn_measured_fraction_theta_full 0.999
_diffrn_measured_fraction_theta_max 0.997
_diffrn_measurement_device_type 'Bruker Kappa Apex3 CMOS'
_diffrn_measurement_method 'w scans'
_diffrn_radiation_type MoK\a
_diffrn_radiation_wavelength 0.71073
_diffrn_reflns_av_R_equivalents 0.1046
_diffrn_reflns_av_unetI/netI 0.0710
_diffrn_reflns_Laue_measured_fraction_full 0.999
_diffrn_reflns_Laue_measured_fraction_max 0.997
_diffrn_reflns_limit_h_max 16
_diffrn_reflns_limit_h_min -16
_diffrn_reflns_limit_k_max 22
_diffrn_reflns_limit_k_min -22
_diffrn_reflns_limit_l_max 29
_diffrn_reflns_limit_l_min -29
_diffrn_reflns_number 232994
_diffrn_reflns_point_group_measured_fraction_full 0.999
_diffrn_reflns_point_group_measured_fraction_max 0.997
_diffrn_reflns_theta_full 25.242
_diffrn_reflns_theta_max 28.311
_diffrn_reflns_theta_min 1.830
_diffrn_source 'Sealed tube'
_exptl_absorpt_coefficient_mu 0.566
_exptl_absorpt_correction_T_max 0.89
_exptl_absorpt_correction_T_min 0.78
_exptl_absorpt_correction_type multi-scan
_exptl_absorpt_process_details
;   
Reference: Krause, L., Herbst-Irmer, R., Sheldrick G.M. & Stalke D.,
 J. Appl. Cryst. 48 (2015) 3-10.
;
_exptl_crystal_colour 'dark violet'
_exptl_crystal_density_diffrn 1.214
_exptl_crystal_description block
_exptl_crystal_F_000 1668
_exptl_crystal_size_max 0.200
_exptl_crystal_size_mid 0.100
_exptl_crystal_size_min 0.100
_refine_diff_density_max 2.063
_refine_diff_density_min -0.871
_refine_diff_density_rms 0.123
_refine_ls_extinction_method none
_refine_ls_goodness_of_fit_ref 1.027
_refine_ls_hydrogen_treatment constr
_refine_ls_matrix_type full
_refine_ls_number_parameters 1630
_refine_ls_number_reflns 21392
_refine_ls_number_restraints 4374
_refine_ls_restrained_S_all 1.017
_refine_ls_R_factor_all 0.1319
_refine_ls_R_factor_gt 0.0885
_refine_ls_shift/su_max 0.005
_refine_ls_shift/su_mean 0.000
_refine_ls_structure_factor_coef Fsqd
_refine_ls_weighting_details 'w=1/[\s^2^(Fo^2^)+(0.1561P)^2^+3.3811P] where P=(Fo^2^+2Fc^2^)/3'
_refine_ls_weighting_scheme calc
_refine_ls_wR_factor_gt 0.2342
_refine_ls_wR_factor_ref 0.2794
_reflns_Friedel_coverage 0.000
_reflns_number_gt 13145
_reflns_number_total 21392
_reflns_threshold_expression 'I > 2\s(I)'
_cod_data_source_file d5dt03098f2.cif
_cod_data_source_block dg1obnt
_cod_depositor_comments 'Adding full bibliography for 7720692--7720694.cif.'
_cod_database_code 7720693
_shelx_shelxl_version_number 2019/3
_shelx_space_group_comment
;
The symmetry employed for this shelxl refinement is uniquely defined
by the following loop, which should always be used as a source of
symmetry information in preference to the above space-group names.
They are only intended as comments.
;
_shelx_estimated_absorpt_t_min 0.895
_shelx_estimated_absorpt_t_max 0.946

loop_
_space_group_symop_operation_xyz
'x, y, z'
'-x, -y, -z'

loop_
_atom_site_label
_atom_site_type_symbol
_atom_site_fract_x
_atom_site_fract_y
_atom_site_fract_z
_atom_site_U_iso_or_equiv
_atom_site_adp_type
_atom_site_occupancy
_atom_site_site_symmetry_order
_atom_site_calc_flag
_atom_site_refinement_flags_posn
_atom_site_refinement_flags_adp
_atom_site_refinement_flags_occupancy
_atom_site_disorder_assembly
_atom_site_disorder_group
C1 C -0.4823(15) 0.5349(8) 0.7608(6) 0.052(3) Uani 0.493(4) 1 d D U P A 1
C2 C -0.4619(9) 0.6185(7) 0.7923(5) 0.051(2) Uani 0.493(4) 1 d D U P A 1
C3 C -0.4531(9) 0.6238(8) 0.8578(6) 0.057(2) Uani 0.493(4) 1 d D U P A 1
C4 C -0.4738(10) 0.5391(10) 0.8667(5) 0.063(3) Uani 0.493(4) 1 d D U P A 1
C5 C -0.4897(15) 0.4856(8) 0.8066(7) 0.055(3) Uani 0.493(4) 1 d D U P A 1
C6 C -0.5021(10) 0.5091(7) 0.6900(5) 0.082(3) Uani 0.493(4) 1 d D U P A 1
H6A H -0.580395 0.498099 0.675013 0.124 Uiso 0.493(4) 1 calc R U P A 1
H6B H -0.478665 0.459215 0.677260 0.124 Uiso 0.493(4) 1 calc R U P A 1
H6C H -0.459799 0.553591 0.672612 0.124 Uiso 0.493(4) 1 calc R U P A 1
C7 C -0.4593(11) 0.6972(7) 0.7655(6) 0.106(4) Uani 0.493(4) 1 d D U P A 1
H7A H -0.427174 0.693028 0.727189 0.159 Uiso 0.493(4) 1 calc R U P A 1
H7B H -0.414890 0.746165 0.795546 0.159 Uiso 0.493(4) 1 calc R U P A 1
H7C H -0.534269 0.701748 0.757073 0.159 Uiso 0.493(4) 1 calc R U P A 1
C8 C -0.4474(12) 0.6976(8) 0.9114(6) 0.133(6) Uani 0.493(4) 1 d D U P A 1
H8A H -0.463562 0.742735 0.894228 0.199 Uiso 0.493(4) 1 calc R U P A 1
H8B H -0.373652 0.716516 0.935275 0.199 Uiso 0.493(4) 1 calc R U P A 1
H8C H -0.501388 0.679995 0.938271 0.199 Uiso 0.493(4) 1 calc R U P A 1
C9 C -0.4880(12) 0.5068(9) 0.9255(6) 0.117(5) Uani 0.493(4) 1 d D U P A 1
H9A H -0.566239 0.482801 0.926402 0.176 Uiso 0.493(4) 1 calc R U P A 1
H9B H -0.457956 0.552174 0.961369 0.176 Uiso 0.493(4) 1 calc R U P A 1
H9C H -0.449017 0.464473 0.926706 0.176 Uiso 0.493(4) 1 calc R U P A 1
C10 C -0.5238(11) 0.3898(7) 0.7891(6) 0.103(4) Uani 0.493(4) 1 d D U P A 1
H10A H -0.603881 0.369060 0.784788 0.154 Uiso 0.493(4) 1 calc R U P A 1
H10B H -0.489960 0.368342 0.821451 0.154 Uiso 0.493(4) 1 calc R U P A 1
H10C H -0.499100 0.371719 0.749902 0.154 Uiso 0.493(4) 1 calc R U P A 1
C11 C 0.2193(12) 0.5978(10) 0.8961(6) 0.063(3) Uani 0.493(4) 1 d D U P A 1
C12 C 0.1998(10) 0.5408(6) 0.8367(8) 0.057(2) Uani 0.493(4) 1 d D U P A 1
C13 C 0.2060(8) 0.5864(8) 0.7884(5) 0.048(2) Uani 0.493(4) 1 d D U P A 1
C14 C 0.2273(9) 0.6712(6) 0.8179(6) 0.047(2) Uani 0.493(4) 1 d D U P A 1
C15 C 0.2342(15) 0.6777(9) 0.8836(5) 0.055(3) Uani 0.493(4) 1 d D U P A 1
C16 C 0.2342(13) 0.5807(9) 0.9612(6) 0.121(5) Uani 0.493(4) 1 d D U P A 1
H16A H 0.289613 0.627258 0.988126 0.182 Uiso 0.493(4) 1 calc R U P A 1
H16B H 0.258198 0.530513 0.959473 0.182 Uiso 0.493(4) 1 calc R U P A 1
H16C H 0.164273 0.573409 0.977500 0.182 Uiso 0.493(4) 1 calc R U P A 1
C17 C 0.1883(12) 0.4500(7) 0.8316(7) 0.126(5) Uani 0.493(4) 1 d D U P A 1
H17A H 0.174178 0.422215 0.788028 0.188 Uiso 0.493(4) 1 calc R U P A 1
H17B H 0.127114 0.426249 0.852302 0.188 Uiso 0.493(4) 1 calc R U P A 1
H17C H 0.256335 0.442602 0.851213 0.188 Uiso 0.493(4) 1 calc R U P A 1
C18 C 0.2084(11) 0.5513(9) 0.7218(5) 0.122(5) Uani 0.493(4) 1 d D U P A 1
H18A H 0.277405 0.536680 0.717834 0.183 Uiso 0.493(4) 1 calc R U P A 1
H18B H 0.202835 0.592358 0.697162 0.183 Uiso 0.493(4) 1 calc R U P A 1
H18C H 0.146494 0.501955 0.707056 0.183 Uiso 0.493(4) 1 calc R U P A 1
C19 C 0.2451(10) 0.7427(7) 0.7825(6) 0.109(4) Uani 0.493(4) 1 d D U P A 1
H19A H 0.314683 0.748661 0.765847 0.163 Uiso 0.493(4) 1 calc R U P A 1
H19B H 0.247292 0.794090 0.810695 0.163 Uiso 0.493(4) 1 calc R U P A 1
H19C H 0.184637 0.730291 0.748536 0.163 Uiso 0.493(4) 1 calc R U P A 1
C20 C 0.2717(13) 0.7612(8) 0.9300(6) 0.128(6) Uani 0.493(4) 1 d D U P A 1
H20A H 0.316026 0.755854 0.966655 0.191 Uiso 0.493(4) 1 calc R U P A 1
H20B H 0.207228 0.777956 0.942012 0.191 Uiso 0.493(4) 1 calc R U P A 1
H20C H 0.315734 0.802894 0.910832 0.191 Uiso 0.493(4) 1 calc R U P A 1
B1 B -0.1310(10) 0.5345(7) 0.8388(6) 0.064(2) Uani 0.493(4) 1 d . U P A 1
B5 B -0.1093(10) 0.6368(7) 0.8287(6) 0.064(2) Uani 0.493(4) 1 d . U P A 1
C1' C -0.4764(14) 0.5633(8) 0.7688(6) 0.054(3) Uani 0.507(4) 1 d D U P A 2
C2' C -0.4599(9) 0.6247(6) 0.8248(7) 0.056(2) Uani 0.507(4) 1 d D U P A 2
C3' C -0.4632(8) 0.5834(7) 0.8752(4) 0.050(2) Uani 0.507(4) 1 d D U P A 2
C4' C -0.4830(8) 0.4974(6) 0.8505(5) 0.0454(18) Uani 0.507(4) 1 d D U P A 2
C5' C -0.4920(15) 0.4851(8) 0.7848(5) 0.054(3) Uani 0.507(4) 1 d D U P A 2
C6' C -0.4925(11) 0.5788(8) 0.7032(6) 0.115(5) Uani 0.507(4) 1 d D U P A 2
H6D H -0.454135 0.546996 0.676600 0.173 Uiso 0.507(4) 1 calc R U P A 2
H6E H -0.462577 0.637593 0.704181 0.173 Uiso 0.507(4) 1 calc R U P A 2
H6F H -0.570947 0.561671 0.687046 0.173 Uiso 0.507(4) 1 calc R U P A 2
C7' C -0.4545(11) 0.7151(7) 0.8304(7) 0.110(4) Uani 0.507(4) 1 d D U P A 2
H7D H -0.528104 0.722398 0.832524 0.165 Uiso 0.507(4) 1 calc R U P A 2
H7E H -0.426745 0.733837 0.794414 0.165 Uiso 0.507(4) 1 calc R U P A 2
H7F H -0.405230 0.747486 0.867951 0.165 Uiso 0.507(4) 1 calc R U P A 2
C8' C -0.4568(10) 0.6223(8) 0.9446(5) 0.113(5) Uani 0.507(4) 1 d D U P A 2
H8D H -0.526625 0.599791 0.958656 0.169 Uiso 0.507(4) 1 calc R U P A 2
H8E H -0.442214 0.682203 0.950017 0.169 Uiso 0.507(4) 1 calc R U P A 2
H8F H -0.397446 0.609448 0.968758 0.169 Uiso 0.507(4) 1 calc R U P A 2
C9' C -0.5053(10) 0.4290(7) 0.8888(6) 0.103(4) Uani 0.507(4) 1 d D U P A 2
H9D H -0.450567 0.445159 0.925948 0.155 Uiso 0.507(4) 1 calc R U P A 2
H9E H -0.500391 0.377160 0.863849 0.155 Uiso 0.507(4) 1 calc R U P A 2
H9F H -0.578853 0.421579 0.900549 0.155 Uiso 0.507(4) 1 calc R U P A 2
C10' C -0.5240(10) 0.4006(7) 0.7399(5) 0.109(5) Uani 0.507(4) 1 d D U P A 2
H10D H -0.598603 0.370134 0.743522 0.163 Uiso 0.507(4) 1 calc R U P A 2
H10E H -0.472624 0.369302 0.750034 0.163 Uiso 0.507(4) 1 calc R U P A 2
H10F H -0.521090 0.408578 0.697556 0.163 Uiso 0.507(4) 1 calc R U P A 2
C11' C 0.2034(8) 0.5494(6) 0.8726(6) 0.0503(19) Uani 0.507(4) 1 d D U P A 2
C12' C 0.2011(9) 0.5505(8) 0.8070(5) 0.054(2) Uani 0.507(4) 1 d D U P A 2
C13' C 0.2181(10) 0.6343(10) 0.8022(6) 0.063(3) Uani 0.507(4) 1 d D U P A 2
C14' C 0.2363(14) 0.6853(7) 0.8631(7) 0.055(3) Uani 0.507(4) 1 d D U P A 2
C15' C 0.2280(10) 0.6326(7) 0.9069(5) 0.051(2) Uani 0.507(4) 1 d D U P A 2
C16' C 0.1990(11) 0.4718(7) 0.8994(7) 0.113(4) Uani 0.507(4) 1 d D U P A 2
H16D H 0.273698 0.467655 0.909465 0.170 Uiso 0.507(4) 1 calc R U P A 2
H16E H 0.156257 0.422831 0.868848 0.170 Uiso 0.507(4) 1 calc R U P A 2
H16F H 0.164174 0.475827 0.936802 0.170 Uiso 0.507(4) 1 calc R U P A 2
C17' C 0.1944(11) 0.4781(8) 0.7551(6) 0.129(5) Uani 0.507(4) 1 d D U P A 2
H17D H 0.168394 0.489867 0.715757 0.193 Uiso 0.507(4) 1 calc R U P A 2
H17E H 0.143240 0.428538 0.762130 0.193 Uiso 0.507(4) 1 calc R U P A 2
H17F H 0.267306 0.469190 0.753725 0.193 Uiso 0.507(4) 1 calc R U P A 2
C18' C 0.2385(11) 0.6696(9) 0.7450(6) 0.119(5) Uani 0.507(4) 1 d D U P A 2
H18D H 0.316818 0.681567 0.741302 0.178 Uiso 0.507(4) 1 calc R U P A 2
H18E H 0.215764 0.720514 0.748433 0.178 Uiso 0.507(4) 1 calc R U P A 2
H18F H 0.196021 0.629491 0.708326 0.178 Uiso 0.507(4) 1 calc R U P A 2
C19' C 0.2683(12) 0.7786(7) 0.8834(7) 0.117(5) Uani 0.507(4) 1 d D U P A 2
H19D H 0.340646 0.797570 0.908937 0.175 Uiso 0.507(4) 1 calc R U P A 2
H19E H 0.213878 0.795109 0.907416 0.175 Uiso 0.507(4) 1 calc R U P A 2
H19F H 0.271099 0.803304 0.847025 0.175 Uiso 0.507(4) 1 calc R U P A 2
C20' C 0.2511(11) 0.6562(8) 0.9780(5) 0.109(4) Uani 0.507(4) 1 d D U P A 2
H20D H 0.187158 0.628341 0.994964 0.164 Uiso 0.507(4) 1 calc R U P A 2
H20E H 0.265619 0.715944 0.991535 0.164 Uiso 0.507(4) 1 calc R U P A 2
H20F H 0.315238 0.639244 0.992570 0.164 Uiso 0.507(4) 1 calc R U P A 2
B1' B -0.1405(12) 0.5513(9) 0.7976(7) 0.081(2) Uani 0.507(4) 1 d . U P A 2
B5' B -0.1217(12) 0.6185(9) 0.8671(7) 0.081(2) Uani 0.507(4) 1 d . U P A 2
B9' B -0.2001(9) 0.5757(7) 0.9210(5) 0.065(2) Uani 0.507(4) 1 d . U P A 2
H9' H -0.216910 0.603272 0.967486 0.078 Uiso 0.507(4) 1 calc R U P A 2
B11' B -0.2114(10) 0.5803(8) 0.7359(6) 0.073(2) Uani 0.507(4) 1 d . U P A 2
H11' H -0.247391 0.549474 0.686855 0.088 Uiso 0.507(4) 1 calc R U P A 2
B2 B -0.0756(6) 0.4749(4) 0.7769(3) 0.0892(19) Uani 1 1 d . U . . .
H2 H -0.056392 0.417049 0.754656 0.107 Uiso 1 1 calc R U . A 1
B3 B -0.0468(7) 0.5584(5) 0.7376(3) 0.0919(18) Uani 1 1 d . U . . .
H3 H -0.034294 0.548047 0.687883 0.110 Uiso 1 1 calc R U . A 2
B4 B -0.0516(7) 0.6564(6) 0.7672(4) 0.105(2) Uani 1 1 d . U . . .
H4 H -0.017866 0.700262 0.737416 0.126 Uiso 1 1 calc R U . A 1
B6 B -0.0147(6) 0.7073(4) 0.8955(3) 0.0894(18) Uani 1 1 d . U . . .
H6 H 0.035333 0.770630 0.920272 0.107 Uiso 1 1 calc R U . A 1
B7 B -0.0156(7) 0.6264(5) 0.9366(4) 0.096(2) Uani 1 1 d . U . . .
H7 H 0.009809 0.639801 0.987830 0.115 Uiso 1 1 calc R U . A 2
B8 B -0.0702(7) 0.5184(6) 0.9038(4) 0.105(2) Uani 1 1 d . U . . .
H8 H -0.050042 0.476437 0.933649 0.126 Uiso 1 1 calc R U . A 1
B9 B -0.2378(5) 0.4788(4) 0.8772(3) 0.0732(14) Uani 1 1 d . U . . .
H9 H -0.286552 0.446733 0.909555 0.088 Uiso 1 1 calc R U . A 1
B11 B -0.2021(6) 0.6751(4) 0.7817(3) 0.0786(16) Uani 1 1 d . U . . .
H11 H -0.243225 0.700284 0.745761 0.094 Uiso 1 1 calc R U . A 1
B10 B -0.2344(6) 0.4536(4) 0.7945(4) 0.0880(18) Uani 1 1 d . U . . .
H10 H -0.283975 0.397880 0.759296 0.106 Uiso 1 1 calc R U . A 1
B12 B -0.1740(6) 0.7038(4) 0.8651(4) 0.0945(19) Uani 1 1 d . U . . .
H12 H -0.195023 0.754230 0.897172 0.113 Uiso 1 1 calc R U . A 1
Ti1 Ti -0.30599(5) 0.57048(4) 0.82588(3) 0.04142(18) Uani 1 1 d . . . . .
Ti2 Ti 0.04846(5) 0.59867(4) 0.84023(3) 0.04346(18) Uani 1 1 d . . . . .
C21 C -0.0523(7) 0.1980(7) 0.5343(4) 0.053(2) Uani 0.573(5) 1 d D U P B 3
C22 C -0.0722(10) 0.1646(7) 0.4690(4) 0.0450(19) Uani 0.573(5) 1 d D U P B 3
C23 C -0.0555(17) 0.2328(8) 0.4385(6) 0.054(3) Uani 0.573(5) 1 d D U P B 3
C24 C -0.0253(16) 0.3066(8) 0.4847(6) 0.060(3) Uani 0.573(5) 1 d D U P B 3
C25 C -0.0259(9) 0.2865(7) 0.5431(5) 0.060(3) Uani 0.573(5) 1 d D U P B 3
C26 C -0.0691(13) 0.1509(8) 0.5855(6) 0.119(5) Uani 0.573(5) 1 d D U P B 3
H26A H -0.137015 0.155240 0.601487 0.178 Uiso 0.573(5) 1 calc R U P B 3
H26B H -0.006891 0.174094 0.618767 0.178 Uiso 0.573(5) 1 calc R U P B 3
H26C H -0.074301 0.092824 0.569361 0.178 Uiso 0.573(5) 1 calc R U P B 3
C27 C -0.1135(14) 0.0726(8) 0.4400(6) 0.098(4) Uani 0.573(5) 1 d D U P B 3
H27A H -0.100596 0.040843 0.470986 0.147 Uiso 0.573(5) 1 calc R U P B 3
H27B H -0.074016 0.059836 0.405456 0.147 Uiso 0.573(5) 1 calc R U P B 3
H27C H -0.192244 0.058215 0.425013 0.147 Uiso 0.573(5) 1 calc R U P B 3
C28 C -0.0854(18) 0.2219(8) 0.3687(7) 0.105(5) Uani 0.573(5) 1 d D U P B 3
H28A H -0.165408 0.207290 0.357895 0.158 Uiso 0.573(5) 1 calc R U P B 3
H28B H -0.057520 0.178032 0.347222 0.158 Uiso 0.573(5) 1 calc R U P B 3
H28C H -0.052471 0.273594 0.356252 0.158 Uiso 0.573(5) 1 calc R U P B 3
C29 C -0.0066(15) 0.3928(8) 0.4689(7) 0.120(5) Uani 0.573(5) 1 d D U P B 3
H29A H 0.058922 0.404642 0.448601 0.179 Uiso 0.573(5) 1 calc R U P B 3
H29B H 0.003597 0.434426 0.506926 0.179 Uiso 0.573(5) 1 calc R U P B 3
H29C H -0.070552 0.393842 0.441249 0.179 Uiso 0.573(5) 1 calc R U P B 3
C30 C -0.0137(15) 0.3494(9) 0.6031(6) 0.147(7) Uani 0.573(5) 1 d D U P B 3
H30A H 0.060784 0.386740 0.611700 0.221 Uiso 0.573(5) 1 calc R U P B 3
H30B H -0.026875 0.320611 0.637057 0.221 Uiso 0.573(5) 1 calc R U P B 3
H30C H -0.067040 0.381157 0.599082 0.221 Uiso 0.573(5) 1 calc R U P B 3
C31 C 0.6058(8) 0.1890(6) 0.4637(4) 0.0479(19) Uani 0.573(5) 1 d D U P B 3
C32 C 0.6164(13) 0.1950(7) 0.5293(4) 0.049(2) Uani 0.573(5) 1 d D U P B 3
C33 C 0.649(3) 0.2817(8) 0.5592(7) 0.055(3) Uani 0.573(5) 1 d D U P B 3
C34 C 0.6571(13) 0.3292(7) 0.5120(6) 0.056(2) Uani 0.573(5) 1 d D U P B 3
C35 C 0.6290(8) 0.2718(8) 0.4525(5) 0.056(2) Uani 0.573(5) 1 d D U P B 3
C36 C 0.5831(10) 0.1111(7) 0.4119(5) 0.101(4) Uani 0.573(5) 1 d D U P B 3
H36A H 0.643858 0.085982 0.415520 0.152 Uiso 0.573(5) 1 calc R U P B 3
H36B H 0.576470 0.126447 0.371669 0.152 Uiso 0.573(5) 1 calc R U P B 3
H36C H 0.514657 0.071681 0.415579 0.152 Uiso 0.573(5) 1 calc R U P B 3
C37 C 0.6109(11) 0.1201(6) 0.5586(5) 0.080(3) Uani 0.573(5) 1 d D U P B 3
H37A H 0.549159 0.074095 0.536313 0.119 Uiso 0.573(5) 1 calc R U P B 3
H37B H 0.600750 0.134048 0.601827 0.119 Uiso 0.573(5) 1 calc R U P B 3
H37C H 0.679458 0.104262 0.556209 0.119 Uiso 0.573(5) 1 calc R U P B 3
C38 C 0.6739(14) 0.3116(6) 0.6298(6) 0.083(4) Uani 0.573(5) 1 d D U P B 3
H38A H 0.741711 0.299871 0.645074 0.124 Uiso 0.573(5) 1 calc R U P B 3
H38B H 0.613149 0.282983 0.648661 0.124 Uiso 0.573(5) 1 calc R U P B 3
H38C H 0.682851 0.371108 0.640424 0.124 Uiso 0.573(5) 1 calc R U P B 3
C39 C 0.6975(12) 0.4233(7) 0.5262(6) 0.097(4) Uani 0.573(5) 1 d D U P B 3
H39A H 0.682541 0.445111 0.567288 0.145 Uiso 0.573(5) 1 calc R U P B 3
H39B H 0.659148 0.444640 0.495385 0.145 Uiso 0.573(5) 1 calc R U P B 3
H39C H 0.776631 0.440551 0.524986 0.145 Uiso 0.573(5) 1 calc R U P B 3
C40 C 0.6407(11) 0.2978(8) 0.3916(5) 0.108(4) Uani 0.573(5) 1 d D U P B 3
H40A H 0.717466 0.307656 0.384638 0.162 Uiso 0.573(5) 1 calc R U P B 3
H40B H 0.618263 0.348525 0.392388 0.162 Uiso 0.573(5) 1 calc R U P B 3
H40C H 0.594080 0.254149 0.358159 0.162 Uiso 0.573(5) 1 calc R U P B 3
B13 B 0.3009(6) 0.3021(5) 0.4965(3) 0.0407(14) Uani 0.573(5) 1 d . U P B 3
B14 B 0.2713(6) 0.1962(5) 0.5039(4) 0.0445(15) Uani 0.573(5) 1 d . U P B 3
C21' C -0.0388(11) 0.2371(9) 0.5484(6) 0.052(3) Uani 0.427(5) 1 d D U P B 4
C22' C -0.0688(16) 0.1744(9) 0.4905(8) 0.060(3) Uani 0.427(5) 1 d D U P B 4
C23' C -0.067(2) 0.2145(10) 0.4402(8) 0.053(3) Uani 0.427(5) 1 d D U P B 4
C24' C -0.030(2) 0.3022(10) 0.4662(6) 0.048(3) Uani 0.427(5) 1 d D U P B 4
C25' C -0.0151(12) 0.3152(7) 0.5318(6) 0.041(2) Uani 0.427(5) 1 d D U P B 4
C26' C -0.0575(16) 0.2090(10) 0.6082(7) 0.104(5) Uani 0.427(5) 1 d D U P B 4
H26D H -0.002668 0.245901 0.641909 0.156 Uiso 0.427(5) 1 calc R U P B 4
H26E H -0.050770 0.152724 0.604385 0.156 Uiso 0.427(5) 1 calc R U P B 4
H26F H -0.131185 0.210120 0.616994 0.156 Uiso 0.427(5) 1 calc R U P B 4
C27' C -0.111(2) 0.0793(10) 0.4760(8) 0.104(6) Uani 0.427(5) 1 d D U P B 4
H27D H -0.190378 0.062581 0.461451 0.156 Uiso 0.427(5) 1 calc R U P B 4
H27E H -0.097136 0.058794 0.513385 0.156 Uiso 0.427(5) 1 calc R U P B 4
H27F H -0.073259 0.056317 0.443925 0.156 Uiso 0.427(5) 1 calc R U P B 4
C28' C -0.103(2) 0.1849(9) 0.3696(8) 0.082(5) Uani 0.427(5) 1 d D U P B 4
H28D H -0.078147 0.136272 0.354779 0.123 Uiso 0.427(5) 1 calc R U P B 4
H28E H -0.070828 0.228961 0.348815 0.123 Uiso 0.427(5) 1 calc R U P B 4
H28F H -0.183289 0.170677 0.360646 0.123 Uiso 0.427(5) 1 calc R U P B 4
C29' C -0.0178(19) 0.3778(10) 0.4341(6) 0.082(4) Uani 0.427(5) 1 d D U P B 4
H29D H -0.088380 0.373967 0.410273 0.123 Uiso 0.427(5) 1 calc R U P B 4
H29E H 0.037584 0.377434 0.406388 0.123 Uiso 0.427(5) 1 calc R U P B 4
H29F H 0.004973 0.429014 0.465512 0.123 Uiso 0.427(5) 1 calc R U P B 4
C30' C 0.0065(15) 0.3943(8) 0.5820(7) 0.091(5) Uani 0.427(5) 1 d D U P B 4
H30D H 0.010227 0.380353 0.622811 0.137 Uiso 0.427(5) 1 calc R U P B 4
H30E H -0.053172 0.420052 0.576378 0.137 Uiso 0.427(5) 1 calc R U P B 4
H30F H 0.076242 0.432719 0.578875 0.137 Uiso 0.427(5) 1 calc R U P B 4
C31' C 0.6163(12) 0.2221(9) 0.4529(6) 0.058(3) Uani 0.427(5) 1 d D U P B 4
C32' C 0.619(2) 0.1951(10) 0.5099(8) 0.057(3) Uani 0.427(5) 1 d D U P B 4
C33' C 0.643(4) 0.2661(11) 0.5589(9) 0.053(3) Uani 0.427(5) 1 d D U P B 4
C34' C 0.6606(18) 0.3381(10) 0.5337(6) 0.052(3) Uani 0.427(5) 1 d D U P B 4
C35' C 0.6462(11) 0.3121(9) 0.4679(6) 0.052(2) Uani 0.427(5) 1 d D U P B 4
C36' C 0.5993(17) 0.1657(11) 0.3885(7) 0.139(7) Uani 0.427(5) 1 d D U P B 4
H36D H 0.661115 0.141748 0.384659 0.208 Uiso 0.427(5) 1 calc R U P B 4
H36E H 0.594822 0.198065 0.356816 0.208 Uiso 0.427(5) 1 calc R U P B 4
H36F H 0.530965 0.121511 0.383218 0.208 Uiso 0.427(5) 1 calc R U P B 4
C37' C 0.6109(17) 0.1070(10) 0.5178(8) 0.108(5) Uani 0.427(5) 1 d D U P B 4
H37D H 0.678992 0.093129 0.509647 0.161 Uiso 0.427(5) 1 calc R U P B 4
H37E H 0.549089 0.068649 0.488806 0.161 Uiso 0.427(5) 1 calc R U P B 4
H37F H 0.599033 0.102899 0.560109 0.161 Uiso 0.427(5) 1 calc R U P B 4
C38' C 0.664(2) 0.2687(9) 0.6280(8) 0.095(5) Uani 0.427(5) 1 d D U P B 4
H38D H 0.724473 0.244389 0.636491 0.142 Uiso 0.427(5) 1 calc R U P B 4
H38E H 0.597778 0.237369 0.640968 0.142 Uiso 0.427(5) 1 calc R U P B 4
H38F H 0.684146 0.326000 0.650805 0.142 Uiso 0.427(5) 1 calc R U P B 4
C39' C 0.7038(18) 0.4285(10) 0.5658(7) 0.111(6) Uani 0.427(5) 1 d D U P B 4
H39D H 0.674583 0.462249 0.541195 0.167 Uiso 0.427(5) 1 calc R U P B 4
H39E H 0.784149 0.445068 0.570356 0.167 Uiso 0.427(5) 1 calc R U P B 4
H39F H 0.680480 0.436319 0.606651 0.167 Uiso 0.427(5) 1 calc R U P B 4
C40' C 0.6667(15) 0.3646(10) 0.4184(7) 0.119(6) Uani 0.427(5) 1 d D U P B 4
H40D H 0.668823 0.421578 0.436213 0.179 Uiso 0.427(5) 1 calc R U P B 4
H40E H 0.607273 0.342276 0.383499 0.179 Uiso 0.427(5) 1 calc R U P B 4
H40F H 0.736854 0.363162 0.404215 0.179 Uiso 0.427(5) 1 calc R U P B 4
B13' B 0.3163(9) 0.2851(7) 0.5364(5) 0.0466(19) Uani 0.427(5) 1 d . U P B 4
B14' B 0.2857(9) 0.2121(7) 0.4629(5) 0.0474(19) Uani 0.427(5) 1 d . U P B 4
B22' B 0.3568(10) 0.2619(8) 0.4097(5) 0.056(2) Uani 0.427(5) 1 d . U P B 4
H22' H 0.368104 0.238625 0.360971 0.068 Uiso 0.427(5) 1 calc R U P B 4
B23' B 0.3728(11) 0.2380(8) 0.5923(6) 0.060(2) Uani 0.427(5) 1 d . U P B 4
H23' H 0.410571 0.261310 0.642012 0.072 Uiso 0.427(5) 1 calc R U P B 4
B15 B 0.1765(5) 0.1307(3) 0.4404(3) 0.0631(13) Uani 1 1 d . U . . .
H15 H 0.125474 0.067808 0.415462 0.076 Uiso 1 1 calc R U . B 3
B16 B 0.1666(6) 0.2092(4) 0.3970(3) 0.0805(16) Uani 1 1 d . U . . .
H16 H 0.130270 0.195300 0.347064 0.097 Uiso 1 1 calc R U . B 4
B17 B 0.2322(6) 0.3098(5) 0.4258(3) 0.0806(16) Uani 1 1 d . U . . .
H17 H 0.213081 0.348188 0.392655 0.097 Uiso 1 1 calc R U . B 3
B18 B 0.2625(4) 0.3631(3) 0.5574(3) 0.0589(12) Uani 1 1 d . U . . .
H18 H 0.256276 0.424534 0.581889 0.071 Uiso 1 1 calc R U . B 3
B19 B 0.2150(5) 0.2835(4) 0.5997(3) 0.0772(16) Uani 1 1 d . U . . .
H19 H 0.198782 0.296123 0.648655 0.093 Uiso 1 1 calc R U . B 4
B20 B 0.2166(6) 0.1867(4) 0.5723(3) 0.0797(16) Uani 1 1 d . U . . .
H20 H 0.184308 0.147962 0.605643 0.096 Uiso 1 1 calc R U . B 3
B21 B 0.4120(4) 0.3775(3) 0.5339(3) 0.0568(11) Uani 1 1 d . U . . .
H21 H 0.468422 0.433345 0.566222 0.068 Uiso 1 1 calc R U . B 3
B22 B 0.4070(6) 0.3468(4) 0.4493(3) 0.0714(14) Uani 1 1 d . U . . .
H22 H 0.453850 0.374047 0.414234 0.086 Uiso 1 1 calc R U . B 3
B23 B 0.3639(5) 0.1552(4) 0.5529(3) 0.0754(15) Uani 1 1 d . U . . .
H23 H 0.404027 0.129230 0.588618 0.090 Uiso 1 1 calc R U . B 3
B24 B 0.3276(4) 0.1243(3) 0.4679(3) 0.0605(12) Uani 1 1 d . U . . .
H24 H 0.342099 0.070348 0.436463 0.073 Uiso 1 1 calc R U . B 3
Ti3 Ti 0.11974(5) 0.24435(4) 0.49750(3) 0.03915(17) Uani 1 1 d . . . . .
Ti4 Ti 0.46818(5) 0.25368(4) 0.50211(3) 0.03911(17) Uani 1 1 d . . . . .
C41 C 0.1422(9) 0.1569(5) 0.8186(5) 0.055(2) Uani 0.636(3) 1 d D U P C 5
C42 C 0.0979(6) 0.0725(5) 0.7864(3) 0.0510(16) Uani 0.636(3) 1 d D U P C 5
C43 C 0.0899(8) 0.0190(5) 0.8276(5) 0.058(2) Uani 0.636(3) 1 d D U P C 5
C44 C 0.1238(8) 0.0701(8) 0.8884(5) 0.071(2) Uani 0.636(3) 1 d D U P C 5
C45 C 0.1552(11) 0.1551(7) 0.8836(5) 0.069(3) Uani 0.636(3) 1 d D U P C 5
C46 C 0.1526(8) 0.2273(6) 0.7836(5) 0.105(3) Uani 0.636(3) 1 d D U P C 5
H46A H 0.203246 0.222354 0.753538 0.157 Uiso 0.636(3) 1 calc R U P C 5
H46B H 0.180855 0.280280 0.812900 0.157 Uiso 0.636(3) 1 calc R U P C 5
H46C H 0.080352 0.224036 0.762133 0.157 Uiso 0.636(3) 1 calc R U P C 5
C47 C 0.0480(8) 0.0375(7) 0.7167(4) 0.114(4) Uani 0.636(3) 1 d D U P C 5
H47A H 0.065843 -0.014346 0.702276 0.171 Uiso 0.636(3) 1 calc R U P C 5
H47B H 0.078933 0.077449 0.692255 0.171 Uiso 0.636(3) 1 calc R U P C 5
H47C H -0.031889 0.027606 0.712132 0.171 Uiso 0.636(3) 1 calc R U P C 5
C48 C 0.0445(8) -0.0737(6) 0.8193(6) 0.128(4) Uani 0.636(3) 1 d D U P C 5
H48A H -0.033154 -0.090302 0.801344 0.192 Uiso 0.636(3) 1 calc R U P C 5
H48B H 0.051633 -0.089085 0.859487 0.192 Uiso 0.636(3) 1 calc R U P C 5
H48C H 0.085624 -0.101558 0.791801 0.192 Uiso 0.636(3) 1 calc R U P C 5
C49 C 0.1165(9) 0.0529(8) 0.9532(5) 0.138(4) Uani 0.636(3) 1 d D U P C 5
H49A H 0.176854 0.092596 0.982443 0.207 Uiso 0.636(3) 1 calc R U P C 5
H49B H 0.121869 -0.003095 0.953250 0.207 Uiso 0.636(3) 1 calc R U P C 5
H49C H 0.046258 0.058104 0.965487 0.207 Uiso 0.636(3) 1 calc R U P C 5
C50 C 0.1911(9) 0.2407(7) 0.9302(5) 0.133(5) Uani 0.636(3) 1 d D U P C 5
H50A H 0.129649 0.265408 0.930761 0.199 Uiso 0.636(3) 1 calc R U P C 5
H50B H 0.253355 0.277240 0.917206 0.199 Uiso 0.636(3) 1 calc R U P C 5
H50C H 0.212870 0.232844 0.971522 0.199 Uiso 0.636(3) 1 calc R U P C 5
C51 C 0.8079(9) 0.1017(6) 0.8722(5) 0.065(2) Uani 0.636(3) 1 d D U P C 5
C52 C 0.7687(6) 0.0131(5) 0.8498(3) 0.0464(15) Uani 0.636(3) 1 d D U P C 5
C53 C 0.7415(6) -0.0032(5) 0.7832(3) 0.0446(14) Uani 0.636(3) 1 d D U P C 5
C54 C 0.7666(9) 0.0734(7) 0.7643(5) 0.059(2) Uani 0.636(3) 1 d D U P C 5
C55 C 0.8075(7) 0.1379(5) 0.8190(6) 0.071(2) Uani 0.636(3) 1 d D U P C 5
C56 C 0.8483(8) 0.1353(6) 0.9418(5) 0.126(5) Uani 0.636(3) 1 d D U P C 5
H56A H 0.904107 0.109368 0.955248 0.189 Uiso 0.636(3) 1 calc R U P C 5
H56B H 0.786377 0.122848 0.964779 0.189 Uiso 0.636(3) 1 calc R U P C 5
H56C H 0.880224 0.195092 0.949459 0.189 Uiso 0.636(3) 1 calc R U P C 5
C57 C 0.7612(8) -0.0586(6) 0.8843(4) 0.093(3) Uani 0.636(3) 1 d D U P C 5
H57A H 0.701507 -0.106405 0.862364 0.139 Uiso 0.636(3) 1 calc R U P C 5
H57B H 0.746729 -0.041218 0.926287 0.139 Uiso 0.636(3) 1 calc R U P C 5
H57C H 0.830714 -0.073504 0.885872 0.139 Uiso 0.636(3) 1 calc R U P C 5
C58 C 0.7058(8) -0.0862(6) 0.7369(4) 0.110(4) Uani 0.636(3) 1 d D U P C 5
H58A H 0.717726 -0.077131 0.695577 0.165 Uiso 0.636(3) 1 calc R U P C 5
H58B H 0.627700 -0.112100 0.736728 0.165 Uiso 0.636(3) 1 calc R U P C 5
H58C H 0.749002 -0.122238 0.748784 0.165 Uiso 0.636(3) 1 calc R U P C 5
C59 C 0.7634(9) 0.0922(8) 0.7000(5) 0.133(4) Uani 0.636(3) 1 d D U P C 5
H59A H 0.835139 0.095534 0.686317 0.200 Uiso 0.636(3) 1 calc R U P C 5
H59B H 0.746057 0.144800 0.700903 0.200 Uiso 0.636(3) 1 calc R U P C 5
H59C H 0.707045 0.048210 0.671255 0.200 Uiso 0.636(3) 1 calc R U P C 5
C60 C 0.8568(9) 0.2306(6) 0.8281(6) 0.142(4) Uani 0.636(3) 1 d D U P C 5
H60A H 0.815409 0.259412 0.854802 0.212 Uiso 0.636(3) 1 calc R U P C 5
H60B H 0.853128 0.246543 0.788052 0.212 Uiso 0.636(3) 1 calc R U P C 5
H60C H 0.933601 0.245513 0.847373 0.212 Uiso 0.636(3) 1 calc R U P C 5
B25 B 0.4664(6) 0.1376(4) 0.8315(3) 0.0419(13) Uani 0.636(3) 1 d . U P C 5
B26 B 0.4253(5) 0.0279(4) 0.8346(3) 0.0417(13) Uani 0.636(3) 1 d . U P C 5
C41' C 0.1235(16) 0.1272(12) 0.8082(8) 0.059(3) Uani 0.364(3) 1 d D U P C 6
C42' C 0.0914(15) 0.0398(10) 0.8093(7) 0.059(3) Uani 0.364(3) 1 d D U P C 6
C43' C 0.1060(12) 0.0328(7) 0.8731(8) 0.050(3) Uani 0.364(3) 1 d D U P C 6
C44' C 0.1493(10) 0.1158(8) 0.9086(5) 0.042(2) Uani 0.364(3) 1 d D U P C 6
C45' C 0.1648(18) 0.1735(9) 0.8693(8) 0.050(3) Uani 0.364(3) 1 d D U P C 6
C46' C 0.0904(16) 0.1394(12) 0.7445(8) 0.132(6) Uani 0.364(3) 1 d D U P C 6
H46D H 0.010645 0.129963 0.736916 0.198 Uiso 0.364(3) 1 calc R U P C 6
H46E H 0.112301 0.100394 0.713745 0.198 Uiso 0.364(3) 1 calc R U P C 6
H46F H 0.126790 0.195837 0.741392 0.198 Uiso 0.364(3) 1 calc R U P C 6
C47' C 0.0318(15) -0.0461(11) 0.7656(8) 0.144(7) Uani 0.364(3) 1 d D U P C 6
H47D H -0.026587 -0.076319 0.785288 0.215 Uiso 0.364(3) 1 calc R U P C 6
H47E H 0.084927 -0.077967 0.757989 0.215 Uiso 0.364(3) 1 calc R U P C 6
H47F H -0.000157 -0.037584 0.726390 0.215 Uiso 0.364(3) 1 calc R U P C 6
C48' C 0.0855(12) -0.0353(9) 0.9108(8) 0.099(5) Uani 0.364(3) 1 d D U P C 6
H48D H 0.019698 -0.035199 0.930430 0.149 Uiso 0.364(3) 1 calc R U P C 6
H48E H 0.148870 -0.024959 0.942651 0.149 Uiso 0.364(3) 1 calc R U P C 6
H48F H 0.074866 -0.088965 0.883396 0.149 Uiso 0.364(3) 1 calc R U P C 6
C49' C 0.1650(14) 0.1553(10) 0.9784(7) 0.119(6) Uani 0.364(3) 1 d D U P C 6
H49D H 0.243244 0.180829 0.993335 0.178 Uiso 0.364(3) 1 calc R U P C 6
H49E H 0.136547 0.112601 1.001197 0.178 Uiso 0.364(3) 1 calc R U P C 6
H49F H 0.125025 0.197272 0.984607 0.178 Uiso 0.364(3) 1 calc R U P C 6
C50' C 0.1928(17) 0.2651(10) 0.8748(9) 0.132(6) Uani 0.364(3) 1 d D U P C 6
H50D H 0.133622 0.285851 0.890855 0.197 Uiso 0.364(3) 1 calc R U P C 6
H50E H 0.201438 0.277992 0.834162 0.197 Uiso 0.364(3) 1 calc R U P C 6
H50F H 0.261476 0.291385 0.903092 0.197 Uiso 0.364(3) 1 calc R U P C 6
C51' C 0.7929(17) 0.0716(11) 0.8695(8) 0.056(3) Uani 0.364(3) 1 d D U P C 6
C52' C 0.7574(13) 0.0064(9) 0.8174(10) 0.063(3) Uani 0.364(3) 1 d D U P C 6
C53' C 0.7529(17) 0.0416(11) 0.7640(8) 0.062(3) Uani 0.364(3) 1 d D U P C 6
C54' C 0.7932(10) 0.1299(9) 0.7852(5) 0.042(2) Uani 0.364(3) 1 d D U P C 6
C55' C 0.8179(11) 0.1492(8) 0.8513(5) 0.045(2) Uani 0.364(3) 1 d D U P C 6
C56' C 0.8154(18) 0.0530(12) 0.9325(8) 0.129(6) Uani 0.364(3) 1 d D U P C 6
H56D H 0.746192 0.024938 0.944704 0.193 Uiso 0.364(3) 1 calc R U P C 6
H56E H 0.849674 0.104654 0.962525 0.193 Uiso 0.364(3) 1 calc R U P C 6
H56F H 0.864906 0.017535 0.931043 0.193 Uiso 0.364(3) 1 calc R U P C 6
C57' C 0.7327(17) -0.0864(10) 0.8076(9) 0.141(6) Uani 0.364(3) 1 d D U P C 6
H57D H 0.755440 -0.101451 0.846185 0.212 Uiso 0.364(3) 1 calc R U P C 6
H57E H 0.773065 -0.106458 0.775573 0.212 Uiso 0.364(3) 1 calc R U P C 6
H57F H 0.653795 -0.111425 0.794657 0.212 Uiso 0.364(3) 1 calc R U P C 6
C58' C 0.7285(15) 0.0070(11) 0.6937(8) 0.139(7) Uani 0.364(3) 1 d D U P C 6
H58D H 0.796839 0.003343 0.677956 0.208 Uiso 0.364(3) 1 calc R U P C 6
H58E H 0.696659 0.043639 0.673425 0.208 Uiso 0.364(3) 1 calc R U P C 6
H58F H 0.676498 -0.047965 0.685082 0.208 Uiso 0.364(3) 1 calc R U P C 6
C59' C 0.8196(13) 0.2012(10) 0.7500(8) 0.107(5) Uani 0.364(3) 1 d D U P C 6
H59D H 0.797773 0.248272 0.771692 0.160 Uiso 0.364(3) 1 calc R U P C 6
H59E H 0.779080 0.182668 0.708103 0.160 Uiso 0.364(3) 1 calc R U P C 6
H59F H 0.898540 0.217769 0.748142 0.160 Uiso 0.364(3) 1 calc R U P C 6
C60' C 0.8733(14) 0.2307(10) 0.8964(7) 0.122(6) Uani 0.364(3) 1 d D U P C 6
H60D H 0.952871 0.243894 0.896685 0.183 Uiso 0.364(3) 1 calc R U P C 6
H60E H 0.856628 0.226048 0.937922 0.183 Uiso 0.364(3) 1 calc R U P C 6
H60F H 0.845846 0.274613 0.883723 0.183 Uiso 0.364(3) 1 calc R U P C 6
B25' B 0.4338(13) 0.0482(10) 0.7954(8) 0.064(2) Uani 0.364(3) 1 d . U P C 6
B26' B 0.4797(13) 0.1143(10) 0.8676(8) 0.064(3) Uani 0.364(3) 1 d . U P C 6
B34' B 0.5031(14) 0.0994(11) 0.7406(8) 0.072(3) Uani 0.364(3) 1 d . U P C 6
H34' H 0.506965 0.079313 0.690238 0.087 Uiso 0.364(3) 1 calc R U P C 6
B36' B 0.5407(14) 0.0617(11) 0.9191(8) 0.070(3) Uani 0.364(3) 1 d . U P C 6
H36' H 0.587833 0.081121 0.967025 0.084 Uiso 0.364(3) 1 calc R U P C 6
B27 B 0.3788(5) 0.0180(4) 0.9043(3) 0.0768(15) Uani 1 1 d . U . . .
H27 H 0.346865 -0.022451 0.936691 0.092 Uiso 1 1 calc R U . C 5
B28 B 0.3890(6) 0.1166(4) 0.9391(3) 0.0801(16) Uani 1 1 d . U . . .
H28 H 0.378734 0.127714 0.989111 0.096 Uiso 1 1 calc R U . C 6
B29 B 0.4436(4) 0.1967(3) 0.8989(3) 0.0652(13) Uani 1 1 d . U . . .
H29 H 0.448712 0.258536 0.927977 0.078 Uiso 1 1 calc R U . C 5
B30 B 0.3922(5) 0.1521(4) 0.7661(3) 0.0779(15) Uani 1 1 d . U . . .
H30 H 0.374898 0.194404 0.735728 0.094 Uiso 1 1 calc R U . C 5
B31 B 0.3102(6) 0.0553(5) 0.7345(3) 0.0823(17) Uani 1 1 d . U . . .
H31 H 0.265786 0.046104 0.686683 0.099 Uiso 1 1 calc R U . C 6
B32 B 0.3238(5) -0.0262(4) 0.7721(3) 0.0721(15) Uani 1 1 d . U . . .
H32 H 0.267125 -0.086014 0.745080 0.087 Uiso 1 1 calc R U . C 5
B33 B 0.5875(4) 0.2041(3) 0.8687(3) 0.0645(13) Uani 1 1 d . U . . .
H33 H 0.652913 0.254587 0.901058 0.077 Uiso 1 1 calc R U . C 5
B35 B 0.4698(5) -0.0451(3) 0.7902(3) 0.0679(14) Uani 1 1 d . U . . .
H35 H 0.476347 -0.098592 0.754881 0.082 Uiso 1 1 calc R U . C 5
B34 B 0.5611(5) 0.1773(4) 0.7821(3) 0.0728(14) Uani 1 1 d . U . . .
H34 H 0.602691 0.204615 0.745431 0.087 Uiso 1 1 calc R U . C 5
B36 B 0.5117(5) -0.0190(4) 0.8759(3) 0.0761(15) Uani 1 1 d . U . . .
H36 H 0.550311 -0.049389 0.909050 0.091 Uiso 1 1 calc R U . C 5
Ti5 Ti 0.28432(5) 0.08873(4) 0.83949(3) 0.04472(18) Uani 1 1 d . . . . .
Ti6 Ti 0.62107(5) 0.07572(4) 0.82546(3) 0.04171(18) Uani 1 1 d . . . . .

loop_
_atom_site_aniso_label
_atom_site_aniso_U_11
_atom_site_aniso_U_22
_atom_site_aniso_U_33
_atom_site_aniso_U_23
_atom_site_aniso_U_13
_atom_site_aniso_U_12
C1 0.045(4) 0.050(5) 0.052(5) -0.003(4) -0.002(4) 0.008(5)
C2 0.041(4) 0.059(5) 0.051(5) 0.012(4) -0.006(4) 0.014(3)
C3 0.041(4) 0.066(5) 0.054(5) -0.008(5) 0.000(4) 0.015(4)
C4 0.044(4) 0.079(6) 0.059(5) 0.008(6) 0.015(4) 0.007(6)
C5 0.040(4) 0.054(4) 0.064(6) 0.010(5) 0.003(6) 0.006(3)
C6 0.066(6) 0.116(9) 0.058(6) 0.009(6) -0.006(5) 0.023(7)
C7 0.076(7) 0.089(8) 0.158(11) 0.063(8) -0.013(8) 0.018(6)
C8 0.087(8) 0.147(11) 0.145(11) -0.054(9) 0.016(8) 0.057(8)
C9 0.090(8) 0.184(12) 0.093(9) 0.065(9) 0.028(7) 0.034(9)
C10 0.062(6) 0.073(7) 0.169(12) 0.046(8) 0.003(8) 0.000(5)
C11 0.054(5) 0.073(6) 0.065(6) 0.026(5) 0.007(4) 0.017(6)
C12 0.056(4) 0.051(4) 0.077(6) 0.027(5) 0.013(6) 0.024(3)
C13 0.041(4) 0.046(5) 0.057(5) 0.006(4) 0.012(3) 0.014(4)
C14 0.038(4) 0.039(4) 0.063(5) 0.012(4) 0.009(4) 0.007(4)
C15 0.048(4) 0.065(5) 0.048(5) 0.006(4) 0.006(5) 0.016(4)
C16 0.084(8) 0.183(12) 0.116(10) 0.070(9) 0.008(8) 0.048(9)
C17 0.091(8) 0.082(8) 0.219(13) 0.046(9) 0.016(10) 0.043(7)
C18 0.071(7) 0.185(13) 0.089(8) -0.027(9) 0.025(6) 0.030(9)
C19 0.064(7) 0.118(9) 0.164(11) 0.090(8) 0.034(8) 0.011(7)
C20 0.060(7) 0.132(11) 0.143(12) -0.058(9) -0.020(8) 0.016(8)
B1 0.063(4) 0.068(4) 0.072(4) 0.040(4) 0.009(4) 0.018(4)
B5 0.067(4) 0.065(4) 0.077(4) 0.042(4) 0.024(4) 0.025(3)
C1' 0.043(4) 0.065(6) 0.054(5) 0.014(5) 0.002(4) 0.014(6)
C2' 0.042(4) 0.059(4) 0.068(6) 0.012(6) 0.002(6) 0.019(3)
C3' 0.040(4) 0.046(5) 0.054(4) -0.009(4) 0.008(3) 0.005(4)
C4' 0.038(3) 0.045(4) 0.047(4) 0.009(4) 0.003(3) 0.003(3)
C5' 0.042(4) 0.063(5) 0.049(5) -0.001(4) -0.001(5) 0.010(4)
C6' 0.069(7) 0.179(12) 0.102(9) 0.071(9) -0.011(6) 0.021(9)
C7' 0.084(7) 0.079(7) 0.187(12) 0.043(8) 0.026(8) 0.044(6)
C8' 0.070(7) 0.177(12) 0.073(7) -0.028(8) 0.026(6) 0.032(8)
C9' 0.059(6) 0.117(9) 0.147(10) 0.081(8) 0.024(7) 0.007(6)
C10' 0.058(6) 0.112(9) 0.119(9) -0.041(8) -0.005(7) 0.009(6)
C11' 0.048(4) 0.047(4) 0.058(5) 0.013(4) 0.012(4) 0.015(3)
C12' 0.052(4) 0.069(5) 0.042(5) 0.003(4) 0.008(4) 0.025(4)
C13' 0.054(4) 0.078(6) 0.061(5) 0.027(5) 0.010(4) 0.016(6)
C14' 0.047(4) 0.054(4) 0.067(6) 0.022(5) 0.013(6) 0.010(3)
C15' 0.042(4) 0.051(5) 0.056(5) 0.002(4) 0.000(3) 0.015(4)
C16' 0.088(8) 0.105(8) 0.179(12) 0.072(9) 0.015(9) 0.057(7)
C17' 0.075(7) 0.149(10) 0.139(10) -0.062(9) 0.029(7) 0.048(8)
C18' 0.073(7) 0.182(12) 0.111(9) 0.070(9) 0.036(7) 0.016(9)
C19' 0.071(7) 0.074(7) 0.198(14) 0.035(9) 0.017(10) 0.002(6)
C20' 0.070(7) 0.161(11) 0.081(8) 0.002(8) -0.006(6) 0.027(8)
B1' 0.074(4) 0.083(5) 0.085(5) 0.012(4) 0.016(4) 0.021(4)
B5' 0.077(4) 0.085(5) 0.082(5) 0.017(4) 0.013(4) 0.026(4)
B9' 0.066(5) 0.080(5) 0.055(4) 0.027(4) 0.014(4) 0.023(4)
B11' 0.076(5) 0.092(5) 0.059(5) 0.024(4) 0.008(4) 0.032(4)
B2 0.087(4) 0.071(3) 0.092(4) -0.013(3) 0.023(3) 0.007(3)
B3 0.115(4) 0.095(4) 0.062(3) 0.010(3) -0.003(3) 0.032(4)
B4 0.106(4) 0.106(4) 0.107(4) 0.045(4) 0.025(4) 0.020(4)
B6 0.087(4) 0.077(3) 0.097(4) -0.012(3) -0.001(3) 0.036(3)
B7 0.109(4) 0.091(4) 0.075(4) 0.004(3) 0.038(3) 0.006(4)
B8 0.098(4) 0.108(4) 0.107(4) 0.040(4) 0.007(4) 0.016(4)
B9 0.081(3) 0.074(3) 0.075(3) 0.042(3) 0.009(3) 0.023(3)
B11 0.085(4) 0.070(3) 0.086(4) 0.036(3) 0.024(3) 0.012(3)
B10 0.086(4) 0.064(3) 0.106(4) 0.002(3) 0.018(3) 0.015(3)
B12 0.085(4) 0.072(3) 0.118(4) -0.001(3) 0.002(3) 0.024(3)
Ti1 0.0411(4) 0.0436(4) 0.0398(3) 0.0094(3) 0.0057(3) 0.0117(3)
Ti2 0.0411(4) 0.0434(4) 0.0450(4) 0.0071(3) 0.0076(3) 0.0112(3)
C21 0.031(3) 0.075(5) 0.048(4) 0.010(4) 0.007(3) 0.005(4)
C22 0.038(3) 0.057(4) 0.038(4) 0.006(3) 0.003(3) 0.013(3)
C23 0.038(5) 0.064(5) 0.062(4) 0.021(4) 0.007(3) 0.015(5)
C24 0.050(4) 0.055(4) 0.073(6) 0.005(5) 0.006(6) 0.018(3)
C25 0.040(4) 0.065(6) 0.064(5) -0.015(5) 0.009(4) 0.013(5)
C26 0.069(7) 0.180(12) 0.110(9) 0.078(9) 0.034(7) 0.000(10)
C27 0.057(6) 0.076(7) 0.136(11) -0.001(8) 0.001(8) -0.005(5)
C28 0.073(9) 0.161(13) 0.085(8) 0.052(9) 0.004(6) 0.024(10)
C29 0.075(7) 0.074(7) 0.213(14) 0.026(10) 0.003(12) 0.036(6)
C30 0.080(8) 0.177(13) 0.138(11) -0.077(10) 0.017(8) 0.028(10)
C31 0.040(3) 0.056(4) 0.055(4) 0.015(4) 0.012(3) 0.022(3)
C32 0.039(3) 0.064(4) 0.051(5) 0.019(4) 0.003(4) 0.023(3)
C33 0.037(4) 0.064(5) 0.063(4) 0.012(4) 0.005(4) 0.013(5)
C34 0.039(4) 0.062(4) 0.071(6) 0.019(5) 0.018(5) 0.013(3)
C35 0.038(4) 0.074(5) 0.065(4) 0.032(4) 0.016(3) 0.018(5)
C36 0.067(6) 0.123(9) 0.098(8) -0.044(7) 0.007(5) 0.047(7)
C37 0.067(5) 0.075(6) 0.110(8) 0.042(6) 0.005(6) 0.030(5)
C38 0.057(6) 0.098(8) 0.075(6) -0.013(7) -0.016(5) 0.021(7)
C39 0.048(5) 0.078(7) 0.163(11) 0.046(8) 0.017(8) -0.001(5)
C40 0.080(7) 0.185(12) 0.099(8) 0.086(8) 0.045(6) 0.056(8)
B13 0.048(3) 0.042(3) 0.038(3) 0.014(3) 0.010(3) 0.018(3)
B14 0.046(3) 0.051(3) 0.042(3) 0.015(3) 0.010(3) 0.018(3)
C21' 0.040(5) 0.060(6) 0.060(5) 0.022(5) 0.012(4) 0.014(5)
C22' 0.047(5) 0.058(5) 0.068(7) 0.007(6) 0.011(6) 0.008(4)
C23' 0.037(5) 0.053(6) 0.064(5) -0.004(5) 0.005(5) 0.015(5)
C24' 0.038(4) 0.064(5) 0.043(5) 0.007(4) 0.010(5) 0.016(4)
C25' 0.033(4) 0.042(5) 0.050(5) 0.014(4) 0.007(4) 0.011(4)
C26' 0.061(8) 0.166(13) 0.115(11) 0.084(10) 0.047(8) 0.032(10)
C27' 0.067(8) 0.082(10) 0.170(15) 0.053(11) 0.019(12) 0.015(8)
C28' 0.064(9) 0.102(10) 0.060(8) -0.010(8) -0.011(7) 0.011(9)
C29' 0.071(8) 0.094(10) 0.101(10) 0.050(9) 0.008(8) 0.040(8)
C30' 0.068(8) 0.102(10) 0.100(10) -0.028(8) 0.016(7) 0.051(8)
C31' 0.043(4) 0.065(6) 0.063(5) 0.001(6) 0.016(4) 0.017(6)
C32' 0.044(5) 0.062(5) 0.068(7) 0.015(6) 0.012(6) 0.016(4)
C33' 0.039(5) 0.064(6) 0.061(5) 0.023(5) 0.006(5) 0.017(6)
C34' 0.039(4) 0.063(5) 0.053(6) 0.014(5) 0.007(5) 0.013(4)
C35' 0.036(4) 0.067(6) 0.056(5) 0.021(5) 0.014(4) 0.010(5)
C36' 0.083(10) 0.177(15) 0.134(13) -0.027(12) 0.041(10) 0.028(12)
C37' 0.077(9) 0.083(9) 0.169(14) 0.018(11) 0.020(11) 0.040(7)
C38' 0.056(8) 0.137(13) 0.090(10) 0.037(11) -0.007(7) 0.023(11)
C39' 0.055(8) 0.101(10) 0.159(14) -0.006(12) 0.002(11) 0.015(7)
C40' 0.074(9) 0.176(14) 0.130(12) 0.098(11) 0.040(9) 0.019(11)
B13' 0.050(4) 0.050(4) 0.043(4) 0.011(3) 0.011(3) 0.018(3)
B14' 0.052(4) 0.053(4) 0.045(4) 0.015(3) 0.016(3) 0.023(3)
B22' 0.058(5) 0.071(5) 0.046(4) 0.014(4) 0.012(4) 0.023(4)
B23' 0.059(5) 0.072(5) 0.052(5) 0.022(4) 0.008(4) 0.015(4)
B15 0.056(3) 0.053(2) 0.069(3) -0.007(2) 0.005(2) 0.012(2)
B16 0.101(4) 0.094(4) 0.054(3) 0.009(3) 0.024(3) 0.038(3)
B17 0.075(3) 0.094(4) 0.073(3) 0.027(3) 0.009(3) 0.019(3)
B18 0.051(2) 0.049(2) 0.069(3) -0.005(2) 0.015(2) 0.009(2)
B19 0.078(3) 0.088(4) 0.048(3) 0.017(3) -0.004(2) -0.005(3)
B20 0.081(3) 0.083(3) 0.074(3) 0.025(3) 0.013(3) 0.014(3)
B21 0.051(2) 0.041(2) 0.073(3) 0.003(2) 0.016(2) 0.0055(18)
B22 0.094(4) 0.072(3) 0.064(3) 0.031(3) 0.020(3) 0.036(3)
B23 0.073(3) 0.080(3) 0.067(3) 0.029(3) 0.010(3) 0.001(3)
B24 0.060(3) 0.042(2) 0.078(3) 0.002(2) 0.008(2) 0.019(2)
Ti3 0.0331(3) 0.0439(3) 0.0387(3) 0.0050(3) 0.0065(2) 0.0094(3)
Ti4 0.0351(3) 0.0447(3) 0.0411(3) 0.0134(3) 0.0078(2) 0.0136(3)
C41 0.040(4) 0.052(4) 0.076(5) 0.014(4) 0.012(3) 0.017(3)
C42 0.031(3) 0.061(4) 0.067(4) 0.018(3) 0.011(3) 0.018(3)
C43 0.037(3) 0.064(4) 0.080(5) 0.032(4) 0.015(4) 0.013(3)
C44 0.050(4) 0.096(6) 0.076(5) 0.035(5) 0.013(4) 0.023(5)
C45 0.044(4) 0.083(6) 0.078(5) 0.000(5) 0.017(4) 0.021(5)
C46 0.076(6) 0.110(7) 0.174(10) 0.087(7) 0.045(6) 0.059(5)
C47 0.058(5) 0.164(10) 0.104(7) -0.013(7) -0.017(5) 0.042(6)
C48 0.048(5) 0.099(7) 0.252(13) 0.072(8) 0.040(7) 0.015(5)
C49 0.083(7) 0.236(12) 0.143(9) 0.115(9) 0.057(6) 0.064(8)
C50 0.085(6) 0.160(9) 0.132(9) -0.064(7) 0.008(6) 0.065(7)
C51 0.036(4) 0.067(5) 0.082(5) -0.005(4) -0.004(3) 0.014(4)
C52 0.039(3) 0.065(4) 0.039(3) 0.010(3) 0.004(3) 0.024(3)
C53 0.043(3) 0.058(4) 0.039(3) 0.011(3) 0.008(3) 0.024(3)
C54 0.047(4) 0.073(5) 0.071(4) 0.033(4) 0.021(3) 0.023(4)
C55 0.039(4) 0.065(4) 0.105(6) 0.012(5) 0.018(6) 0.011(3)
C56 0.070(6) 0.147(9) 0.122(8) -0.060(7) -0.043(6) 0.043(6)
C57 0.085(6) 0.116(7) 0.119(7) 0.072(6) 0.032(5) 0.063(5)
C58 0.078(6) 0.135(8) 0.103(7) -0.042(6) 0.009(5) 0.053(6)
C59 0.106(7) 0.232(11) 0.130(8) 0.119(8) 0.073(6) 0.093(8)
C60 0.071(6) 0.091(7) 0.268(13) 0.071(9) 0.037(8) 0.004(5)
B25 0.044(3) 0.040(3) 0.050(3) 0.022(2) 0.009(2) 0.017(2)
B26 0.039(3) 0.039(3) 0.052(3) 0.014(2) 0.012(2) 0.013(2)
C41' 0.041(5) 0.072(7) 0.073(6) 0.029(6) 0.013(5) 0.019(6)
C42' 0.042(5) 0.070(7) 0.062(7) 0.011(6) 0.007(6) 0.011(6)
C43' 0.031(5) 0.046(5) 0.073(6) 0.005(5) 0.016(4) 0.012(4)
C44' 0.033(4) 0.043(5) 0.056(5) 0.018(4) 0.018(4) 0.015(4)
C45' 0.040(5) 0.055(5) 0.071(6) 0.037(5) 0.019(5) 0.022(4)
C46' 0.087(10) 0.202(14) 0.143(13) 0.083(12) 0.009(10) 0.076(10)
C47' 0.050(8) 0.189(14) 0.147(13) -0.040(12) 0.002(10) 0.010(10)
C48' 0.050(7) 0.103(10) 0.165(13) 0.064(10) 0.057(8) 0.016(7)
C49' 0.065(9) 0.167(14) 0.104(11) -0.039(11) 0.013(8) 0.043(10)
C50' 0.090(10) 0.108(11) 0.225(16) 0.054(12) 0.058(12) 0.053(9)
C51' 0.042(5) 0.069(6) 0.066(6) 0.028(5) -0.001(5) 0.024(6)
C52' 0.043(5) 0.066(5) 0.083(7) 0.013(7) 0.011(6) 0.022(4)
C53' 0.043(5) 0.064(7) 0.072(6) -0.005(6) 0.015(5) 0.016(6)
C54' 0.029(4) 0.065(5) 0.035(5) 0.007(5) 0.011(4) 0.019(4)
C55' 0.031(4) 0.067(5) 0.039(5) 0.014(5) 0.003(4) 0.017(4)
C56' 0.105(11) 0.183(13) 0.126(12) 0.084(11) 0.011(10) 0.055(11)
C57' 0.102(11) 0.137(12) 0.208(14) 0.035(12) 0.040(12) 0.070(10)
C58' 0.081(10) 0.170(14) 0.139(13) -0.045(12) 0.056(10) 0.026(11)
C59' 0.064(8) 0.131(12) 0.160(13) 0.084(11) 0.062(9) 0.035(8)
C60' 0.050(8) 0.155(13) 0.128(12) -0.033(12) 0.009(9) 0.017(9)
B25' 0.056(4) 0.066(5) 0.072(5) 0.015(4) 0.008(4) 0.022(4)
B26' 0.057(4) 0.064(5) 0.071(5) 0.014(4) 0.010(4) 0.019(4)
B34' 0.069(5) 0.078(5) 0.072(5) 0.020(5) 0.013(5) 0.019(5)
B36' 0.066(5) 0.074(5) 0.072(5) 0.030(5) 0.007(5) 0.014(5)
B27 0.072(3) 0.082(3) 0.083(3) 0.033(3) 0.018(3) 0.019(3)
B28 0.075(3) 0.089(4) 0.068(3) 0.018(3) -0.001(3) 0.010(3)
B29 0.054(3) 0.055(3) 0.076(3) -0.009(2) 0.013(2) 0.012(2)
B30 0.072(3) 0.088(4) 0.083(3) 0.033(3) 0.007(3) 0.027(3)
B31 0.082(4) 0.100(4) 0.061(3) 0.010(3) 0.011(3) 0.024(3)
B32 0.054(3) 0.068(3) 0.079(3) -0.015(3) -0.004(2) 0.015(2)
B33 0.052(3) 0.048(2) 0.085(3) 0.002(2) 0.011(2) 0.007(2)
B35 0.058(3) 0.052(3) 0.086(3) -0.004(2) 0.009(2) 0.017(2)
B34 0.082(3) 0.070(3) 0.079(3) 0.036(3) 0.016(3) 0.028(3)
B36 0.070(3) 0.077(3) 0.084(3) 0.042(3) 0.014(3) 0.006(3)
Ti5 0.0350(3) 0.0491(4) 0.0506(4) 0.0093(3) 0.0084(3) 0.0125(3)
Ti6 0.0357(3) 0.0444(4) 0.0480(4) 0.0126(3) 0.0081(3) 0.0138(3)

loop_
_atom_type_symbol
_atom_type_description
_atom_type_scat_dispersion_real
_atom_type_scat_dispersion_imag
_atom_type_scat_source
C C 0.0033 0.0016 'International Tables Vol C Tables 4.2.6.8 and 6.1.1.4'
H H 0.0000 0.0000 'International Tables Vol C Tables 4.2.6.8 and 6.1.1.4'
B B 0.0013 0.0007 'International Tables Vol C Tables 4.2.6.8 and 6.1.1.4'
Ti Ti 0.2776 0.4457 'International Tables Vol C Tables 4.2.6.8 and 6.1.1.4'

loop_
_geom_angle_atom_site_label_1
_geom_angle_atom_site_label_2
_geom_angle_atom_site_label_3
_geom_angle
_geom_angle_site_symmetry_1
_geom_angle_site_symmetry_3
_geom_angle_publ_flag
C2 C1 C5 107.3(11) . . ?
C2 C1 C6 122.2(12) . . ?
C5 C1 C6 130.3(11) . . ?
C2 C1 Ti1 73.4(7) . . ?
C5 C1 Ti1 70.7(10) . . ?
C6 C1 Ti1 125.7(11) . . ?
C1 C2 C3 110.1(11) . . ?
C1 C2 C7 129.6(12) . . ?
C3 C2 C7 120.0(13) . . ?
C1 C2 Ti1 72.5(8) . . ?
C3 C2 Ti1 70.9(7) . . ?
C7 C2 Ti1 127.5(8) . . ?
C2 C3 C4 106.2(9) . . ?
C2 C3 C8 130.4(14) . . ?
C4 C3 C8 122.3(13) . . ?
C2 C3 Ti1 74.4(7) . . ?
C4 C3 Ti1 71.4(6) . . ?
C8 C3 Ti1 128.1(8) . . ?
C5 C4 C3 107.6(9) . . ?
C5 C4 C9 122.9(14) . . ?
C3 C4 C9 129.2(13) . . ?
C5 C4 Ti1 72.3(8) . . ?
C3 C4 Ti1 72.9(6) . . ?
C9 C4 Ti1 124.6(9) . . ?
C1 C5 C4 108.7(10) . . ?
C1 C5 C10 122.0(12) . . ?
C4 C5 C10 128.9(13) . . ?
C1 C5 Ti1 74.7(10) . . ?
C4 C5 Ti1 72.2(7) . . ?
C10 C5 Ti1 124.9(11) . . ?
C1 C6 H6A 109.5 . . ?
C1 C6 H6B 109.5 . . ?
H6A C6 H6B 109.5 . . ?
C1 C6 H6C 109.5 . . ?
H6A C6 H6C 109.5 . . ?
H6B C6 H6C 109.5 . . ?
C2 C7 H7A 109.5 . . ?
C2 C7 H7B 109.5 . . ?
H7A C7 H7B 109.5 . . ?
C2 C7 H7C 109.5 . . ?
H7A C7 H7C 109.5 . . ?
H7B C7 H7C 109.5 . . ?
C3 C8 H8A 109.5 . . ?
C3 C8 H8B 109.5 . . ?
H8A C8 H8B 109.5 . . ?
C3 C8 H8C 109.5 . . ?
H8A C8 H8C 109.5 . . ?
H8B C8 H8C 109.5 . . ?
C4 C9 H9A 109.5 . . ?
C4 C9 H9B 109.5 . . ?
H9A C9 H9B 109.5 . . ?
C4 C9 H9C 109.5 . . ?
H9A C9 H9C 109.5 . . ?
H9B C9 H9C 109.5 . . ?
C5 C10 H10A 109.5 . . ?
C5 C10 H10B 109.5 . . ?
H10A C10 H10B 109.5 . . ?
C5 C10 H10C 109.5 . . ?
H10A C10 H10C 109.5 . . ?
H10B C10 H10C 109.5 . . ?
C15 C11 C12 106.7(9) . . ?
C15 C11 C16 123.9(14) . . ?
C12 C11 C16 129.1(14) . . ?
C15 C11 Ti2 73.3(9) . . ?
C12 C11 Ti2 71.3(7) . . ?
C16 C11 Ti2 125.3(10) . . ?
C13 C12 C11 109.2(9) . . ?
C13 C12 C17 128.5(14) . . ?
C11 C12 C17 122.0(14) . . ?
C13 C12 Ti2 74.9(6) . . ?
C11 C12 Ti2 73.2(7) . . ?
C17 C12 Ti2 123.3(9) . . ?
C14 C13 C12 106.4(9) . . ?
C14 C13 C18 127.9(13) . . ?
C12 C13 C18 124.9(13) . . ?
C14 C13 Ti2 73.2(6) . . ?
C12 C13 Ti2 70.4(6) . . ?
C18 C13 Ti2 129.0(8) . . ?
C13 C14 C15 109.0(10) . . ?
C13 C14 C19 123.4(12) . . ?
C15 C14 C19 127.5(12) . . ?
C13 C14 Ti2 72.8(6) . . ?
C15 C14 Ti2 71.7(8) . . ?
C19 C14 Ti2 123.9(8) . . ?
C11 C15 C14 108.6(10) . . ?
C11 C15 C20 128.0(13) . . ?
C14 C15 C20 122.6(13) . . ?
C11 C15 Ti2 72.5(8) . . ?
C14 C15 Ti2 73.8(7) . . ?
C20 C15 Ti2 127.7(11) . . ?
C11 C16 H16A 109.5 . . ?
C11 C16 H16B 109.5 . . ?
H16A C16 H16B 109.5 . . ?
C11 C16 H16C 109.5 . . ?
H16A C16 H16C 109.5 . . ?
H16B C16 H16C 109.5 . . ?
C12 C17 H17A 109.5 . . ?
C12 C17 H17B 109.5 . . ?
H17A C17 H17B 109.5 . . ?
C12 C17 H17C 109.5 . . ?
H17A C17 H17C 109.5 . . ?
H17B C17 H17C 109.5 . . ?
C13 C18 H18A 109.5 . . ?
C13 C18 H18B 109.5 . . ?
H18A C18 H18B 109.5 . . ?
C13 C18 H18C 109.5 . . ?
H18A C18 H18C 109.5 . . ?
H18B C18 H18C 109.5 . . ?
C14 C19 H19A 109.5 . . ?
C14 C19 H19B 109.5 . . ?
H19A C19 H19B 109.5 . . ?
C14 C19 H19C 109.5 . . ?
H19A C19 H19C 109.5 . . ?
H19B C19 H19C 109.5 . . ?
C15 C20 H20A 109.5 . . ?
C15 C20 H20B 109.5 . . ?
H20A C20 H20B 109.5 . . ?
C15 C20 H20C 109.5 . . ?
H20A C20 H20C 109.5 . . ?
H20B C20 H20C 109.5 . . ?
B8 B1 B10 117.2(8) . . ?
B8 B1 B5 118.4(10) . . ?
B10 B1 B5 122.7(8) . . ?
B8 B1 B9 71.9(6) . . ?
B10 B1 B9 61.6(5) . . ?
B5 B1 B9 126.8(9) . . ?
B8 B1 B2 103.3(8) . . ?
B10 B1 B2 69.4(6) . . ?
B5 B1 B2 109.2(8) . . ?
B9 B1 B2 118.9(7) . . ?
B8 B1 Ti2 77.0(5) . . ?
B10 B1 Ti2 139.7(8) . . ?
B5 B1 Ti2 67.2(5) . . ?
B9 B1 Ti2 148.8(7) . . ?
B2 B1 Ti2 70.6(5) . . ?
B8 B1 Ti1 126.2(8) . . ?
B10 B1 Ti1 68.2(5) . . ?
B5 B1 Ti1 69.0(5) . . ?
B9 B1 Ti1 65.6(4) . . ?
B2 B1 Ti1 125.3(7) . . ?
Ti2 B1 Ti1 136.2(5) . . ?
B4 B5 B12 119.5(8) . . ?
B4 B5 B1 115.2(9) . . ?
B12 B5 B1 123.0(9) . . ?
B4 B5 B11 72.4(6) . . ?
B12 B5 B11 61.5(5) . . ?
B1 B5 B11 126.1(9) . . ?
B4 B5 B6 105.4(7) . . ?
B12 B5 B6 70.6(6) . . ?
B1 B5 B6 109.2(8) . . ?
B11 B5 B6 120.1(7) . . ?
B4 B5 Ti2 76.0(6) . . ?
B12 B5 Ti2 140.7(8) . . ?
B1 B5 Ti2 67.0(5) . . ?
B11 B5 Ti2 148.4(7) . . ?
B6 B5 Ti2 70.4(5) . . ?
B4 B5 Ti1 124.2(8) . . ?
B12 B5 Ti1 68.3(5) . . ?
B1 B5 Ti1 68.9(5) . . ?
B11 B5 Ti1 65.1(4) . . ?
B6 B5 Ti1 126.4(7) . . ?
Ti2 B5 Ti1 135.9(5) . . ?
C5' C1' C2' 108.1(10) . . ?
C5' C1' C6' 126.0(12) . . ?
C2' C1' C6' 125.3(12) . . ?
C5' C1' Ti1 75.4(9) . . ?
C2' C1' Ti1 72.2(7) . . ?
C6' C1' Ti1 125.5(10) . . ?
C3' C2' C1' 107.7(9) . . ?
C3' C2' C7' 124.7(13) . . ?
C1' C2' C7' 127.2(13) . . ?
C3' C2' Ti1 74.1(6) . . ?
C1' C2' Ti1 72.4(8) . . ?
C7' C2' Ti1 125.1(8) . . ?
C4' C3' C2' 107.9(8) . . ?
C4' C3' C8' 124.8(12) . . ?
C2' C3' C8' 127.1(12) . . ?
C4' C3' Ti1 74.4(6) . . ?
C2' C3' Ti1 71.1(6) . . ?
C8' C3' Ti1 124.1(7) . . ?
C3' C4' C5' 108.3(10) . . ?
C3' C4' C9' 124.9(11) . . ?
C5' C4' C9' 126.4(11) . . ?
C3' C4' Ti1 71.4(6) . . ?
C5' C4' Ti1 72.6(8) . . ?
C9' C4' Ti1 127.5(7) . . ?
C1' C5' C4' 108.0(10) . . ?
C1' C5' C10' 126.7(12) . . ?
C4' C5' C10' 125.1(13) . . ?
C1' C5' Ti1 70.3(9) . . ?
C4' C5' Ti1 73.3(7) . . ?
C10' C5' Ti1 126.4(11) . . ?
C1' C6' H6D 109.5 . . ?
C1' C6' H6E 109.5 . . ?
H6D C6' H6E 109.5 . . ?
C1' C6' H6F 109.5 . . ?
H6D C6' H6F 109.5 . . ?
H6E C6' H6F 109.5 . . ?
C2' C7' H7D 109.5 . . ?
C2' C7' H7E 109.5 . . ?
H7D C7' H7E 109.5 . . ?
C2' C7' H7F 109.5 . . ?
H7D C7' H7F 109.5 . . ?
H7E C7' H7F 109.5 . . ?
C3' C8' H8D 109.5 . . ?
C3' C8' H8E 109.5 . . ?
H8D C8' H8E 109.5 . . ?
C3' C8' H8F 109.5 . . ?
H8D C8' H8F 109.5 . . ?
H8E C8' H8F 109.5 . . ?
C4' C9' H9D 109.5 . . ?
C4' C9' H9E 109.5 . . ?
H9D C9' H9E 109.5 . . ?
C4' C9' H9F 109.5 . . ?
H9D C9' H9F 109.5 . . ?
H9E C9' H9F 109.5 . . ?
C5' C10' H10D 109.5 . . ?
C5' C10' H10E 109.5 . . ?
H10D C10' H10E 109.5 . . ?
C5' C10' H10F 109.5 . . ?
H10D C10' H10F 109.5 . . ?
H10E C10' H10F 109.5 . . ?
C15' C11' C12' 108.7(10) . . ?
C15' C11' C16' 126.6(12) . . ?
C12' C11' C16' 124.0(12) . . ?
C15' C11' Ti2 74.8(7) . . ?
C12' C11' Ti2 72.0(6) . . ?
C16' C11' Ti2 126.9(7) . . ?
C13' C12' C11' 106.6(8) . . ?
C13' C12' C17' 126.4(14) . . ?
C11' C12' C17' 126.7(14) . . ?
C13' C12' Ti2 70.7(7) . . ?
C11' C12' Ti2 72.9(6) . . ?
C17' C12' Ti2 126.4(8) . . ?
C12' C13' C14' 109.0(9) . . ?
C12' C13' C18' 127.1(14) . . ?
C14' C13' C18' 122.8(14) . . ?
C12' C13' Ti2 74.7(6) . . ?
C14' C13' Ti2 74.7(8) . . ?
C18' C13' Ti2 126.6(9) . . ?
C15' C14' C13' 108.2(10) . . ?
C15' C14' C19' 121.8(13) . . ?
C13' C14' C19' 129.8(13) . . ?
C15' C14' Ti2 75.0(8) . . ?
C13' C14' Ti2 70.4(8) . . ?
C19' C14' Ti2 124.2(11) . . ?
C11' C15' C14' 107.4(10) . . ?
C11' C15' C20' 123.3(12) . . ?
C14' C15' C20' 129.1(12) . . ?
C11' C15' Ti2 71.2(6) . . ?
C14' C15' Ti2 70.9(8) . . ?
C20' C15' Ti2 127.5(9) . . ?
C11' C16' H16D 109.5 . . ?
C11' C16' H16E 109.5 . . ?
H16D C16' H16E 109.5 . . ?
C11' C16' H16F 109.5 . . ?
H16D C16' H16F 109.5 . . ?
H16E C16' H16F 109.5 . . ?
C12' C17' H17D 109.5 . . ?
C12' C17' H17E 109.5 . . ?
H17D C17' H17E 109.5 . . ?
C12' C17' H17F 109.5 . . ?
H17D C17' H17F 109.5 . . ?
H17E C17' H17F 109.5 . . ?
C13' C18' H18D 109.5 . . ?
C13' C18' H18E 109.5 . . ?
H18D C18' H18E 109.5 . . ?
C13' C18' H18F 109.5 . . ?
H18D C18' H18F 109.5 . . ?
H18E C18' H18F 109.5 . . ?
C14' C19' H19D 109.5 . . ?
C14' C19' H19E 109.5 . . ?
H19D C19' H19E 109.5 . . ?
C14' C19' H19F 109.5 . . ?
H19D C19' H19F 109.5 . . ?
H19E C19' H19F 109.5 . . ?
C15' C20' H20D 109.5 . . ?
C15' C20' H20E 109.5 . . ?
H20D C20' H20E 109.5 . . ?
C15' C20' H20F 109.5 . . ?
H20D C20' H20F 109.5 . . ?
H20E C20' H20F 109.5 . . ?
B5' B1' B2 128.2(11) . . ?
B5' B1' B10 113.6(11) . . ?
B2 B1' B10 71.2(6) . . ?
B5' B1' B11' 113.7(11) . . ?
B2 B1' B11' 116.4(10) . . ?
B10 B1' B11' 98.3(9) . . ?
B5' B1' B3 126.3(10) . . ?
B2 B1' B3 59.3(6) . . ?
B10 B1' B3 117.4(8) . . ?
B11' B1' B3 74.6(8) . . ?
B5' B1' B4 84.5(9) . . ?
B2 B1' B4 106.1(8) . . ?
B10 B1' B4 159.4(10) . . ?
B11' B1' B4 63.9(7) . . ?
B3 B1' B4 50.1(5) . . ?
B5' B1' Ti1 67.8(7) . . ?
B2 B1' Ti1 141.9(8) . . ?
B10 B1' Ti1 70.7(5) . . ?
B11' B1' Ti1 71.2(6) . . ?
B3 B1' Ti1 145.7(9) . . ?
B4 B1' Ti1 110.1(7) . . ?
B5' B1' Ti2 69.3(7) . . ?
B2 B1' Ti2 69.7(5) . . ?
B10 B1' Ti2 128.2(8) . . ?
B11' B1' Ti2 129.1(9) . . ?
B3 B1' Ti2 66.9(5) . . ?
B4 B1' Ti2 66.1(5) . . ?
Ti1 B1' Ti2 137.1(7) . . ?
B1' B5' B6 127.4(11) . . ?
B1' B5' B12 114.9(11) . . ?
B6 B5' B12 72.1(7) . . ?
B1' B5' B9' 112.9(11) . . ?
B6 B5' B9' 117.4(10) . . ?
B12 B5' B9' 98.6(9) . . ?
B1' B5' B7 125.0(10) . . ?
B6 B5' B7 58.5(6) . . ?
B12 B5' B7 117.3(9) . . ?
B9' B5' B7 75.3(7) . . ?
B1' B5' Ti1 69.0(7) . . ?
B6 B5' Ti1 143.6(8) . . ?
B12 B5' Ti1 71.5(6) . . ?
B9' B5' Ti1 69.6(6) . . ?
B7 B5' Ti1 144.8(8) . . ?
B1' B5' Ti2 68.6(7) . . ?
B6 B5' Ti2 69.0(5) . . ?
B12 B5' Ti2 129.0(8) . . ?
B9' B5' Ti2 128.2(9) . . ?
B7 B5' Ti2 66.0(5) . . ?
Ti1 B5' Ti2 137.6(7) . . ?
B9 B9' B5' 94.1(8) . . ?
B9 B9' B8 63.4(5) . . ?
B5' B9' B8 68.7(7) . . ?
B9 B9' Ti1 69.4(4) . . ?
B5' B9' Ti1 66.0(6) . . ?
B8 B9' Ti1 109.7(5) . . ?
B9 B9' H9' 133.4 . . ?
B5' B9' H9' 132.5 . . ?
B8 B9' H9' 125.9 . . ?
Ti1 B9' H9' 124.4 . . ?
B11 B11' B1' 91.3(8) . . ?
B11 B11' B4 64.6(6) . . ?
B1' B11' B4 66.0(7) . . ?
B11 B11' Ti1 66.8(5) . . ?
B1' B11' Ti1 65.0(6) . . ?
B4 B11' Ti1 107.5(6) . . ?
B11 B11' H11' 134.3 . . ?
B1' B11' H11' 134.4 . . ?
B4 B11' H11' 126.5 . . ?
Ti1 B11' H11' 126.0 . . ?
B1' B2 B3 64.2(6) . . ?
B3 B2 B1 92.4(5) . . ?
B1' B2 B10 55.4(6) . . ?
B3 B2 B10 108.8(5) . . ?
B1 B2 B10 52.0(5) . . ?
B1' B2 Ti2 67.7(5) . . ?
B3 B2 Ti2 67.2(3) . . ?
B1 B2 Ti2 62.5(4) . . ?
B10 B2 Ti2 114.3(4) . . ?
B3 B2 H2 116.2 . . ?
B1 B2 H2 151.4 . . ?
B10 B2 H2 112.3 . . ?
Ti2 B2 H2 128.3 . . ?
B4 B3 B2 124.7(6) . . ?
B4 B3 B1' 72.8(6) . . ?
B2 B3 B1' 56.5(6) . . ?
B4 B3 Ti2 72.0(4) . . ?
B2 B3 Ti2 68.9(3) . . ?
B1' B3 Ti2 66.7(5) . . ?
B4 B3 H3 113.6 . . ?
B2 B3 H3 121.3 . . ?
B1' B3 H3 150.1 . . ?
Ti2 B3 H3 143.0 . . ?
B5 B4 B3 97.4(7) . . ?
B5 B4 B11 57.5(5) . . ?
B3 B4 B11 118.3(6) . . ?
B3 B4 B11' 70.5(5) . . ?
B11 B4 B11' 49.1(5) . . ?
B3 B4 B1' 57.1(5) . . ?
B11 B4 B1' 73.6(5) . . ?
B11' B4 B1' 50.0(6) . . ?
B5 B4 Ti2 63.2(5) . . ?
B3 B4 Ti2 66.7(4) . . ?
B11 B4 Ti2 120.7(4) . . ?
B11' B4 Ti2 111.2(5) . . ?
B1' B4 Ti2 61.8(5) . . ?
B5 B4 H4 150.7 . . ?
B3 B4 H4 111.8 . . ?
B11 B4 H4 105.1 . . ?
Ti2 B4 H4 128.8 . . ?
B5' B6 B7 65.8(6) . . ?
B7 B6 B5 92.8(5) . . ?
B5' B6 B12 54.5(6) . . ?
B7 B6 B12 109.1(6) . . ?
B5 B6 B12 51.6(5) . . ?
B5' B6 Ti2 68.4(5) . . ?
B7 B6 Ti2 67.3(3) . . ?
B5 B6 Ti2 63.1(4) . . ?
B12 B6 Ti2 114.5(4) . . ?
B7 B6 H6 115.9 . . ?
B5 B6 H6 151.2 . . ?
B12 B6 H6 112.3 . . ?
Ti2 B6 H6 128.0 . . ?
B6 B7 B8 125.0(6) . . ?
B6 B7 B5' 55.7(6) . . ?
B8 B7 B5' 74.2(6) . . ?
B6 B7 Ti2 68.6(3) . . ?
B8 B7 Ti2 72.0(4) . . ?
B5' B7 Ti2 66.5(5) . . ?
B6 B7 H7 121.7 . . ?
B8 B7 H7 113.0 . . ?
B5' B7 H7 149.9 . . ?
Ti2 B7 H7 143.4 . . ?
B1 B8 B7 93.4(7) . . ?
B1 B8 B9 57.5(5) . . ?
B7 B8 B9 115.4(6) . . ?
B7 B8 B9' 69.0(5) . . ?
B9 B8 B9' 47.3(4) . . ?
B1 B8 Ti2 62.1(5) . . ?
B7 B8 Ti2 64.9(3) . . ?
B9 B8 Ti2 119.6(4) . . ?
B9' B8 Ti2 107.3(5) . . ?
B1 B8 H8 151.6 . . ?
B7 B8 H8 115.0 . . ?
B9 B8 H8 106.1 . . ?
Ti2 B8 H8 129.2 . . ?
B9' B9 B10 124.6(5) . . ?
B10 B9 B1 56.4(5) . . ?
B9' B9 B8 69.3(5) . . ?
B10 B9 B8 96.6(5) . . ?
B1 B9 B8 50.6(5) . . ?
B9' B9 Ti1 68.9(4) . . ?
B10 B9 Ti1 68.9(3) . . ?
B1 B9 Ti1 70.1(4) . . ?
B8 B9 Ti1 112.8(4) . . ?
B10 B9 H9 133.7 . . ?
B1 B9 H9 166.4 . . ?
B8 B9 H9 115.8 . . ?
Ti1 B9 H9 120.3 . . ?
B11' B11 B12 127.1(6) . . ?
B12 B11 B5 56.1(5) . . ?
B11' B11 B4 66.4(6) . . ?
B12 B11 B4 97.2(5) . . ?
B5 B11 B4 50.1(5) . . ?
B11' B11 Ti1 71.2(5) . . ?
B12 B11 Ti1 69.4(3) . . ?
B5 B11 Ti1 70.5(4) . . ?
B4 B11 Ti1 111.2(4) . . ?
B12 B11 H11 133.2 . . ?
B5 B11 H11 166.3 . . ?
B4 B11 H11 116.3 . . ?
Ti1 B11 H11 120.5 . . ?
B1 B10 B9 62.0(5) . . ?
B1' B10 B9 91.3(6) . . ?
B1 B10 B2 58.5(5) . . ?
B1' B10 B2 53.3(5) . . ?
B9 B10 B2 110.5(5) . . ?
B1 B10 Ti1 70.5(5) . . ?
B1' B10 Ti1 65.4(5) . . ?
B9 B10 Ti1 66.6(3) . . ?
B2 B10 Ti1 118.8(4) . . ?
B1 B10 H10 165.2 . . ?
B9 B10 H10 129.1 . . ?
B2 B10 H10 106.7 . . ?
Ti1 B10 H10 121.3 . . ?
B5 B12 B11 62.3(6) . . ?
B5' B12 B11 90.3(6) . . ?
B5 B12 B6 57.8(5) . . ?
B5' B12 B6 53.5(6) . . ?
B11 B12 B6 110.4(5) . . ?
B5 B12 Ti1 70.7(5) . . ?
B5' B12 Ti1 65.0(5) . . ?
B11 B12 Ti1 66.2(3) . . ?
B6 B12 Ti1 118.4(4) . . ?
B5 B12 H12 164.9 . . ?
B11 B12 H12 129.1 . . ?
B6 B12 H12 107.1 . . ?
Ti1 B12 H12 121.5 . . ?
B5' Ti1 B1' 43.1(5) . . ?
B5' Ti1 C2' 136.3(5) . . ?
B1' Ti1 C2' 156.5(5) . . ?
B5' Ti1 B11 65.4(4) . . ?
B1' Ti1 B11 64.5(4) . . ?
C2' Ti1 B11 93.3(3) . . ?
B5' Ti1 C1' 159.7(5) . . ?
B1' Ti1 C1' 133.4(5) . . ?
C2' Ti1 C1' 35.4(3) . . ?
B11 Ti1 C1' 94.7(4) . . ?
B11 Ti1 C4 138.8(4) . . ?
B11 Ti1 C5 135.5(4) . . ?
C4 Ti1 C5 35.5(4) . . ?
B5' Ti1 B9' 44.4(5) . . ?
B1' Ti1 B9' 76.1(5) . . ?
C2' Ti1 B9' 120.3(5) . . ?
B11 Ti1 B9' 106.4(3) . . ?
C1' Ti1 B9' 149.9(4) . . ?
B5' Ti1 B9 65.3(4) . . ?
B1' Ti1 B9 66.2(4) . . ?
C2' Ti1 B9 137.4(4) . . ?
B11 Ti1 B9 126.7(2) . . ?
C1' Ti1 B9 134.7(4) . . ?
C4 Ti1 B9 91.8(4) . . ?
C5 Ti1 B9 93.8(4) . . ?
B9' Ti1 B9 41.7(3) . . ?
B11 Ti1 C3 103.4(4) . . ?
C4 Ti1 C3 35.7(3) . . ?
C5 Ti1 C3 59.0(4) . . ?
B9 Ti1 C3 122.2(4) . . ?
B5' Ti1 C3' 128.6(4) . . ?
B1' Ti1 C3' 167.9(5) . . ?
C2' Ti1 C3' 34.8(3) . . ?
B11 Ti1 C3' 123.2(4) . . ?
C1' Ti1 C3' 58.0(4) . . ?
B9' Ti1 C3' 92.2(4) . . ?
B9 Ti1 C3' 102.9(4) . . ?
B5' Ti1 B10 76.1(4) . . ?
B1' Ti1 B10 43.9(4) . . ?
C2' Ti1 B10 147.6(3) . . ?
B11 Ti1 B10 104.2(3) . . ?
C1' Ti1 B10 114.8(4) . . ?
C4 Ti1 B10 114.8(4) . . ?
C5 Ti1 B10 92.1(4) . . ?
B9' Ti1 B10 80.9(4) . . ?
B9 Ti1 B10 44.5(2) . . ?
C3 Ti1 B10 149.6(4) . . ?
C3' Ti1 B10 131.9(4) . . ?
B1 Ti2 B5 45.8(4) . . ?
C13' Ti2 B1' 136.5(5) . . ?
B1 Ti2 B7 65.9(4) . . ?
B5 Ti2 B7 69.1(4) . . ?
C13' Ti2 B7 136.4(4) . . ?
B1' Ti2 B7 85.3(4) . . ?
B1 Ti2 B3 69.2(4) . . ?
B5 Ti2 B3 66.0(4) . . ?
C13' Ti2 B3 90.3(4) . . ?
B1' Ti2 B3 46.4(4) . . ?
B7 Ti2 B3 131.0(3) . . ?
B1 Ti2 C12 128.7(4) . . ?
B5 Ti2 C12 170.1(5) . . ?
B7 Ti2 C12 117.9(5) . . ?
B3 Ti2 C12 104.8(5) . . ?
C13' Ti2 B5' 155.1(5) . . ?
B1' Ti2 B5' 42.1(5) . . ?
B7 Ti2 B5' 47.5(4) . . ?
B3 Ti2 B5' 84.3(4) . . ?
B1 Ti2 B6 78.2(4) . . ?
B5 Ti2 B6 46.5(4) . . ?
C13' Ti2 B6 118.3(5) . . ?
B1' Ti2 B6 80.7(4) . . ?
B7 Ti2 B6 44.1(3) . . ?
B3 Ti2 B6 108.5(3) . . ?
C12 Ti2 B6 143.4(4) . . ?
B5' Ti2 B6 42.6(4) . . ?
B1 Ti2 C11 135.2(4) . . ?
B5 Ti2 C11 154.3(5) . . ?
B7 Ti2 C11 88.1(4) . . ?
B3 Ti2 C11 139.3(4) . . ?
C12 Ti2 C11 35.4(3) . . ?
B6 Ti2 C11 108.6(4) . . ?
B1 Ti2 B2 46.9(4) . . ?
B5 Ti2 B2 78.5(4) . . ?
C13' Ti2 B2 111.8(4) . . ?
B1' Ti2 B2 42.5(4) . . ?
B7 Ti2 B2 108.8(3) . . ?
B3 Ti2 B2 43.9(3) . . ?
C12 Ti2 B2 92.2(4) . . ?
B5' Ti2 B2 80.6(4) . . ?
B6 Ti2 B2 122.4(3) . . ?
C11 Ti2 B2 121.8(5) . . ?
B1 Ti2 C15 157.8(5) . . ?
B5 Ti2 C15 131.3(5) . . ?
B7 Ti2 C15 92.2(4) . . ?
B3 Ti2 C15 132.6(4) . . ?
C12 Ti2 C15 57.5(5) . . ?
B6 Ti2 C15 88.4(4) . . ?
C11 Ti2 C15 34.2(4) . . ?
B2 Ti2 C15 149.1(4) . . ?
C22 C21 C25 107.6(9) . . ?
C22 C21 C26 127.4(10) . . ?
C25 C21 C26 124.6(10) . . ?
C22 C21 Ti3 74.0(6) . . ?
C25 C21 Ti3 72.3(6) . . ?
C26 C21 Ti3 125.0(8) . . ?
C23 C22 C21 107.4(10) . . ?
C23 C22 C27 128.3(10) . . ?
C21 C22 C27 124.1(10) . . ?
C23 C22 Ti3 72.2(10) . . ?
C21 C22 Ti3 71.5(5) . . ?
C27 C22 Ti3 125.8(10) . . ?
C24 C23 C22 107.9(12) . . ?
C24 C23 C28 128.6(12) . . ?
C22 C23 C28 122.7(11) . . ?
C24 C23 Ti3 70.9(10) . . ?
C22 C23 Ti3 73.5(9) . . ?
C28 C23 Ti3 128.9(15) . . ?
C25 C24 C23 109.1(11) . . ?
C25 C24 C29 128.1(12) . . ?
C23 C24 C29 122.5(12) . . ?
C25 C24 Ti3 73.8(9) . . ?
C23 C24 Ti3 74.7(11) . . ?
C29 C24 Ti3 122.2(13) . . ?
C24 C25 C21 107.9(9) . . ?
C24 C25 C30 123.8(12) . . ?
C21 C25 C30 127.9(11) . . ?
C24 C25 Ti3 71.9(9) . . ?
C21 C25 Ti3 72.8(6) . . ?
C30 C25 Ti3 126.4(9) . . ?
C21 C26 H26A 109.5 . . ?
C21 C26 H26B 109.5 . . ?
H26A C26 H26B 109.5 . . ?
C21 C26 H26C 109.5 . . ?
H26A C26 H26C 109.5 . . ?
H26B C26 H26C 109.5 . . ?
C22 C27 H27A 109.5 . . ?
C22 C27 H27B 109.5 . . ?
H27A C27 H27B 109.5 . . ?
C22 C27 H27C 109.5 . . ?
H27A C27 H27C 109.5 . . ?
H27B C27 H27C 109.5 . . ?
C23 C28 H28A 109.5 . . ?
C23 C28 H28B 109.5 . . ?
H28A C28 H28B 109.5 . . ?
C23 C28 H28C 109.5 . . ?
H28A C28 H28C 109.5 . . ?
H28B C28 H28C 109.5 . . ?
C24 C29 H29A 109.5 . . ?
C24 C29 H29B 109.5 . . ?
H29A C29 H29B 109.5 . . ?
C24 C29 H29C 109.5 . . ?
H29A C29 H29C 109.5 . . ?
H29B C29 H29C 109.5 . . ?
C25 C30 H30A 109.5 . . ?
C25 C30 H30B 109.5 . . ?
H30A C30 H30B 109.5 . . ?
C25 C30 H30C 109.5 . . ?
H30A C30 H30C 109.5 . . ?
H30B C30 H30C 109.5 . . ?
C32 C31 C35 107.9(9) . . ?
C32 C31 C36 128.6(9) . . ?
C35 C31 C36 123.4(9) . . ?
C32 C31 Ti4 72.4(7) . . ?
C35 C31 Ti4 70.8(5) . . ?
C36 C31 Ti4 125.8(7) . . ?
C31 C32 C33 108.2(11) . . ?
C31 C32 C37 122.5(10) . . ?
C33 C32 C37 128.7(10) . . ?
C31 C32 Ti4 73.2(7) . . ?
C33 C32 Ti4 71.7(13) . . ?
C37 C32 Ti4 128.2(10) . . ?
C34 C33 C32 108.1(12) . . ?
C34 C33 C38 129.2(11) . . ?
C32 C33 C38 122.6(11) . . ?
C34 C33 Ti4 72.0(12) . . ?
C32 C33 Ti4 73.3(11) . . ?
C38 C33 Ti4 123.0(18) . . ?
C33 C34 C35 107.8(10) . . ?
C33 C34 C39 122.9(11) . . ?
C35 C34 C39 129.2(11) . . ?
C33 C34 Ti4 73.1(13) . . ?
C35 C34 Ti4 72.3(6) . . ?
C39 C34 Ti4 123.7(10) . . ?
C31 C35 C34 108.0(8) . . ?
C31 C35 C40 127.6(11) . . ?
C34 C35 C40 123.7(11) . . ?
C31 C35 Ti4 74.3(5) . . ?
C34 C35 Ti4 72.3(7) . . ?
C40 C35 Ti4 126.3(7) . . ?
C31 C36 H36A 109.5 . . ?
C31 C36 H36B 109.5 . . ?
H36A C36 H36B 109.5 . . ?
C31 C36 H36C 109.5 . . ?
H36A C36 H36C 109.5 . . ?
H36B C36 H36C 109.5 . . ?
C32 C37 H37A 109.5 . . ?
C32 C37 H37B 109.5 . . ?
H37A C37 H37B 109.5 . . ?
C32 C37 H37C 109.5 . . ?
H37A C37 H37C 109.5 . . ?
H37B C37 H37C 109.5 . . ?
C33 C38 H38A 109.5 . . ?
C33 C38 H38B 109.5 . . ?
H38A C38 H38B 109.5 . . ?
C33 C38 H38C 109.5 . . ?
H38A C38 H38C 109.5 . . ?
H38B C38 H38C 109.5 . . ?
C34 C39 H39A 109.5 . . ?
C34 C39 H39B 109.5 . . ?
H39A C39 H39B 109.5 . . ?
C34 C39 H39C 109.5 . . ?
H39A C39 H39C 109.5 . . ?
H39B C39 H39C 109.5 . . ?
C35 C40 H40A 109.5 . . ?
C35 C40 H40B 109.5 . . ?
H40A C40 H40B 109.5 . . ?
C35 C40 H40C 109.5 . . ?
H40A C40 H40C 109.5 . . ?
H40B C40 H40C 109.5 . . ?
B21 B13 B18 70.8(4) . . ?
B21 B13 B17 120.6(5) . . ?
B18 B13 B17 109.3(5) . . ?
B21 B13 B14 124.8(6) . . ?
B18 B13 B14 111.4(5) . . ?
B17 B13 B14 110.6(5) . . ?
B21 B13 B22 62.3(4) . . ?
B18 B13 B22 122.2(5) . . ?
B17 B13 B22 71.5(4) . . ?
B14 B13 B22 122.2(5) . . ?
B21 B13 Ti3 144.0(5) . . ?
B18 B13 Ti3 73.3(3) . . ?
B17 B13 Ti3 74.3(4) . . ?
B14 B13 Ti3 67.1(4) . . ?
B22 B13 Ti3 145.6(5) . . ?
B21 B13 Ti4 68.1(3) . . ?
B18 B13 Ti4 125.2(4) . . ?
B17 B13 Ti4 122.2(4) . . ?
B14 B13 Ti4 68.1(4) . . ?
B22 B13 Ti4 64.7(3) . . ?
Ti3 B13 Ti4 135.2(3) . . ?
B24 B14 B20 121.4(6) . . ?
B24 B14 B15 70.3(4) . . ?
B20 B14 B15 109.4(5) . . ?
B24 B14 B13 125.7(6) . . ?
B20 B14 B13 109.3(5) . . ?
B15 B14 B13 110.9(5) . . ?
B24 B14 B23 62.1(4) . . ?
B20 B14 B23 72.2(4) . . ?
B15 B14 B23 121.3(5) . . ?
B13 B14 B23 123.9(6) . . ?
B24 B14 Ti3 142.8(5) . . ?
B20 B14 Ti3 74.2(4) . . ?
B15 B14 Ti3 72.5(3) . . ?
B13 B14 Ti3 66.3(4) . . ?
B23 B14 Ti3 146.3(5) . . ?
B24 B14 Ti4 68.3(3) . . ?
B20 B14 Ti4 122.7(5) . . ?
B15 B14 Ti4 124.9(4) . . ?
B13 B14 Ti4 69.1(4) . . ?
B23 B14 Ti4 65.5(3) . . ?
Ti3 B14 Ti4 135.4(4) . . ?
C25' C21' C22' 106.9(11) . . ?
C25' C21' C26' 133.8(14) . . ?
C22' C21' C26' 118.2(13) . . ?
C25' C21' Ti3 75.0(8) . . ?
C22' C21' Ti3 71.3(9) . . ?
C26' C21' Ti3 127.4(10) . . ?
C23' C22' C21' 108.8(13) . . ?
C23' C22' C27' 117.6(14) . . ?
C21' C22' C27' 133.2(14) . . ?
C23' C22' Ti3 76.8(14) . . ?
C21' C22' Ti3 72.7(8) . . ?
C27' C22' Ti3 122.3(14) . . ?
C22' C23' C24' 106.6(15) . . ?
C22' C23' C28' 134.2(14) . . ?
C24' C23' C28' 118.9(15) . . ?
C22' C23' Ti3 69.3(13) . . ?
C24' C23' Ti3 72.7(13) . . ?
C28' C23' Ti3 127.6(18) . . ?
C25' C24' C23' 109.2(15) . . ?
C25' C24' C29' 120.0(13) . . ?
C23' C24' C29' 130.5(13) . . ?
C25' C24' Ti3 72.4(11) . . ?
C23' C24' Ti3 73.2(14) . . ?
C29' C24' Ti3 125.4(15) . . ?
C21' C25' C24' 108.3(13) . . ?
C21' C25' C30' 119.9(12) . . ?
C24' C25' C30' 131.3(12) . . ?
C21' C25' Ti3 70.9(8) . . ?
C24' C25' Ti3 73.9(12) . . ?
C30' C25' Ti3 127.0(10) . . ?
C21' C26' H26D 109.5 . . ?
C21' C26' H26E 109.5 . . ?
H26D C26' H26E 109.5 . . ?
C21' C26' H26F 109.5 . . ?
H26D C26' H26F 109.5 . . ?
H26E C26' H26F 109.5 . . ?
C22' C27' H27D 109.5 . . ?
C22' C27' H27E 109.5 . . ?
H27D C27' H27E 109.5 . . ?
C22' C27' H27F 109.5 . . ?
H27D C27' H27F 109.5 . . ?
H27E C27' H27F 109.5 . . ?
C23' C28' H28D 109.5 . . ?
C23' C28' H28E 109.5 . . ?
H28D C28' H28E 109.5 . . ?
C23' C28' H28F 109.5 . . ?
H28D C28' H28F 109.5 . . ?
H28E C28' H28F 109.5 . . ?
C24' C29' H29D 109.5 . . ?
C24' C29' H29E 109.5 . . ?
H29D C29' H29E 109.5 . . ?
C24' C29' H29F 109.5 . . ?
H29D C29' H29F 109.5 . . ?
H29E C29' H29F 109.5 . . ?
C25' C30' H30D 109.5 . . ?
C25' C30' H30E 109.5 . . ?
H30D C30' H30E 109.5 . . ?
C25' C30' H30F 109.5 . . ?
H30D C30' H30F 109.5 . . ?
H30E C30' H30F 109.5 . . ?
C32' C31' C35' 107.2(11) . . ?
C32' C31' C36' 125.1(15) . . ?
C35' C31' C36' 127.3(14) . . ?
C32' C31' Ti4 72.5(11) . . ?
C35' C31' Ti4 75.9(8) . . ?
C36' C31' Ti4 123.1(11) . . ?
C31' C32' C33' 108.0(14) . . ?
C31' C32' C37' 126.3(15) . . ?
C33' C32' C37' 125.5(15) . . ?
C31' C32' Ti4 72.8(10) . . ?
C33' C32' Ti4 72.7(19) . . ?
C37' C32' Ti4 124.9(15) . . ?
C34' C33' C32' 109.2(16) . . ?
C34' C33' C38' 123.3(15) . . ?
C32' C33' C38' 126.9(16) . . ?
C34' C33' Ti4 76.0(17) . . ?
C32' C33' Ti4 72.5(17) . . ?
C38' C33' Ti4 125(3) . . ?
C33' C34' C35' 107.5(15) . . ?
C33' C34' C39' 129.8(14) . . ?
C35' C34' C39' 122.0(14) . . ?
C33' C34' Ti4 70.0(18) . . ?
C35' C34' Ti4 73.6(9) . . ?
C39' C34' Ti4 128.7(15) . . ?
C34' C35' C31' 107.9(12) . . ?
C34' C35' C40' 129.2(14) . . ?
C31' C35' C40' 122.6(13) . . ?
C34' C35' Ti4 72.7(10) . . ?
C31' C35' Ti4 69.3(7) . . ?
C40' C35' Ti4 127.3(10) . . ?
C31' C36' H36D 109.5 . . ?
C31' C36' H36E 109.5 . . ?
H36D C36' H36E 109.5 . . ?
C31' C36' H36F 109.5 . . ?
H36D C36' H36F 109.5 . . ?
H36E C36' H36F 109.5 . . ?
C32' C37' H37D 109.5 . . ?
C32' C37' H37E 109.5 . . ?
H37D C37' H37E 109.5 . . ?
C32' C37' H37F 109.5 . . ?
H37D C37' H37F 109.5 . . ?
H37E C37' H37F 109.5 . . ?
C33' C38' H38D 109.5 . . ?
C33' C38' H38E 109.5 . . ?
H38D C38' H38E 109.5 . . ?
C33' C38' H38F 109.5 . . ?
H38D C38' H38F 109.5 . . ?
H38E C38' H38F 109.5 . . ?
C34' C39' H39D 109.5 . . ?
C34' C39' H39E 109.5 . . ?
H39D C39' H39E 109.5 . . ?
C34' C39' H39F 109.5 . . ?
H39D C39' H39F 109.5 . . ?
H39E C39' H39F 109.5 . . ?
C35' C40' H40D 109.5 . . ?
C35' C40' H40E 109.5 . . ?
H40D C40' H40E 109.5 . . ?
C35' C40' H40F 109.5 . . ?
H40D C40' H40F 109.5 . . ?
H40E C40' H40F 109.5 . . ?
B18 B13' B21 71.1(5) . . ?
B18 B13' B23' 121.5(8) . . ?
B21 B13' B23' 108.9(8) . . ?
B18 B13' B14' 127.6(8) . . ?
B21 B13' B14' 111.9(7) . . ?
B23' B13' B14' 107.2(8) . . ?
B18 B13' B19 58.4(4) . . ?
B21 B13' B19 119.8(6) . . ?
B23' B13' B19 76.1(6) . . ?
B14' B13' B19 123.9(7) . . ?
B18 B13' B20 103.2(6) . . ?
B21 B13' B20 160.7(7) . . ?
B23' B13' B20 57.5(6) . . ?
B14' B13' B20 86.4(6) . . ?
B19 B13' B20 47.1(4) . . ?
B18 B13' Ti4 142.9(7) . . ?
B21 B13' Ti4 71.9(4) . . ?
B23' B13' Ti4 73.0(6) . . ?
B14' B13' Ti4 66.3(5) . . ?
B19 B13' Ti4 149.1(6) . . ?
B20 B13' Ti4 112.4(5) . . ?
B18 B13' Ti3 69.7(4) . . ?
B21 B13' Ti3 126.7(6) . . ?
B23' B13' Ti3 121.9(7) . . ?
B14' B13' Ti3 69.0(5) . . ?
B19 B13' Ti3 63.6(4) . . ?
B20 B13' Ti3 64.4(4) . . ?
Ti4 B13' Ti3 135.3(5) . . ?
B15 B14' B24 71.9(5) . . ?
B15 B14' B22' 122.3(8) . . ?
B24 B14' B22' 108.9(7) . . ?
B15 B14' B13' 126.0(8) . . ?
B24 B14' B13' 112.0(8) . . ?
B22' B14' B13' 107.6(8) . . ?
B15 B14' B16 58.7(5) . . ?
B24 B14' B16 120.8(7) . . ?
B22' B14' B16 76.3(6) . . ?
B13' B14' B16 122.4(7) . . ?
B15 B14' Ti4 144.2(7) . . ?
B24 B14' Ti4 72.4(4) . . ?
B22' B14' Ti4 72.5(6) . . ?
B13' B14' Ti4 66.9(5) . . ?
B16 B14' Ti4 148.8(6) . . ?
B15 B14' Ti3 69.1(4) . . ?
B24 B14' Ti3 126.8(6) . . ?
B22' B14' Ti3 122.1(7) . . ?
B13' B14' Ti3 67.6(5) . . ?
B16 B14' Ti3 63.5(4) . . ?
Ti4 B14' Ti3 134.5(5) . . ?
B22 B22' B14' 100.3(8) . . ?
B22 B22' B17 73.8(6) . . ?
B14' B22' B17 72.0(6) . . ?
B22 B22' Ti4 69.9(5) . . ?
B14' B22' Ti4 63.6(5) . . ?
B17 B22' Ti4 114.5(6) . . ?
B22 B22' H22' 127.7 . . ?
B14' B22' H22' 131.9 . . ?
B17 B22' H22' 119.8 . . ?
Ti4 B22' H22' 125.6 . . ?
B23 B23' B13' 100.0(8) . . ?
B23 B23' B20 75.9(6) . . ?
B13' B23' B20 71.0(6) . . ?
B23 B23' Ti4 69.4(5) . . ?
B13' B23' Ti4 63.0(5) . . ?
B20 B23' Ti4 114.4(6) . . ?
B23 B23' H23' 127.0 . . ?
B13' B23' H23' 132.8 . . ?
B20 B23' H23' 119.3 . . ?
Ti4 B23' H23' 126.2 . . ?
B14' B15 B16 69.7(5) . . ?
B14 B15 B16 97.2(4) . . ?
B14' B15 B24 55.8(4) . . ?
B14 B15 B24 53.1(3) . . ?
B16 B15 B24 116.7(4) . . ?
B14' B15 Ti3 71.3(4) . . ?
B14 B15 Ti3 63.5(3) . . ?
B16 B15 Ti3 66.3(3) . . ?
B24 B15 Ti3 116.5(3) . . ?
B14 B15 H15 150.7 . . ?
B16 B15 H15 112.0 . . ?
B24 B15 H15 108.7 . . ?
Ti3 B15 H15 129.5 . . ?
B17 B16 B15 121.3(5) . . ?
B17 B16 B14' 73.5(5) . . ?
B15 B16 B14' 51.5(4) . . ?
B17 B16 Ti3 72.6(3) . . ?
B15 B16 Ti3 69.4(3) . . ?
B14' B16 Ti3 68.1(4) . . ?
B17 B16 H16 114.0 . . ?
B15 B16 H16 123.8 . . ?
B14' B16 H16 150.8 . . ?
Ti3 B16 H16 140.8 . . ?
B16 B17 B13 99.8(5) . . ?
B16 B17 B22' 78.0(5) . . ?
B16 B17 B22 119.4(5) . . ?
B13 B17 B22 56.7(4) . . ?
B22' B17 B22 42.6(4) . . ?
B16 B17 Ti3 66.7(3) . . ?
B13 B17 Ti3 62.1(3) . . ?
B22' B17 Ti3 112.5(5) . . ?
B22 B17 Ti3 118.7(3) . . ?
B16 B17 H17 110.1 . . ?
B13 B17 H17 150.1 . . ?
B22 B17 H17 105.7 . . ?
Ti3 B17 H17 130.5 . . ?
B13' B18 B19 70.0(5) . . ?
B13 B18 B19 97.5(4) . . ?
B13' B18 B21 56.5(4) . . ?
B13 B18 B21 53.2(3) . . ?
B19 B18 B21 117.4(4) . . ?
B13' B18 Ti3 70.4(4) . . ?
B13 B18 Ti3 63.3(3) . . ?
B19 B18 Ti3 66.0(2) . . ?
B21 B18 Ti3 116.4(3) . . ?
B13 B18 H18 150.7 . . ?
B19 B18 H18 111.8 . . ?
B21 B18 H18 108.4 . . ?
Ti3 B18 H18 129.9 . . ?
B20 B19 B18 120.4(5) . . ?
B20 B19 B13' 71.8(5) . . ?
B18 B19 B13' 51.7(4) . . ?
B20 B19 Ti3 73.0(3) . . ?
B18 B19 Ti3 69.8(3) . . ?
B13' B19 Ti3 67.5(4) . . ?
B20 B19 H19 114.7 . . ?
B18 B19 H19 123.8 . . ?
B13' B19 H19 151.9 . . ?
Ti3 B19 H19 140.3 . . ?
B19 B20 B14 101.3(5) . . ?
B19 B20 B23' 80.7(6) . . ?
B19 B20 B23 122.3(5) . . ?
B14 B20 B23 56.7(4) . . ?
B23' B20 B23 42.9(5) . . ?
B19 B20 B13' 61.1(4) . . ?
B23' B20 B13' 51.5(5) . . ?
B23 B20 B13' 72.0(4) . . ?
B19 B20 Ti3 66.7(3) . . ?
B14 B20 Ti3 62.9(3) . . ?
B23' B20 Ti3 114.8(5) . . ?
B23 B20 Ti3 119.5(3) . . ?
B13' B20 Ti3 63.3(4) . . ?
B19 B20 H20 108.6 . . ?
B14 B20 H20 150.1 . . ?
B23 B20 H20 104.5 . . ?
Ti3 B20 H20 130.6 . . ?
B13 B21 B22 64.1(4) . . ?
B13' B21 B22 92.3(5) . . ?
B13 B21 B18 56.1(3) . . ?
B13' B21 B18 52.4(4) . . ?
B22 B21 B18 111.6(4) . . ?
B13 B21 Ti4 71.6(3) . . ?
B13' B21 Ti4 64.5(4) . . ?
B22 B21 Ti4 66.3(2) . . ?
B18 B21 Ti4 116.9(3) . . ?
B13 B21 H21 163.9 . . ?
B22 B21 H21 127.7 . . ?
B18 B21 H21 107.9 . . ?
Ti4 B21 H21 121.7 . . ?
B22' B22 B21 126.6(6) . . ?
B21 B22 B13 53.5(3) . . ?
B22' B22 B17 63.6(6) . . ?
B21 B22 B17 97.2(4) . . ?
B13 B22 B17 51.8(3) . . ?
B22' B22 Ti4 73.6(5) . . ?
B21 B22 Ti4 68.2(2) . . ?
B13 B22 Ti4 69.7(3) . . ?
B17 B22 Ti4 111.1(3) . . ?
B21 B22 H22 134.5 . . ?
B13 B22 H22 167.2 . . ?
B17 B22 H22 115.6 . . ?
Ti4 B22 H22 121.1 . . ?
B23' B23 B24 126.7(7) . . ?
B24 B23 B14 54.1(3) . . ?
B23' B23 B20 61.2(6) . . ?
B24 B23 B20 97.5(4) . . ?
B14 B23 B20 51.1(4) . . ?
B23' B23 Ti4 74.6(5) . . ?
B24 B23 Ti4 68.0(2) . . ?
B14 B23 Ti4 69.0(3) . . ?
B20 B23 Ti4 109.6(4) . . ?
B24 B23 H23 133.9 . . ?
B14 B23 H23 167.1 . . ?
B20 B23 H23 116.1 . . ?
Ti4 B23 H23 122.0 . . ?
B14 B24 B23 63.7(4) . . ?
B14' B24 B23 93.0(5) . . ?
B14 B24 B15 56.6(3) . . ?
B14' B24 B15 52.3(4) . . ?
B23 B24 B15 111.5(4) . . ?
B14 B24 Ti4 70.9(3) . . ?
B14' B24 Ti4 64.4(4) . . ?
B23 B24 Ti4 66.7(2) . . ?
B15 B24 Ti4 116.6(3) . . ?
B14 B24 H24 164.4 . . ?
B23 B24 H24 127.7 . . ?
B15 B24 H24 107.8 . . ?
Ti4 B24 H24 121.9 . . ?
B13 Ti3 B14 46.6(3) . . ?
B13 Ti3 B19 70.2(3) . . ?
B14 Ti3 B19 69.1(3) . . ?
B19 Ti3 C22' 113.6(4) . . ?
B13 Ti3 C24 126.9(4) . . ?
B14 Ti3 C24 172.9(4) . . ?
B19 Ti3 C24 112.6(4) . . ?
B13 Ti3 B16 69.3(3) . . ?
B14 Ti3 B16 70.4(3) . . ?
B19 Ti3 B16 135.8(3) . . ?
C22' Ti3 B16 105.8(4) . . ?
C24 Ti3 B16 105.6(4) . . ?
B19 Ti3 C21' 83.5(4) . . ?
C22' Ti3 C21' 36.0(4) . . ?
B16 Ti3 C21' 140.0(4) . . ?
B13 Ti3 C25 136.3(3) . . ?
B14 Ti3 C25 151.0(4) . . ?
B19 Ti3 C25 84.9(3) . . ?
C24 Ti3 C25 34.3(4) . . ?
B16 Ti3 C25 138.0(3) . . ?
B13 Ti3 C21 161.2(3) . . ?
B14 Ti3 C21 129.5(3) . . ?
B19 Ti3 C21 91.1(3) . . ?
C24 Ti3 C21 57.6(4) . . ?
B16 Ti3 C21 129.0(3) . . ?
C25 Ti3 C21 34.9(3) . . ?
B13 Ti3 C23 138.5(4) . . ?
B14 Ti3 C23 146.5(5) . . ?
B19 Ti3 C23 141.9(5) . . ?
C24 Ti3 C23 34.5(4) . . ?
B16 Ti3 C23 82.0(5) . . ?
C25 Ti3 C23 57.1(5) . . ?
C21 Ti3 C23 57.3(4) . . ?
B13 Ti3 B15 77.3(2) . . ?
B14 Ti3 B15 44.0(2) . . ?
B19 Ti3 B15 109.3(2) . . ?
C22' Ti3 B15 97.6(4) . . ?
C24 Ti3 B15 136.8(3) . . ?
B16 Ti3 B15 44.3(2) . . ?
C21' Ti3 B15 127.8(4) . . ?
C25 Ti3 B15 146.2(3) . . ?
C21 Ti3 B15 112.2(3) . . ?
C23 Ti3 B15 102.7(4) . . ?
B13 Ti3 B18 43.4(2) . . ?
B14 Ti3 B18 76.7(2) . . ?
B19 Ti3 B18 44.2(2) . . ?
C22' Ti3 B18 142.0(4) . . ?
C24 Ti3 B18 99.7(3) . . ?
B16 Ti3 B18 109.0(2) . . ?
C21' Ti3 B18 106.3(4) . . ?
C25 Ti3 B18 93.9(3) . . ?
C21 Ti3 B18 120.7(3) . . ?
C23 Ti3 B18 131.9(4) . . ?
B15 Ti3 B18 117.88(18) . . ?
B14' Ti4 B13' 46.7(4) . . ?
B14' Ti4 B22 65.3(3) . . ?
B13' Ti4 B22 67.5(3) . . ?
B14' Ti4 C32' 138.4(5) . . ?
B13' Ti4 C32' 152.4(5) . . ?
B22 Ti4 C32' 139.3(4) . . ?
B14' Ti4 B23 67.6(3) . . ?
B13' Ti4 B23 65.3(3) . . ?
B22 Ti4 B23 128.4(2) . . ?
C32' Ti4 B23 91.0(5) . . ?
B22 Ti4 C35 90.3(3) . . ?
B23 Ti4 C35 138.1(3) . . ?
B22 Ti4 C34 92.8(4) . . ?
B23 Ti4 C34 135.6(4) . . ?
C35 Ti4 C34 35.4(3) . . ?
B14' Ti4 C33' 163.4(6) . . ?
B13' Ti4 C33' 129.5(8) . . ?
B22 Ti4 C33' 130.7(5) . . ?
C32' Ti4 C33' 34.8(5) . . ?
B23 Ti4 C33' 96.0(6) . . ?
B14' Ti4 C31' 127.3(4) . . ?
B13' Ti4 C31' 172.3(5) . . ?
B22 Ti4 C31' 106.1(4) . . ?
C32' Ti4 C31' 34.7(4) . . ?
B23 Ti4 C31' 118.8(4) . . ?
C33' Ti4 C31' 57.7(8) . . ?
B22 Ti4 C33 124.7(4) . . ?
B23 Ti4 C33 100.8(4) . . ?
C35 Ti4 C33 58.3(6) . . ?
C34 Ti4 C33 34.9(4) . . ?
B14' Ti4 B24 43.3(3) . . ?
B13' Ti4 B24 77.4(3) . . ?
B22 Ti4 B24 104.9(2) . . ?
C32' Ti4 B24 96.2(5) . . ?
B23 Ti4 B24 45.3(2) . . ?
C35 Ti4 B24 117.4(3) . . ?
C34 Ti4 B24 148.6(3) . . ?
C33' Ti4 B24 123.2(4) . . ?
C31' Ti4 B24 100.8(4) . . ?
C33 Ti4 B24 129.4(4) . . ?
B14' Ti4 B21 77.9(3) . . ?
B13' Ti4 B21 43.6(3) . . ?
B22 Ti4 B21 45.5(2) . . ?
C32' Ti4 B21 143.6(5) . . ?
B23 Ti4 B21 104.9(2) . . ?
C35 Ti4 B21 115.1(3) . . ?
C34 Ti4 B21 92.5(3) . . ?
C33' Ti4 B21 109.9(5) . . ?
C31' Ti4 B21 135.0(4) . . ?
C33 Ti4 B21 104.7(4) . . ?
B24 Ti4 B21 118.39(17) . . ?
C42 C41 C45 106.0(8) . . ?
C42 C41 C46 120.5(9) . . ?
C45 C41 C46 133.0(9) . . ?
C42 C41 Ti5 74.3(5) . . ?
C45 C41 Ti5 71.5(7) . . ?
C46 C41 Ti5 125.6(7) . . ?
C43 C42 C41 111.0(8) . . ?
C43 C42 C47 119.7(9) . . ?
C41 C42 C47 128.9(9) . . ?
C43 C42 Ti5 71.5(5) . . ?
C41 C42 Ti5 71.7(5) . . ?
C47 C42 Ti5 129.8(5) . . ?
C42 C43 C44 106.4(8) . . ?
C42 C43 C48 133.0(10) . . ?
C44 C43 C48 120.2(10) . . ?
C42 C43 Ti5 75.2(5) . . ?
C44 C43 Ti5 70.9(6) . . ?
C48 C43 Ti5 123.6(7) . . ?
C43 C44 C45 109.2(8) . . ?
C43 C44 C49 133.2(11) . . ?
C45 C44 C49 116.9(11) . . ?
C43 C44 Ti5 74.4(6) . . ?
C45 C44 Ti5 73.7(6) . . ?
C49 C44 Ti5 125.6(7) . . ?
C44 C45 C41 107.3(8) . . ?
C44 C45 C50 135.9(11) . . ?
C41 C45 C50 116.7(11) . . ?
C44 C45 Ti5 71.4(6) . . ?
C41 C45 Ti5 73.8(6) . . ?
C50 C45 Ti5 123.1(8) . . ?
C41 C46 H46A 109.5 . . ?
C41 C46 H46B 109.5 . . ?
H46A C46 H46B 109.5 . . ?
C41 C46 H46C 109.5 . . ?
H46A C46 H46C 109.5 . . ?
H46B C46 H46C 109.5 . . ?
C42 C47 H47A 109.5 . . ?
C42 C47 H47B 109.5 . . ?
H47A C47 H47B 109.5 . . ?
C42 C47 H47C 109.5 . . ?
H47A C47 H47C 109.5 . . ?
H47B C47 H47C 109.5 . . ?
C43 C48 H48A 109.5 . . ?
C43 C48 H48B 109.5 . . ?
H48A C48 H48B 109.5 . . ?
C43 C48 H48C 109.5 . . ?
H48A C48 H48C 109.5 . . ?
H48B C48 H48C 109.5 . . ?
C44 C49 H49A 109.5 . . ?
C44 C49 H49B 109.5 . . ?
H49A C49 H49B 109.5 . . ?
C44 C49 H49C 109.5 . . ?
H49A C49 H49C 109.5 . . ?
H49B C49 H49C 109.5 . . ?
C45 C50 H50A 109.5 . . ?
C45 C50 H50B 109.5 . . ?
H50A C50 H50B 109.5 . . ?
C45 C50 H50C 109.5 . . ?
H50A C50 H50C 109.5 . . ?
H50B C50 H50C 109.5 . . ?
C55 C51 C52 106.6(8) . . ?
C55 C51 C56 134.6(10) . . ?
C52 C51 C56 118.5(11) . . ?
C55 C51 Ti6 71.4(6) . . ?
C52 C51 Ti6 74.5(5) . . ?
C56 C51 Ti6 123.9(8) . . ?
C53 C52 C51 108.1(8) . . ?
C53 C52 C57 120.9(8) . . ?
C51 C52 C57 130.9(9) . . ?
C53 C52 Ti6 72.1(4) . . ?
C51 C52 Ti6 70.7(5) . . ?
C57 C52 Ti6 126.4(5) . . ?
C54 C53 C52 108.2(7) . . ?
C54 C53 C58 122.4(9) . . ?
C52 C53 C58 129.0(8) . . ?
C54 C53 Ti6 71.7(6) . . ?
C52 C53 Ti6 73.4(4) . . ?
C58 C53 Ti6 126.3(5) . . ?
C53 C54 C55 107.7(8) . . ?
C53 C54 C59 130.4(11) . . ?
C55 C54 C59 121.6(10) . . ?
C53 C54 Ti6 74.2(5) . . ?
C55 C54 Ti6 71.3(6) . . ?
C59 C54 Ti6 123.6(7) . . ?
C51 C55 C54 109.3(7) . . ?
C51 C55 C60 118.2(11) . . ?
C54 C55 C60 132.3(12) . . ?
C51 C55 Ti6 73.6(6) . . ?
C54 C55 Ti6 73.6(6) . . ?
C60 C55 Ti6 123.5(7) . . ?
C51 C56 H56A 109.5 . . ?
C51 C56 H56B 109.5 . . ?
H56A C56 H56B 109.5 . . ?
C51 C56 H56C 109.5 . . ?
H56A C56 H56C 109.5 . . ?
H56B C56 H56C 109.5 . . ?
C52 C57 H57A 109.5 . . ?
C52 C57 H57B 109.5 . . ?
H57A C57 H57B 109.5 . . ?
C52 C57 H57C 109.5 . . ?
H57A C57 H57C 109.5 . . ?
H57B C57 H57C 109.5 . . ?
C53 C58 H58A 109.5 . . ?
C53 C58 H58B 109.5 . . ?
H58A C58 H58B 109.5 . . ?
C53 C58 H58C 109.5 . . ?
H58A C58 H58C 109.5 . . ?
H58B C58 H58C 109.5 . . ?
C54 C59 H59A 109.5 . . ?
C54 C59 H59B 109.5 . . ?
H59A C59 H59B 109.5 . . ?
C54 C59 H59C 109.5 . . ?
H59A C59 H59C 109.5 . . ?
H59B C59 H59C 109.5 . . ?
C55 C60 H60A 109.5 . . ?
C55 C60 H60B 109.5 . . ?
H60A C60 H60B 109.5 . . ?
C55 C60 H60C 109.5 . . ?
H60A C60 H60C 109.5 . . ?
H60B C60 H60C 109.5 . . ?
B33 B25 B29 70.5(4) . . ?
B33 B25 B30 123.8(5) . . ?
B29 B25 B30 111.3(5) . . ?
B33 B25 B34 64.9(4) . . ?
B29 B25 B34 124.0(5) . . ?
B30 B25 B34 71.1(4) . . ?
B33 B25 B26 123.3(5) . . ?
B29 B25 B26 109.8(5) . . ?
B30 B25 B26 109.1(5) . . ?
B34 B25 B26 122.3(5) . . ?
B33 B25 Ti5 143.7(5) . . ?
B29 B25 Ti5 73.4(3) . . ?
B30 B25 Ti5 73.6(3) . . ?
B34 B25 Ti5 144.4(4) . . ?
B26 B25 Ti5 66.4(3) . . ?
B33 B25 Ti6 67.5(3) . . ?
B29 B25 Ti6 123.9(4) . . ?
B30 B25 Ti6 122.5(4) . . ?
B34 B25 Ti6 65.9(3) . . ?
B26 B25 Ti6 67.9(3) . . ?
Ti5 B25 Ti6 134.3(3) . . ?
B35 B26 B27 123.8(5) . . ?
B35 B26 B32 70.2(4) . . ?
B27 B26 B32 111.4(5) . . ?
B35 B26 B36 64.7(4) . . ?
B27 B26 B36 71.6(4) . . ?
B32 B26 B36 123.9(5) . . ?
B35 B26 B25 123.6(5) . . ?
B27 B26 B25 109.0(5) . . ?
B32 B26 B25 109.4(5) . . ?
B36 B26 B25 122.6(5) . . ?
B35 B26 Ti5 142.9(5) . . ?
B27 B26 Ti5 73.8(3) . . ?
B32 B26 Ti5 73.0(3) . . ?
B36 B26 Ti5 145.2(5) . . ?
B25 B26 Ti5 66.3(3) . . ?
B35 B26 Ti6 67.5(3) . . ?
B27 B26 Ti6 122.8(4) . . ?
B32 B26 Ti6 123.4(4) . . ?
B36 B26 Ti6 65.8(3) . . ?
B25 B26 Ti6 68.3(3) . . ?
Ti5 B26 Ti6 134.6(3) . . ?
C45' C41' C42' 109.2(12) . . ?
C45' C41' C46' 140.4(17) . . ?
C42' C41' C46' 110.0(16) . . ?
C45' C41' Ti5 73.9(12) . . ?
C42' C41' Ti5 71.8(11) . . ?
C46' C41' Ti5 125.0(14) . . ?
C43' C42' C41' 107.5(12) . . ?
C43' C42' C47' 111.3(15) . . ?
C41' C42' C47' 140.4(16) . . ?
C43' C42' Ti5 76.4(9) . . ?
C41' C42' Ti5 72.6(10) . . ?
C47' C42' Ti5 123.9(13) . . ?
C44' C43' C42' 105.9(11) . . ?
C44' C43' C48' 115.6(14) . . ?
C42' C43' C48' 138.4(14) . . ?
C44' C43' Ti5 73.6(7) . . ?
C42' C43' Ti5 68.9(9) . . ?
C48' C43' Ti5 123.6(10) . . ?
C45' C44' C43' 110.9(13) . . ?
C45' C44' C49' 114.5(14) . . ?
C43' C44' C49' 133.8(14) . . ?
C45' C44' Ti5 70.4(10) . . ?
C43' C44' Ti5 72.6(8) . . ?
C49' C44' Ti5 131.2(9) . . ?
C41' C45' C44' 106.3(13) . . ?
C41' C45' C50' 114.1(15) . . ?
C44' C45' C50' 138.6(17) . . ?
C41' C45' Ti5 71.6(12) . . ?
C44' C45' Ti5 75.8(10) . . ?
C50' C45' Ti5 125.0(14) . . ?
C41' C46' H46D 109.5 . . ?
C41' C46' H46E 109.5 . . ?
H46D C46' H46E 109.5 . . ?
C41' C46' H46F 109.5 . . ?
H46D C46' H46F 109.5 . . ?
H46E C46' H46F 109.5 . . ?
C42' C47' H47D 109.5 . . ?
C42' C47' H47E 109.5 . . ?
H47D C47' H47E 109.5 . . ?
C42' C47' H47F 109.5 . . ?
H47D C47' H47F 109.5 . . ?
H47E C47' H47F 109.5 . . ?
C43' C48' H48D 109.5 . . ?
C43' C48' H48E 109.5 . . ?
H48D C48' H48E 109.5 . . ?
C43' C48' H48F 109.5 . . ?
H48D C48' H48F 109.5 . . ?
H48E C48' H48F 109.5 . . ?
C44' C49' H49D 109.5 . . ?
C44' C49' H49E 109.5 . . ?
H49D C49' H49E 109.5 . . ?
C44' C49' H49F 109.5 . . ?
H49D C49' H49F 109.5 . . ?
H49E C49' H49F 109.5 . . ?
C45' C50' H50D 109.5 . . ?
C45' C50' H50E 109.5 . . ?
H50D C50' H50E 109.5 . . ?
C45' C50' H50F 109.5 . . ?
H50D C50' H50F 109.5 . . ?
H50E C50' H50F 109.5 . . ?
C52' C51' C55' 110.6(13) . . ?
C52' C51' C56' 119.6(17) . . ?
C55' C51' C56' 129.1(16) . . ?
C52' C51' Ti6 72.7(10) . . ?
C55' C51' Ti6 77.6(9) . . ?
C56' C51' Ti6 123.9(15) . . ?
C51' C52' C53' 107.8(12) . . ?
C51' C52' C57' 134.3(18) . . ?
C53' C52' C57' 117.8(17) . . ?
C51' C52' Ti6 72.3(10) . . ?
C53' C52' Ti6 73.9(10) . . ?
C57' C52' Ti6 122.9(11) . . ?
C52' C53' C54' 106.9(12) . . ?
C52' C53' C58' 135.0(17) . . ?
C54' C53' C58' 117.7(17) . . ?
C52' C53' Ti6 70.8(10) . . ?
C54' C53' Ti6 76.1(9) . . ?
C58' C53' Ti6 124.3(13) . . ?
C55' C54' C53' 109.2(13) . . ?
C55' C54' C59' 118.6(14) . . ?
C53' C54' C59' 132.1(14) . . ?
C55' C54' Ti6 72.8(8) . . ?
C53' C54' Ti6 69.3(9) . . ?
C59' C54' Ti6 127.5(9) . . ?
C51' C55' C54' 105.5(12) . . ?
C51' C55' C60' 123.0(14) . . ?
C54' C55' C60' 131.1(15) . . ?
C51' C55' Ti6 67.8(10) . . ?
C54' C55' Ti6 73.4(8) . . ?
C60' C55' Ti6 128.7(10) . . ?
C51' C56' H56D 109.5 . . ?
C51' C56' H56E 109.5 . . ?
H56D C56' H56E 109.5 . . ?
C51' C56' H56F 109.5 . . ?
H56D C56' H56F 109.5 . . ?
H56E C56' H56F 109.5 . . ?
C52' C57' H57D 109.5 . . ?
C52' C57' H57E 109.5 . . ?
H57D C57' H57E 109.5 . . ?
C52' C57' H57F 109.5 . . ?
H57D C57' H57F 109.5 . . ?
H57E C57' H57F 109.5 . . ?
C53' C58' H58D 109.5 . . ?
C53' C58' H58E 109.5 . . ?
H58D C58' H58E 109.5 . . ?
C53' C58' H58F 109.5 . . ?
H58D C58' H58F 109.5 . . ?
H58E C58' H58F 109.5 . . ?
C54' C59' H59D 109.5 . . ?
C54' C59' H59E 109.5 . . ?
H59D C59' H59E 109.5 . . ?
C54' C59' H59F 109.5 . . ?
H59D C59' H59F 109.5 . . ?
H59E C59' H59F 109.5 . . ?
C55' C60' H60D 109.5 . . ?
C55' C60' H60E 109.5 . . ?
H60D C60' H60E 109.5 . . ?
C55' C60' H60F 109.5 . . ?
H60D C60' H60F 109.5 . . ?
H60E C60' H60F 109.5 . . ?
B32 B25' B26' 129.8(13) . . ?
B32 B25' B35 72.0(7) . . ?
B26' B25' B35 113.1(11) . . ?
B32 B25' B34' 120.0(12) . . ?
B26' B25' B34' 106.7(12) . . ?
B35 B25' B34' 106.1(11) . . ?
B32 B25' B31 57.8(6) . . ?
B26' B25' B31 124.1(10) . . ?
B35 B25' B31 119.6(9) . . ?
B34' B25' B31 76.1(9) . . ?
B32 B25' B30 103.8(8) . . ?
B26' B25' B30 85.7(9) . . ?
B35 B25' B30 159.1(11) . . ?
B34' B25' B30 57.4(8) . . ?
B31 B25' B30 47.9(5) . . ?
B32 B25' Ti6 142.4(9) . . ?
B26' B25' Ti6 67.0(7) . . ?
B35 B25' Ti6 70.4(6) . . ?
B34' B25' Ti6 72.1(8) . . ?
B31 B25' Ti6 148.3(9) . . ?
B30 B25' Ti6 111.5(7) . . ?
B32 B25' Ti5 71.6(6) . . ?
B26' B25' Ti5 68.7(8) . . ?
B35 B25' Ti5 129.6(9) . . ?
B34' B25' Ti5 121.9(10) . . ?
B31 B25' Ti5 64.2(5) . . ?
B30 B25' Ti5 64.6(5) . . ?
Ti6 B25' Ti5 135.6(8) . . ?
B29 B26' B25' 130.2(12) . . ?
B29 B26' B33 70.8(7) . . ?
B25' B26' B33 114.9(12) . . ?
B29 B26' B36' 117.7(12) . . ?
B25' B26' B36' 109.1(12) . . ?
B33 B26' B36' 103.4(10) . . ?
B29 B26' B28 57.0(6) . . ?
B25' B26' B28 124.1(10) . . ?
B33 B26' B28 117.5(9) . . ?
B36' B26' B28 76.3(9) . . ?
B29 B26' B27 102.8(8) . . ?
B25' B26' B27 86.4(9) . . ?
B33 B26' B27 157.0(11) . . ?
B36' B26' B27 59.0(7) . . ?
B28 B26' B27 47.5(5) . . ?
B29 B26' Ti6 141.7(9) . . ?
B25' B26' Ti6 68.5(7) . . ?
B33 B26' Ti6 70.9(6) . . ?
B36' B26' Ti6 71.6(8) . . ?
B28 B26' Ti6 147.8(9) . . ?
B27 B26' Ti6 112.3(7) . . ?
B29 B26' Ti5 71.4(6) . . ?
B25' B26' Ti5 68.9(7) . . ?
B33 B26' Ti5 129.3(9) . . ?
B36' B26' Ti5 123.7(10) . . ?
B28 B26' Ti5 63.8(5) . . ?
B27 B26' Ti5 64.8(5) . . ?
Ti6 B26' Ti5 137.4(8) . . ?
B34 B34' B25' 98.6(12) . . ?
B34 B34' B30 73.6(8) . . ?
B25' B34' B30 71.1(8) . . ?
B34 B34' Ti6 69.8(7) . . ?
B25' B34' Ti6 63.8(7) . . ?
B30 B34' Ti6 114.8(8) . . ?
B34 B34' H34' 128.5 . . ?
B25' B34' H34' 132.9 . . ?
B30 B34' H34' 120.0 . . ?
Ti6 B34' H34' 125.1 . . ?
B36 B36' B26' 96.1(11) . . ?
B36 B36' B27 71.7(8) . . ?
B26' B36' B27 69.1(8) . . ?
B36 B36' Ti6 70.1(7) . . ?
B26' B36' Ti6 63.4(7) . . ?
B27 B36' Ti6 113.4(8) . . ?
B36 B36' H36' 129.6 . . ?
B26' B36' H36' 134.3 . . ?
B27 B36' H36' 121.6 . . ?
Ti6 B36' H36' 124.9 . . ?
B28 B27 B26 103.2(5) . . ?
B28 B27 B36' 80.9(6) . . ?
B28 B27 B36 122.5(5) . . ?
B26 B27 B36 55.6(3) . . ?
B36' B27 B36 42.7(6) . . ?
B28 B27 B26' 63.0(5) . . ?
B36' B27 B26' 51.8(7) . . ?
B36 B27 B26' 71.1(5) . . ?
B28 B27 Ti5 67.0(3) . . ?
B26 B27 Ti5 63.6(3) . . ?
B36' B27 Ti5 114.4(5) . . ?
B36 B27 Ti5 119.1(3) . . ?
B26' B27 Ti5 62.6(5) . . ?
B28 B27 H27 107.5 . . ?
B26 B27 H27 149.2 . . ?
B36 B27 H27 105.2 . . ?
Ti5 B27 H27 130.6 . . ?
B27 B28 B29 117.7(5) . . ?
B27 B28 B26' 69.5(6) . . ?
B29 B28 B26' 50.3(5) . . ?
B27 B28 Ti5 71.9(3) . . ?
B29 B28 Ti5 70.2(3) . . ?
B26' B28 Ti5 65.5(5) . . ?
B27 B28 H28 116.5 . . ?
B29 B28 H28 124.4 . . ?
B26' B28 H28 153.8 . . ?
Ti5 B28 H28 140.4 . . ?
B26' B29 B28 72.8(7) . . ?
B25 B29 B28 100.2(4) . . ?
B26' B29 B33 57.6(6) . . ?
B25 B29 B33 53.7(3) . . ?
B28 B29 B33 119.6(4) . . ?
B26' B29 Ti5 68.9(6) . . ?
B25 B29 Ti5 63.6(3) . . ?
B28 B29 Ti5 66.0(3) . . ?
B33 B29 Ti5 117.2(3) . . ?
B25 B29 H29 149.8 . . ?
B28 B29 H29 110.0 . . ?
B33 B29 H29 107.3 . . ?
Ti5 B29 H29 130.4 . . ?
B31 B30 B25 102.7(5) . . ?
B31 B30 B34' 80.6(6) . . ?
B31 B30 B34 121.8(5) . . ?
B25 B30 B34 55.5(3) . . ?
B34' B30 B34 42.5(6) . . ?
B31 B30 B25' 61.4(5) . . ?
B34' B30 B25' 51.6(7) . . ?
B34 B30 B25' 71.5(5) . . ?
B31 B30 Ti5 66.9(3) . . ?
B25 B30 Ti5 63.3(3) . . ?
B34' B30 Ti5 114.1(6) . . ?
B34 B30 Ti5 118.7(3) . . ?
B25' B30 Ti5 62.5(5) . . ?
B31 B30 H30 108.0 . . ?
B25 B30 H30 149.3 . . ?
B34 B30 H30 105.6 . . ?
Ti5 B30 H30 130.7 . . ?
B30 B31 B32 117.8(5) . . ?
B30 B31 B25' 70.7(6) . . ?
B32 B31 B25' 49.4(5) . . ?
B30 B31 Ti5 71.8(3) . . ?
B32 B31 Ti5 70.1(3) . . ?
B25' B31 Ti5 66.0(5) . . ?
B30 B31 H31 116.1 . . ?
B32 B31 H31 124.8 . . ?
B25' B31 H31 153.3 . . ?
Ti5 B31 H31 140.4 . . ?
B25' B32 B31 72.8(7) . . ?
B26 B32 B31 101.0(4) . . ?
B25' B32 B35 57.7(6) . . ?
B26 B32 B35 53.7(3) . . ?
B31 B32 B35 120.2(5) . . ?
B25' B32 Ti5 69.8(6) . . ?
B26 B32 Ti5 63.8(3) . . ?
B31 B32 Ti5 66.4(3) . . ?
B35 B32 Ti5 117.4(3) . . ?
B26 B32 H32 149.6 . . ?
B31 B32 H32 109.3 . . ?
B35 B32 H32 107.1 . . ?
Ti5 B32 H32 130.3 . . ?
B25 B33 B34 60.0(4) . . ?
B26' B33 B34 87.5(6) . . ?
B25 B33 B29 55.8(3) . . ?
B26' B33 B29 51.6(6) . . ?
B34 B33 B29 107.8(4) . . ?
B25 B33 Ti6 71.6(3) . . ?
B26' B33 Ti6 64.5(5) . . ?
B34 B33 Ti6 66.5(2) . . ?
B29 B33 Ti6 116.1(3) . . ?
B25 B33 H33 165.0 . . ?
B34 B33 H33 130.3 . . ?
B29 B33 H33 109.4 . . ?
Ti6 B33 H33 121.2 . . ?
B26 B35 B36 60.1(4) . . ?
B25' B35 B36 89.2(7) . . ?
B26 B35 B32 56.1(3) . . ?
B25' B35 B32 50.4(6) . . ?
B36 B35 B32 108.4(4) . . ?
B26 B35 Ti6 71.5(3) . . ?
B25' B35 Ti6 65.7(5) . . ?
B36 B35 Ti6 66.4(2) . . ?
B32 B35 Ti6 116.1(3) . . ?
B26 B35 H35 165.0 . . ?
B36 B35 H35 130.1 . . ?
B32 B35 H35 109.0 . . ?
Ti6 B35 H35 121.4 . . ?
B34' B34 B33 129.7(8) . . ?
B25 B34 B33 55.1(3) . . ?
B34' B34 B30 64.0(8) . . ?
B25 B34 B30 53.4(3) . . ?
B33 B34 B30 101.1(4) . . ?
B34' B34 Ti6 75.3(7) . . ?
B25 B34 Ti6 70.6(3) . . ?
B33 B34 Ti6 67.3(2) . . ?
B30 B34 Ti6 112.8(3) . . ?
B25 B34 H34 166.5 . . ?
B33 B34 H34 133.4 . . ?
B30 B34 H34 113.3 . . ?
Ti6 B34 H34 121.2 . . ?
B36' B36 B35 129.6(8) . . ?
B26 B36 B35 55.2(3) . . ?
B36' B36 B27 65.6(7) . . ?
B26 B36 B27 52.8(3) . . ?
B35 B36 B27 100.4(4) . . ?
B36' B36 Ti6 74.2(7) . . ?
B26 B36 Ti6 70.7(3) . . ?
B35 B36 Ti6 67.4(3) . . ?
B27 B36 Ti6 112.5(3) . . ?
B26 B36 H36 166.4 . . ?
B35 B36 H36 133.5 . . ?
B27 B36 H36 113.8 . . ?
Ti6 B36 H36 121.1 . . ?
B25 Ti5 B26 47.3(2) . . ?
B25 Ti5 B28 71.3(3) . . ?
B26 Ti5 B28 70.2(3) . . ?
C42' Ti5 B28 129.6(5) . . ?
B25 Ti5 C44 156.9(3) . . ?
B26 Ti5 C44 134.8(3) . . ?
B28 Ti5 C44 87.8(3) . . ?
B25 Ti5 B31 70.6(3) . . ?
B26 Ti5 B31 71.4(3) . . ?
C42' Ti5 B31 89.8(4) . . ?
B28 Ti5 B31 138.1(3) . . ?
C44 Ti5 B31 132.2(3) . . ?
C42' Ti5 C41' 35.6(4) . . ?
B28 Ti5 C41' 129.6(5) . . ?
B31 Ti5 C41' 90.0(5) . . ?
B25 Ti5 C45 132.0(3) . . ?
B26 Ti5 C45 159.2(3) . . ?
B28 Ti5 C45 89.7(3) . . ?
C44 Ti5 C45 34.9(3) . . ?
B31 Ti5 C45 129.4(3) . . ?
C42' Ti5 B26' 170.3(6) . . ?
B28 Ti5 B26' 50.7(4) . . ?
B31 Ti5 B26' 88.0(4) . . ?
C41' Ti5 B26' 153.7(6) . . ?
C42' Ti5 C45' 58.7(6) . . ?
B28 Ti5 C45' 95.7(5) . . ?
B31 Ti5 C45' 120.4(4) . . ?
C41' Ti5 C45' 34.5(4) . . ?
B26' Ti5 C45' 130.1(6) . . ?
C42' Ti5 B25' 131.4(6) . . ?
B28 Ti5 B25' 88.9(4) . . ?
B31 Ti5 B25' 49.8(4) . . ?
C41' Ti5 B25' 139.4(6) . . ?
B26' Ti5 B25' 42.4(6) . . ?
C45' Ti5 B25' 158.8(5) . . ?
B25 Ti5 C43 168.3(3) . . ?
B26 Ti5 C43 126.7(3) . . ?
B28 Ti5 C43 117.9(3) . . ?
C44 Ti5 C43 34.7(3) . . ?
B31 Ti5 C43 98.3(3) . . ?
C45 Ti5 C43 57.9(3) . . ?
B26' Ti6 B25' 44.5(6) . . ?
B26' Ti6 C51' 132.1(7) . . ?
B25' Ti6 C51' 163.4(6) . . ?
B26' Ti6 C52' 155.1(7) . . ?
B25' Ti6 C52' 138.3(6) . . ?
C51' Ti6 C52' 35.0(4) . . ?
B26' Ti6 B36 63.5(5) . . ?
B25' Ti6 B36 65.9(5) . . ?
C51' Ti6 B36 97.8(4) . . ?
C52' Ti6 B36 94.2(5) . . ?
C55 Ti6 B36 140.9(3) . . ?
B26' Ti6 C53' 168.9(7) . . ?
B25' Ti6 C53' 127.3(6) . . ?
C51' Ti6 C53' 58.2(6) . . ?
C52' Ti6 C53' 35.3(4) . . ?
B36 Ti6 C53' 122.9(5) . . ?
B26' Ti6 B34 65.5(5) . . ?
B25' Ti6 B34 63.5(5) . . ?
C51' Ti6 B34 132.6(5) . . ?
C52' Ti6 B34 139.1(5) . . ?
C55 Ti6 B34 92.2(3) . . ?
B36 Ti6 B34 124.8(2) . . ?
C53' Ti6 B34 104.8(6) . . ?
B26' Ti6 B35 77.2(4) . . ?
B25' Ti6 B35 43.9(4) . . ?
C51' Ti6 B35 122.8(5) . . ?
C52' Ti6 B35 95.5(4) . . ?
C55 Ti6 B35 145.1(3) . . ?
B36 Ti6 B35 46.2(2) . . ?
C53' Ti6 B35 100.7(4) . . ?
B34 Ti6 B35 103.0(2) . . ?
B26' Ti6 B33 44.5(4) . . ?
B25' Ti6 B33 78.1(4) . . ?
C51' Ti6 B33 109.9(5) . . ?
C52' Ti6 B33 143.5(4) . . ?
C55 Ti6 B33 93.6(3) . . ?
B36 Ti6 B33 103.1(2) . . ?
C53' Ti6 B33 132.9(5) . . ?
B34 Ti6 B33 46.2(2) . . ?
B35 Ti6 B33 119.67(19) . . ?
C55 Ti6 C51 35.0(3) . . ?
B36 Ti6 C51 106.6(4) . . ?
B34 Ti6 C51 121.2(3) . . ?
B35 Ti6 C51 134.6(3) . . ?
B33 Ti6 C51 99.7(3) . . ?
C55 Ti6 C54 35.2(3) . . ?
B36 Ti6 C54 135.3(3) . . ?
B34 Ti6 C54 95.0(3) . . ?
B35 Ti6 C54 111.2(3) . . ?
B33 Ti6 C54 120.2(3) . . ?
C51 Ti6 C54 58.5(4) . . ?

loop_
_geom_bond_atom_site_label_1
_geom_bond_atom_site_label_2
_geom_bond_distance
_geom_bond_site_symmetry_2
_geom_bond_publ_flag
C1 C2 1.398(12) . ?
C1 C5 1.403(14) . ?
C1 C6 1.507(13) . ?
C1 Ti1 2.378(16) . ?
C2 C3 1.410(12) . ?
C2 C7 1.534(12) . ?
C2 Ti1 2.390(10) . ?
C3 C4 1.433(13) . ?
C3 C8 1.527(12) . ?
C3 Ti1 2.345(11) . ?
C4 C5 1.417(13) . ?
C4 C9 1.490(13) . ?
C4 Ti1 2.326(11) . ?
C5 C10 1.525(13) . ?
C5 Ti1 2.327(16) . ?
C6 H6A 0.9600 . ?
C6 H6B 0.9600 . ?
C6 H6C 0.9600 . ?
C7 H7A 0.9600 . ?
C7 H7B 0.9600 . ?
C7 H7C 0.9600 . ?
C8 H8A 0.9600 . ?
C8 H8B 0.9600 . ?
C8 H8C 0.9600 . ?
C9 H9A 0.9600 . ?
C9 H9B 0.9600 . ?
C9 H9C 0.9600 . ?
C10 H10A 0.9600 . ?
C10 H10B 0.9600 . ?
C10 H10C 0.9600 . ?
C11 C15 1.389(14) . ?
C11 C12 1.427(13) . ?
C11 C16 1.504(13) . ?
C11 Ti2 2.358(13) . ?
C12 C13 1.408(12) . ?
C12 C17 1.480(12) . ?
C12 Ti2 2.333(11) . ?
C13 C14 1.401(11) . ?
C13 C18 1.473(12) . ?
C13 Ti2 2.391(9) . ?
C14 C15 1.412(12) . ?
C14 C19 1.524(12) . ?
C14 Ti2 2.396(10) . ?
C15 C20 1.511(13) . ?
C15 Ti2 2.368(16) . ?
C16 H16A 0.9600 . ?
C16 H16B 0.9600 . ?
C16 H16C 0.9600 . ?
C17 H17A 0.9600 . ?
C17 H17B 0.9600 . ?
C17 H17C 0.9600 . ?
C18 H18A 0.9600 . ?
C18 H18B 0.9600 . ?
C18 H18C 0.9600 . ?
C19 H19A 0.9600 . ?
C19 H19B 0.9600 . ?
C19 H19C 0.9600 . ?
C20 H20A 0.9600 . ?
C20 H20B 0.9600 . ?
C20 H20C 0.9600 . ?
B1 B8 1.643(14) . ?
B1 B10 1.690(14) . ?
B1 B5 1.730(15) . ?
B1 B9 1.793(13) . ?
B1 B2 1.829(15) . ?
B1 Ti2 2.220(11) . ?
B1 Ti1 2.413(12) . ?
B5 B4 1.628(14) . ?
B5 B12 1.677(14) . ?
B5 B11 1.789(13) . ?
B5 B6 1.809(15) . ?
B5 Ti2 2.223(11) . ?
B5 Ti1 2.414(12) . ?
C1' C5' 1.392(14) . ?
C1' C2' 1.412(13) . ?
C1' C6' 1.504(13) . ?
C1' Ti1 2.324(15) . ?
C2' C3' 1.400(13) . ?
C2' C7' 1.488(12) . ?
C2' Ti1 2.323(10) . ?
C3' C4' 1.399(10) . ?
C3' C8' 1.524(11) . ?
C3' Ti1 2.361(10) . ?
C4' C5' 1.402(11) . ?
C4' C9' 1.525(11) . ?
C4' Ti1 2.399(9) . ?
C5' C10' 1.510(13) . ?
C5' Ti1 2.390(16) . ?
C6' H6D 0.9600 . ?
C6' H6E 0.9600 . ?
C6' H6F 0.9600 . ?
C7' H7D 0.9600 . ?
C7' H7E 0.9600 . ?
C7' H7F 0.9600 . ?
C8' H8D 0.9600 . ?
C8' H8E 0.9600 . ?
C8' H8F 0.9600 . ?
C9' H9D 0.9600 . ?
C9' H9E 0.9600 . ?
C9' H9F 0.9600 . ?
C10' H10D 0.9600 . ?
C10' H10E 0.9600 . ?
C10' H10F 0.9600 . ?
C11' C15' 1.406(11) . ?
C11' C12' 1.433(11) . ?
C11' C16' 1.512(12) . ?
C11' Ti2 2.384(10) . ?
C12' C13' 1.397(13) . ?
C12' C17' 1.486(12) . ?
C12' Ti2 2.373(10) . ?
C13' C14' 1.411(13) . ?
C13' C18' 1.491(12) . ?
C13' Ti2 2.322(12) . ?
C14' C15' 1.410(13) . ?
C14' C19' 1.490(13) . ?
C14' Ti2 2.378(15) . ?
C15' C20' 1.511(13) . ?
C15' Ti2 2.430(11) . ?
C16' H16D 0.9600 . ?
C16' H16E 0.9600 . ?
C16' H16F 0.9600 . ?
C17' H17D 0.9600 . ?
C17' H17E 0.9600 . ?
C17' H17F 0.9600 . ?
C18' H18D 0.9600 . ?
C18' H18E 0.9600 . ?
C18' H18F 0.9600 . ?
C19' H19D 0.9600 . ?
C19' H19E 0.9600 . ?
C19' H19F 0.9600 . ?
C20' H20D 0.9600 . ?
C20' H20E 0.9600 . ?
C20' H20F 0.9600 . ?
B1' B5' 1.68(2) . ?
B1' B2 1.701(16) . ?
B1' B10 1.746(16) . ?
B1' B11' 1.751(19) . ?
B1' B3 1.835(16) . ?
B1' B4 2.089(17) . ?
B1' Ti1 2.290(14) . ?
B1' Ti2 2.329(14) . ?
B5' B6 1.704(16) . ?
B5' B12 1.725(16) . ?
B5' B9' 1.738(18) . ?
B5' B7 1.880(17) . ?
B5' Ti1 2.271(14) . ?
B5' Ti2 2.340(14) . ?
B9' B9 1.661(13) . ?
B9' B8 2.113(15) . ?
B9' Ti1 2.329(11) . ?
B9' H9' 1.1000 . ?
B11' B11 1.693(14) . ?
B11' B4 2.053(15) . ?
B11' Ti1 2.393(12) . ?
B11' H11' 1.1000 . ?
B2 B3 1.753(11) . ?
B2 B10 2.008(10) . ?
B2 Ti2 2.361(6) . ?
B2 H2 1.1000 . ?
B3 B4 1.676(11) . ?
B3 Ti2 2.332(7) . ?
B3 H3 1.1000 . ?
B4 B11 2.024(11) . ?
B4 Ti2 2.416(9) . ?
B4 H4 1.1000 . ?
B6 B7 1.758(11) . ?
B6 B12 2.017(10) . ?
B6 Ti2 2.350(6) . ?
B6 H6 1.1000 . ?
B7 B8 1.758(11) . ?
B7 Ti2 2.330(7) . ?
B7 H7 1.1000 . ?
B8 B9 2.020(11) . ?
B8 Ti2 2.446(8) . ?
B8 H8 1.1000 . ?
B9 B10 1.786(10) . ?
B9 Ti1 2.337(5) . ?
B9 H9 1.1000 . ?
B11 B12 1.776(10) . ?
B11 Ti1 2.323(6) . ?
B11 H11 1.1000 . ?
B10 Ti1 2.376(7) . ?
B10 H10 1.1000 . ?
B12 Ti1 2.378(7) . ?
B12 H12 1.1000 . ?
C21 C22 1.410(10) . ?
C21 C25 1.414(11) . ?
C21 C26 1.483(12) . ?
C21 Ti3 2.357(9) . ?
C22 C23 1.406(13) . ?
C22 C27 1.498(12) . ?
C22 Ti3 2.390(12) . ?
C23 C24 1.393(13) . ?
C23 C28 1.503(13) . ?
C23 Ti3 2.374(19) . ?
C24 C25 1.377(13) . ?
C24 C29 1.515(13) . ?
C24 Ti3 2.326(19) . ?
C25 C30 1.497(12) . ?
C25 Ti3 2.351(11) . ?
C26 H26A 0.9600 . ?
C26 H26B 0.9600 . ?
C26 H26C 0.9600 . ?
C27 H27A 0.9600 . ?
C27 H27B 0.9600 . ?
C27 H27C 0.9600 . ?
C28 H28A 0.9600 . ?
C28 H28B 0.9600 . ?
C28 H28C 0.9600 . ?
C29 H29A 0.9600 . ?
C29 H29B 0.9600 . ?
C29 H29C 0.9600 . ?
C30 H30A 0.9600 . ?
C30 H30B 0.9600 . ?
C30 H30C 0.9600 . ?
C31 C32 1.410(11) . ?
C31 C35 1.420(11) . ?
C31 C36 1.514(11) . ?
C31 Ti4 2.391(9) . ?
C32 C33 1.424(13) . ?
C32 C37 1.500(12) . ?
C32 Ti4 2.381(14) . ?
C33 C34 1.409(13) . ?
C33 C38 1.508(13) . ?
C33 Ti4 2.36(3) . ?
C34 C35 1.426(12) . ?
C34 C39 1.499(12) . ?
C34 Ti4 2.345(14) . ?
C35 C40 1.482(11) . ?
C35 Ti4 2.345(9) . ?
C36 H36A 0.9600 . ?
C36 H36B 0.9600 . ?
C36 H36C 0.9600 . ?
C37 H37A 0.9600 . ?
C37 H37B 0.9600 . ?
C37 H37C 0.9600 . ?
C38 H38A 0.9600 . ?
C38 H38B 0.9600 . ?
C38 H38C 0.9600 . ?
C39 H39A 0.9600 . ?
C39 H39B 0.9600 . ?
C39 H39C 0.9600 . ?
C40 H40A 0.9600 . ?
C40 H40B 0.9600 . ?
C40 H40C 0.9600 . ?
B13 B21 1.651(9) . ?
B13 B18 1.711(9) . ?
B13 B17 1.736(10) . ?
B13 B14 1.765(11) . ?
B13 B22 1.846(10) . ?
B13 Ti3 2.226(8) . ?
B13 Ti4 2.424(7) . ?
B14 B24 1.662(9) . ?
B14 B20 1.714(10) . ?
B14 B15 1.737(9) . ?
B14 B23 1.840(10) . ?
B14 Ti3 2.238(8) . ?
B14 Ti4 2.407(8) . ?
C21' C25' 1.392(12) . ?
C21' C22' 1.442(14) . ?
C21' C26' 1.486(14) . ?
C21' Ti3 2.343(13) . ?
C22' C23' 1.388(16) . ?
C22' C27' 1.515(15) . ?
C22' Ti3 2.325(19) . ?
C23' C24' 1.420(15) . ?
C23' C28' 1.519(15) . ?
C23' Ti3 2.42(3) . ?
C24' C25' 1.396(13) . ?
C24' C29' 1.540(15) . ?
C24' Ti3 2.41(2) . ?
C25' C30' 1.511(14) . ?
C25' Ti3 2.395(14) . ?
C26' H26D 0.9600 . ?
C26' H26E 0.9600 . ?
C26' H26F 0.9600 . ?
C27' H27D 0.9600 . ?
C27' H27E 0.9600 . ?
C27' H27F 0.9600 . ?
C28' H28D 0.9600 . ?
C28' H28E 0.9600 . ?
C28' H28F 0.9600 . ?
C29' H29D 0.9600 . ?
C29' H29E 0.9600 . ?
C29' H29F 0.9600 . ?
C30' H30D 0.9600 . ?
C30' H30E 0.9600 . ?
C30' H30F 0.9600 . ?
C31' C32' 1.400(15) . ?
C31' C35' 1.432(13) . ?
C31' C36' 1.510(15) . ?
C31' Ti4 2.348(13) . ?
C32' C33' 1.401(16) . ?
C32' C37' 1.500(16) . ?
C32' Ti4 2.34(2) . ?
C33' C34' 1.395(16) . ?
C33' C38' 1.497(16) . ?
C33' Ti4 2.35(4) . ?
C34' C35' 1.404(13) . ?
C34' C39' 1.492(15) . ?
C34' Ti4 2.421(19) . ?
C35' C40' 1.513(14) . ?
C35' Ti4 2.433(12) . ?
C36' H36D 0.9600 . ?
C36' H36E 0.9600 . ?
C36' H36F 0.9600 . ?
C37' H37D 0.9600 . ?
C37' H37E 0.9600 . ?
C37' H37F 0.9600 . ?
C38' H38D 0.9600 . ?
C38' H38E 0.9600 . ?
C38' H38F 0.9600 . ?
C39' H39D 0.9600 . ?
C39' H39E 0.9600 . ?
C39' H39F 0.9600 . ?
C40' H40D 0.9600 . ?
C40' H40E 0.9600 . ?
C40' H40F 0.9600 . ?
B13' B18 1.632(12) . ?
B13' B21 1.717(12) . ?
B13' B23' 1.755(17) . ?
B13' B14' 1.781(16) . ?
B13' B19 1.955(12) . ?
B13' B20 2.121(13) . ?
B13' Ti4 2.249(11) . ?
B13' Ti3 2.398(11) . ?
B14' B15 1.630(12) . ?
B14' B24 1.704(12) . ?
B14' B22' 1.733(16) . ?
B14' B16 1.954(13) . ?
B14' Ti4 2.240(11) . ?
B14' Ti3 2.420(11) . ?
B22' B22 1.477(14) . ?
B22' B17 1.954(14) . ?
B22' Ti4 2.385(12) . ?
B22' H22' 1.1000 . ?
B23' B23 1.472(15) . ?
B23' B20 1.893(14) . ?
B23' Ti4 2.415(12) . ?
B23' H23' 1.1000 . ?
B15 B16 1.780(9) . ?
B15 B24 1.958(8) . ?
B15 Ti3 2.386(5) . ?
B15 H15 1.1000 . ?
B16 B17 1.657(10) . ?
B16 Ti3 2.335(6) . ?
B16 H16 1.1000 . ?
B17 B22 2.095(10) . ?
B17 Ti3 2.424(7) . ?
B17 H17 1.1000 . ?
B18 B19 1.772(8) . ?
B18 B21 1.947(7) . ?
B18 Ti3 2.387(5) . ?
B18 H18 1.1000 . ?
B19 B20 1.635(10) . ?
B19 Ti3 2.324(6) . ?
B19 H19 1.1000 . ?
B20 B23 2.096(10) . ?
B20 Ti3 2.419(7) . ?
B20 H20 1.1000 . ?
B21 B22 1.818(8) . ?
B21 Ti4 2.369(5) . ?
B21 H21 1.1000 . ?
B22 Ti4 2.336(6) . ?
B22 H22 1.1000 . ?
B23 B24 1.814(8) . ?
B23 Ti4 2.345(6) . ?
B23 H23 1.1000 . ?
B24 Ti4 2.367(5) . ?
B24 H24 1.1000 . ?
C41 C42 1.409(9) . ?
C41 C45 1.419(12) . ?
C41 C46 1.506(10) . ?
C41 Ti5 2.392(10) . ?
C42 C43 1.375(9) . ?
C42 C47 1.538(10) . ?
C42 Ti5 2.425(7) . ?
C43 C44 1.406(12) . ?
C43 C48 1.489(11) . ?
C43 Ti5 2.378(9) . ?
C44 C45 1.410(12) . ?
C44 C49 1.502(11) . ?
C44 Ti5 2.333(10) . ?
C45 C50 1.538(11) . ?
C45 Ti5 2.362(12) . ?
C46 H46A 0.9600 . ?
C46 H46B 0.9600 . ?
C46 H46C 0.9600 . ?
C47 H47A 0.9600 . ?
C47 H47B 0.9600 . ?
C47 H47C 0.9600 . ?
C48 H48A 0.9600 . ?
C48 H48B 0.9600 . ?
C48 H48C 0.9600 . ?
C49 H49A 0.9600 . ?
C49 H49B 0.9600 . ?
C49 H49C 0.9600 . ?
C50 H50A 0.9600 . ?
C50 H50B 0.9600 . ?
C50 H50C 0.9600 . ?
C51 C55 1.406(13) . ?
C51 C52 1.423(10) . ?
C51 C56 1.511(11) . ?
C51 Ti6 2.353(11) . ?
C52 C53 1.421(8) . ?
C52 C57 1.520(9) . ?
C52 Ti6 2.404(7) . ?
C53 C54 1.393(10) . ?
C53 C58 1.504(9) . ?
C53 Ti6 2.386(7) . ?
C54 C55 1.414(12) . ?
C54 C59 1.493(11) . ?
C54 Ti6 2.355(11) . ?
C55 C60 1.494(11) . ?
C55 Ti6 2.325(8) . ?
C56 H56A 0.9600 . ?
C56 H56B 0.9600 . ?
C56 H56C 0.9600 . ?
C57 H57A 0.9600 . ?
C57 H57B 0.9600 . ?
C57 H57C 0.9600 . ?
C58 H58A 0.9600 . ?
C58 H58B 0.9600 . ?
C58 H58C 0.9600 . ?
C59 H59A 0.9600 . ?
C59 H59B 0.9600 . ?
C59 H59C 0.9600 . ?
C60 H60A 0.9600 . ?
C60 H60B 0.9600 . ?
C60 H60C 0.9600 . ?
B25 B33 1.668(9) . ?
B25 B29 1.711(9) . ?
B25 B30 1.717(9) . ?
B25 B34 1.762(9) . ?
B25 B26 1.801(9) . ?
B25 Ti5 2.245(7) . ?
B25 Ti6 2.415(7) . ?
B26 B35 1.665(8) . ?
B26 B27 1.698(10) . ?
B26 B32 1.715(9) . ?
B26 B36 1.759(9) . ?
B26 Ti5 2.248(6) . ?
B26 Ti6 2.409(6) . ?
C41' C45' 1.395(16) . ?
C41' C42' 1.427(16) . ?
C41' C46' 1.479(16) . ?
C41' Ti5 2.336(19) . ?
C42' C43' 1.418(15) . ?
C42' C47' 1.542(16) . ?
C42' Ti5 2.325(18) . ?
C43' C44' 1.410(13) . ?
C43' C48' 1.512(15) . ?
C43' Ti5 2.422(14) . ?
C44' C45' 1.396(13) . ?
C44' C49' 1.522(14) . ?
C44' Ti5 2.435(11) . ?
C45' C50' 1.471(15) . ?
C45' Ti5 2.37(2) . ?
C46' H46D 0.9600 . ?
C46' H46E 0.9600 . ?
C46' H46F 0.9600 . ?
C47' H47D 0.9600 . ?
C47' H47E 0.9600 . ?
C47' H47F 0.9600 . ?
C48' H48D 0.9600 . ?
C48' H48E 0.9600 . ?
C48' H48F 0.9600 . ?
C49' H49D 0.9600 . ?
C49' H49E 0.9600 . ?
C49' H49F 0.9600 . ?
C50' H50D 0.9600 . ?
C50' H50E 0.9600 . ?
C50' H50F 0.9600 . ?
C51' C52' 1.379(16) . ?
C51' C55' 1.401(15) . ?
C51' C56' 1.480(16) . ?
C51' Ti6 2.288(19) . ?
C52' C53' 1.402(16) . ?
C52' C57' 1.484(16) . ?
C52' Ti6 2.293(15) . ?
C53' C54' 1.415(15) . ?
C53' C58' 1.513(16) . ?
C53' Ti6 2.33(2) . ?
C54' C55' 1.407(12) . ?
C54' C59' 1.522(14) . ?
C54' Ti6 2.421(12) . ?
C55' C60' 1.496(15) . ?
C55' Ti6 2.414(13) . ?
C56' H56D 0.9600 . ?
C56' H56E 0.9600 . ?
C56' H56F 0.9600 . ?
C57' H57D 0.9600 . ?
C57' H57E 0.9600 . ?
C57' H57F 0.9600 . ?
C58' H58D 0.9600 . ?
C58' H58E 0.9600 . ?
C58' H58F 0.9600 . ?
C59' H59D 0.9600 . ?
C59' H59E 0.9600 . ?
C59' H59F 0.9600 . ?
C60' H60D 0.9600 . ?
C60' H60E 0.9600 . ?
C60' H60F 0.9600 . ?
B25' B32 1.574(17) . ?
B25' B26' 1.71(2) . ?
B25' B35 1.726(16) . ?
B25' B34' 1.76(2) . ?
B25' B31 1.980(17) . ?
B25' B30 2.129(17) . ?
B25' Ti6 2.271(15) . ?
B25' Ti5 2.368(16) . ?
B26' B29 1.619(16) . ?
B26' B33 1.745(17) . ?
B26' B36' 1.78(2) . ?
B26' B28 2.011(18) . ?
B26' B27 2.114(18) . ?
B26' Ti6 2.246(16) . ?
B26' Ti5 2.364(16) . ?
B34' B34 1.425(18) . ?
B34' B30 1.896(19) . ?
B34' Ti6 2.409(17) . ?
B34' H34' 1.1000 . ?
B36' B36 1.446(18) . ?
B36' B27 1.940(18) . ?
B36' Ti6 2.383(17) . ?
B36' H36' 1.1000 . ?
B27 B28 1.663(10) . ?
B27 B36 2.023(9) . ?
B27 Ti5 2.409(7) . ?
B27 H27 1.1000 . ?
B28 B29 1.765(9) . ?
B28 Ti5 2.333(6) . ?
B28 H28 1.1000 . ?
B29 B33 1.951(7) . ?
B29 Ti5 2.402(5) . ?
B29 H29 1.1000 . ?
B30 B31 1.672(10) . ?
B30 B34 2.023(9) . ?
B30 Ti5 2.410(7) . ?
B30 H30 1.1000 . ?
B31 B32 1.753(10) . ?
B31 Ti5 2.333(6) . ?
B31 H31 1.1000 . ?
B32 B35 1.943(8) . ?
B32 Ti5 2.395(6) . ?
B32 H32 1.1000 . ?
B33 B34 1.842(9) . ?
B33 Ti6 2.351(5) . ?
B33 H33 1.1000 . ?
B35 B36 1.835(9) . ?
B35 Ti6 2.347(5) . ?
B35 H35 1.1000 . ?
B34 Ti6 2.338(6) . ?
B34 H34 1.1000 . ?
B36 Ti6 2.328(5) . ?
B36 H36 1.1000 . ?

loop_
_geom_torsion_atom_site_label_1
_geom_torsion_atom_site_label_2
_geom_torsion_atom_site_label_3
_geom_torsion_atom_site_label_4
_geom_torsion
_geom_torsion_site_symmetry_1
_geom_torsion_site_symmetry_2
_geom_torsion_site_symmetry_3
_geom_torsion_site_symmetry_4
_geom_torsion_publ_flag
C5 C1 C2 C3 1.6(18) . . . . ?
C6 C1 C2 C3 176.6(14) . . . . ?
Ti1 C1 C2 C3 -61.3(9) . . . . ?
C5 C1 C2 C7 -172.4(14) . . . . ?
C6 C1 C2 C7 2(2) . . . . ?
Ti1 C1 C2 C7 124.6(13) . . . . ?
C5 C1 C2 Ti1 62.9(13) . . . . ?
C6 C1 C2 Ti1 -122.1(16) . . . . ?
C1 C2 C3 C4 -2.5(15) . . . . ?
C7 C2 C3 C4 172.2(10) . . . . ?
Ti1 C2 C3 C4 -64.8(8) . . . . ?
C1 C2 C3 C8 -170.6(14) . . . . ?
C7 C2 C3 C8 4(2) . . . . ?
Ti1 C2 C3 C8 127.2(14) . . . . ?
C1 C2 C3 Ti1 62.3(10) . . . . ?
C7 C2 C3 Ti1 -123.0(10) . . . . ?
C2 C3 C4 C5 2.5(15) . . . . ?
C8 C3 C4 C5 171.7(12) . . . . ?
Ti1 C3 C4 C5 -64.4(10) . . . . ?
C2 C3 C4 C9 -172.1(12) . . . . ?
C8 C3 C4 C9 -3(2) . . . . ?
Ti1 C3 C4 C9 121.0(13) . . . . ?
C2 C3 C4 Ti1 66.9(8) . . . . ?
C8 C3 C4 Ti1 -123.9(11) . . . . ?
C2 C1 C5 C4 0(2) . . . . ?
C6 C1 C5 C4 -174.4(16) . . . . ?
Ti1 C1 C5 C4 64.7(11) . . . . ?
C2 C1 C5 C10 173.4(14) . . . . ?
C6 C1 C5 C10 -1(3) . . . . ?
Ti1 C1 C5 C10 -121.9(16) . . . . ?
C2 C1 C5 Ti1 -64.8(11) . . . . ?
C6 C1 C5 Ti1 120.9(19) . . . . ?
C3 C4 C5 C1 -1.5(19) . . . . ?
C9 C4 C5 C1 173.5(14) . . . . ?
Ti1 C4 C5 C1 -66.3(13) . . . . ?
C3 C4 C5 C10 -174.3(15) . . . . ?
C9 C4 C5 C10 1(2) . . . . ?
Ti1 C4 C5 C10 120.9(18) . . . . ?
C3 C4 C5 Ti1 64.8(9) . . . . ?
C9 C4 C5 Ti1 -120.2(12) . . . . ?
C15 C11 C12 C13 1.6(16) . . . . ?
C16 C11 C12 C13 -172.3(13) . . . . ?
Ti2 C11 C12 C13 66.9(8) . . . . ?
C15 C11 C12 C17 175.5(13) . . . . ?
C16 C11 C12 C17 2(2) . . . . ?
Ti2 C11 C12 C17 -119.2(12) . . . . ?
C15 C11 C12 Ti2 -65.3(11) . . . . ?
C16 C11 C12 Ti2 120.8(15) . . . . ?
C11 C12 C13 C14 -1.0(14) . . . . ?
C17 C12 C13 C14 -174.3(12) . . . . ?
Ti2 C12 C13 C14 64.8(8) . . . . ?
C11 C12 C13 C18 169.7(11) . . . . ?
C17 C12 C13 C18 -4(2) . . . . ?
Ti2 C12 C13 C18 -124.5(11) . . . . ?
C11 C12 C13 Ti2 -65.8(9) . . . . ?
C17 C12 C13 Ti2 120.9(13) . . . . ?
C12 C13 C14 C15 0.0(14) . . . . ?
C18 C13 C14 C15 -170.3(13) . . . . ?
Ti2 C13 C14 C15 63.0(10) . . . . ?
C12 C13 C14 C19 177.3(10) . . . . ?
C18 C13 C14 C19 7.0(19) . . . . ?
Ti2 C13 C14 C19 -119.7(11) . . . . ?
C12 C13 C14 Ti2 -63.0(8) . . . . ?
C18 C13 C14 Ti2 126.7(12) . . . . ?
C12 C11 C15 C14 -1.6(17) . . . . ?
C16 C11 C15 C14 172.7(14) . . . . ?
Ti2 C11 C15 C14 -65.5(11) . . . . ?
C12 C11 C15 C20 -171.5(15) . . . . ?
C16 C11 C15 C20 3(3) . . . . ?
Ti2 C11 C15 C20 124.6(18) . . . . ?
C12 C11 C15 Ti2 64.0(9) . . . . ?
C16 C11 C15 Ti2 -121.8(14) . . . . ?
C13 C14 C15 C11 1.0(17) . . . . ?
C19 C14 C15 C11 -176.2(12) . . . . ?
Ti2 C14 C15 C11 64.7(11) . . . . ?
C13 C14 C15 C20 171.6(14) . . . . ?
C19 C14 C15 C20 -6(2) . . . . ?
Ti2 C14 C15 C20 -124.8(16) . . . . ?
C13 C14 C15 Ti2 -63.7(9) . . . . ?
C19 C14 C15 Ti2 119.1(12) . . . . ?
B8 B1 B5 B4 120.2(11) . . . . ?
B10 B1 B5 B4 -74.9(12) . . . . ?
B9 B1 B5 B4 -151.9(9) . . . . ?
B2 B1 B5 B4 2.5(12) . . . . ?
Ti2 B1 B5 B4 60.6(8) . . . . ?
Ti1 B1 B5 B4 -119.0(9) . . . . ?
B8 B1 B5 B12 -77.0(13) . . . . ?
B10 B1 B5 B12 87.9(14) . . . . ?
B9 B1 B5 B12 10.9(17) . . . . ?
B2 B1 B5 B12 165.3(8) . . . . ?
Ti2 B1 B5 B12 -136.6(10) . . . . ?
Ti1 B1 B5 B12 43.8(9) . . . . ?
B8 B1 B5 B11 -153.7(9) . . . . ?
B10 B1 B5 B11 11.1(16) . . . . ?
B9 B1 B5 B11 -65.8(15) . . . . ?
B2 B1 B5 B11 88.5(10) . . . . ?
Ti2 B1 B5 B11 146.6(10) . . . . ?
Ti1 B1 B5 B11 -32.9(9) . . . . ?
B8 B1 B5 B6 1.8(12) . . . . ?
B10 B1 B5 B6 166.7(8) . . . . ?
B9 B1 B5 B6 89.7(11) . . . . ?
B2 B1 B5 B6 -115.9(8) . . . . ?
Ti2 B1 B5 B6 -57.8(6) . . . . ?
Ti1 B1 B5 B6 122.6(7) . . . . ?
B8 B1 B5 Ti2 59.6(8) . . . . ?
B10 B1 B5 Ti2 -135.5(10) . . . . ?
B9 B1 B5 Ti2 147.5(10) . . . . ?
B2 B1 B5 Ti2 -58.1(6) . . . . ?
Ti1 B1 B5 Ti2 -179.6(5) . . . . ?
B8 B1 B5 Ti1 -120.8(9) . . . . ?
B10 B1 B5 Ti1 44.1(8) . . . . ?
B9 B1 B5 Ti1 -32.9(9) . . . . ?
B2 B1 B5 Ti1 121.5(7) . . . . ?
Ti2 B1 B5 Ti1 179.6(5) . . . . ?
C5' C1' C2' C3' 1.2(17) . . . . ?
C6' C1' C2' C3' 172.4(13) . . . . ?
Ti1 C1' C2' C3' -66.3(8) . . . . ?
C5' C1' C2' C7' -171.5(13) . . . . ?
C6' C1' C2' C7' 0(2) . . . . ?
Ti1 C1' C2' C7' 121.0(12) . . . . ?
C5' C1' C2' Ti1 67.5(13) . . . . ?
C6' C1' C2' Ti1 -121.4(15) . . . . ?
C1' C2' C3' C4' -0.7(14) . . . . ?
C7' C2' C3' C4' 172.2(10) . . . . ?
Ti1 C2' C3' C4' -65.8(8) . . . . ?
C1' C2' C3' C8' -175.9(11) . . . . ?
C7' C2' C3' C8' -3.0(18) . . . . ?
Ti1 C2' C3' C8' 119.0(11) . . . . ?
C1' C2' C3' Ti1 65.1(9) . . . . ?
C7' C2' C3' Ti1 -122.0(11) . . . . ?
C2' C3' C4' C5' 0.0(14) . . . . ?
C8' C3' C4' C5' 175.3(12) . . . . ?
Ti1 C3' C4' C5' -63.7(10) . . . . ?
C2' C3' C4' C9' -173.0(9) . . . . ?
C8' C3' C4' C9' 2.3(17) . . . . ?
Ti1 C3' C4' C9' 123.3(10) . . . . ?
C2' C3' C4' Ti1 63.7(7) . . . . ?
C8' C3' C4' Ti1 -121.0(11) . . . . ?
C2' C1' C5' C4' -1.2(19) . . . . ?
C6' C1' C5' C4' -172.3(14) . . . . ?
Ti1 C1' C5' C4' 64.1(11) . . . . ?
C2' C1' C5' C10' 173.4(15) . . . . ?
C6' C1' C5' C10' 2(3) . . . . ?
Ti1 C1' C5' C10' -121.2(18) . . . . ?
C2' C1' C5' Ti1 -65.4(10) . . . . ?
C6' C1' C5' Ti1 123.6(17) . . . . ?
C3' C4' C5' C1' 0.8(17) . . . . ?
C9' C4' C5' C1' 173.7(13) . . . . ?
Ti1 C4' C5' C1' -62.1(12) . . . . ?
C3' C4' C5' C10' -174.0(14) . . . . ?
C9' C4' C5' C10' -1(2) . . . . ?
Ti1 C4' C5' C10' 123.1(17) . . . . ?
C3' C4' C5' Ti1 62.9(8) . . . . ?
C9' C4' C5' Ti1 -124.2(11) . . . . ?
C15' C11' C12' C13' -3.3(13) . . . . ?
C16' C11' C12' C13' -174.1(10) . . . . ?
Ti2 C11' C12' C13' 63.1(8) . . . . ?
C15' C11' C12' C17' 170.6(11) . . . . ?
C16' C11' C12' C17' -0.2(19) . . . . ?
Ti2 C11' C12' C17' -123.0(12) . . . . ?
C15' C11' C12' Ti2 -66.4(8) . . . . ?
C16' C11' C12' Ti2 122.8(11) . . . . ?
C11' C12' C13' C14' 2.8(15) . . . . ?
C17' C12' C13' C14' -171.1(12) . . . . ?
Ti2 C12' C13' C14' 67.4(10) . . . . ?
C11' C12' C13' C18' 170.8(12) . . . . ?
C17' C12' C13' C18' -3(2) . . . . ?
Ti2 C12' C13' C18' -124.6(13) . . . . ?
C11' C12' C13' Ti2 -64.6(8) . . . . ?
C17' C12' C13' Ti2 121.5(12) . . . . ?
C12' C13' C14' C15' -1.4(17) . . . . ?
C18' C13' C14' C15' -170.0(13) . . . . ?
Ti2 C13' C14' C15' 66.0(11) . . . . ?
C12' C13' C14' C19' 173.9(15) . . . . ?
C18' C13' C14' C19' 5(3) . . . . ?
Ti2 C13' C14' C19' -118.7(18) . . . . ?
C12' C13' C14' Ti2 -67.4(9) . . . . ?
C18' C13' C14' Ti2 124.0(13) . . . . ?
C12' C11' C15' C14' 2.5(14) . . . . ?
C16' C11' C15' C14' 173.0(12) . . . . ?
Ti2 C11' C15' C14' -62.1(10) . . . . ?
C12' C11' C15' C20' -172.3(11) . . . . ?
C16' C11' C15' C20' -1.8(19) . . . . ?
Ti2 C11' C15' C20' 123.1(12) . . . . ?
C12' C11' C15' Ti2 64.6(8) . . . . ?
C16' C11' C15' Ti2 -124.9(11) . . . . ?
C13' C14' C15' C11' -0.7(16) . . . . ?
C19' C14' C15' C11' -176.4(14) . . . . ?
Ti2 C14' C15' C11' 62.3(9) . . . . ?
C13' C14' C15' C20' 173.7(13) . . . . ?
C19' C14' C15' C20' -2(3) . . . . ?
Ti2 C14' C15' C20' -123.3(14) . . . . ?
C13' C14' C15' Ti2 -63.0(11) . . . . ?
C19' C14' C15' Ti2 121.3(16) . . . . ?
B2 B1' B5' B6 78.2(19) . . . . ?
B10 B1' B5' B6 162.3(10) . . . . ?
B11' B1' B5' B6 -86.4(14) . . . . ?
B3 B1' B5' B6 1(2) . . . . ?
B4 B1' B5' B6 -28.0(13) . . . . ?
Ti1 B1' B5' B6 -142.4(13) . . . . ?
Ti2 B1' B5' B6 38.4(11) . . . . ?
B2 B1' B5' B12 164.0(10) . . . . ?
B10 B1' B5' B12 -111.9(12) . . . . ?
B11' B1' B5' B12 -0.6(15) . . . . ?
B3 B1' B5' B12 87.2(14) . . . . ?
B4 B1' B5' B12 57.8(10) . . . . ?
Ti1 B1' B5' B12 -56.6(8) . . . . ?
Ti2 B1' B5' B12 124.2(10) . . . . ?
B2 B1' B5' B9' -84.0(14) . . . . ?
B10 B1' B5' B9' 0.1(15) . . . . ?
B11' B1' B5' B9' 111.4(12) . . . . ?
B3 B1' B5' B9' -160.8(10) . . . . ?
B4 B1' B5' B9' 169.8(9) . . . . ?
Ti1 B1' B5' B9' 55.5(8) . . . . ?
Ti2 B1' B5' B9' -123.7(10) . . . . ?
B2 B1' B5' B7 4(2) . . . . ?
B10 B1' B5' B7 87.8(13) . . . . ?
B11' B1' B5' B7 -160.9(10) . . . . ?
B3 B1' B5' B7 -73.1(18) . . . . ?
B4 B1' B5' B7 -102.5(12) . . . . ?
Ti1 B1' B5' B7 143.1(12) . . . . ?
Ti2 B1' B5' B7 -36.0(10) . . . . ?
B2 B1' B5' Ti1 -139.4(13) . . . . ?
B10 B1' B5' Ti1 -55.3(8) . . . . ?
B11' B1' B5' Ti1 56.0(9) . . . . ?
B3 B1' B5' Ti1 143.8(12) . . . . ?
B4 B1' B5' Ti1 114.4(6) . . . . ?
Ti2 B1' B5' Ti1 -179.2(5) . . . . ?
B2 B1' B5' Ti2 39.7(11) . . . . ?
B10 B1' B5' Ti2 123.8(10) . . . . ?
B11' B1' B5' Ti2 -124.8(10) . . . . ?
B3 B1' B5' Ti2 -37.0(11) . . . . ?
B4 B1' B5' Ti2 -66.5(4) . . . . ?
Ti1 B1' B5' Ti2 179.2(5) . . . . ?
B1' B5' B9' B9 10.2(11) . . . . ?
B6 B5' B9' B9 -153.9(9) . . . . ?
B12 B5' B9' B9 131.9(7) . . . . ?
B7 B5' B9' B9 -112.1(6) . . . . ?
Ti1 B5' B9' B9 65.3(5) . . . . ?
Ti2 B5' B9' B9 -70.0(10) . . . . ?
B1' B5' B9' B8 69.5(10) . . . . ?
B6 B5' B9' B8 -94.6(9) . . . . ?
B12 B5' B9' B8 -168.8(8) . . . . ?
B7 B5' B9' B8 -52.7(5) . . . . ?
Ti1 B5' B9' B8 124.7(5) . . . . ?
Ti2 B5' B9' B8 -10.6(9) . . . . ?
B1' B5' B9' Ti1 -55.2(9) . . . . ?
B6 B5' B9' Ti1 140.7(10) . . . . ?
B12 B5' B9' Ti1 66.5(6) . . . . ?
B7 B5' B9' Ti1 -177.4(6) . . . . ?
Ti2 B5' B9' Ti1 -135.3(10) . . . . ?
B5' B1' B11' B11 9.3(12) . . . . ?
B2 B1' B11' B11 -157.1(9) . . . . ?
B10 B1' B11' B11 129.7(7) . . . . ?
B3 B1' B11' B11 -114.0(7) . . . . ?
B4 B1' B11' B11 -61.3(6) . . . . ?
Ti1 B1' B11' B11 63.5(5) . . . . ?
Ti2 B1' B11' B11 -72.6(11) . . . . ?
B5' B1' B11' B4 70.7(10) . . . . ?
B2 B1' B11' B4 -95.8(9) . . . . ?
B10 B1' B11' B4 -168.9(8) . . . . ?
B3 B1' B11' B4 -52.7(5) . . . . ?
Ti1 B1' B11' B4 124.8(6) . . . . ?
Ti2 B1' B11' B4 -11.2(9) . . . . ?
B5' B1' B11' Ti1 -54.2(9) . . . . ?
B2 B1' B11' Ti1 139.3(10) . . . . ?
B10 B1' B11' Ti1 66.2(6) . . . . ?
B3 B1' B11' Ti1 -177.5(7) . . . . ?
B4 B1' B11' Ti1 -124.8(6) . . . . ?
Ti2 B1' B11' Ti1 -136.1(10) . . . . ?
B5' B1' B2 B3 -114.1(14) . . . . ?
B10 B1' B2 B3 140.1(7) . . . . ?
B11' B1' B2 B3 50.1(9) . . . . ?
B4 B1' B2 B3 -18.4(6) . . . . ?
Ti1 B1' B2 B3 143.0(15) . . . . ?
Ti2 B1' B2 B3 -74.5(4) . . . . ?
B5' B1' B2 B10 105.7(15) . . . . ?
B11' B1' B2 B10 -90.1(10) . . . . ?
B3 B1' B2 B10 -140.1(7) . . . . ?
B4 B1' B2 B10 -158.5(10) . . . . ?
Ti1 B1' B2 B10 2.8(11) . . . . ?
Ti2 B1' B2 B10 145.3(6) . . . . ?
B5' B1' B2 Ti2 -39.6(12) . . . . ?
B10 B1' B2 Ti2 -145.3(6) . . . . ?
B11' B1' B2 Ti2 124.6(10) . . . . ?
B3 B1' B2 Ti2 74.5(4) . . . . ?
B4 B1' B2 Ti2 56.1(6) . . . . ?
Ti1 B1' B2 Ti2 -142.5(15) . . . . ?
B8 B1 B2 B3 -133.5(7) . . . . ?
B10 B1 B2 B3 112.1(6) . . . . ?
B5 B1 B2 B3 -6.6(8) . . . . ?
B9 B1 B2 B3 150.1(7) . . . . ?
Ti2 B1 B2 B3 -62.7(4) . . . . ?
Ti1 B1 B2 B3 70.9(7) . . . . ?
B8 B1 B2 B10 114.4(8) . . . . ?
B5 B1 B2 B10 -118.7(9) . . . . ?
B9 B1 B2 B10 38.0(6) . . . . ?
Ti2 B1 B2 B10 -174.7(6) . . . . ?
Ti1 B1 B2 B10 -41.2(6) . . . . ?
B8 B1 B2 Ti2 -70.8(6) . . . . ?
B10 B1 B2 Ti2 174.7(6) . . . . ?
B5 B1 B2 Ti2 56.1(7) . . . . ?
B9 B1 B2 Ti2 -147.2(8) . . . . ?
Ti1 B1 B2 Ti2 133.5(7) . . . . ?
B1' B2 B3 B4 27.3(8) . . . . ?
B1 B2 B3 B4 10.7(9) . . . . ?
B10 B2 B3 B4 61.2(8) . . . . ?
Ti2 B2 B3 B4 -48.0(6) . . . . ?
B10 B2 B3 B1' 33.9(6) . . . . ?
Ti2 B2 B3 B1' -75.3(6) . . . . ?
B1' B2 B3 Ti2 75.3(6) . . . . ?
B1 B2 B3 Ti2 58.7(4) . . . . ?
B10 B2 B3 Ti2 109.2(4) . . . . ?
B5' B1' B3 B4 -39.6(12) . . . . ?
B2 B1' B3 B4 -156.7(7) . . . . ?
B10 B1' B3 B4 160.2(11) . . . . ?
B11' B1' B3 B4 68.7(7) . . . . ?
Ti1 B1' B3 B4 64.5(14) . . . . ?
Ti2 B1' B3 B4 -77.4(4) . . . . ?
B5' B1' B3 B2 117.1(14) . . . . ?
B10 B1' B3 B2 -43.1(8) . . . . ?
B11' B1' B3 B2 -134.6(8) . . . . ?
B4 B1' B3 B2 156.7(7) . . . . ?
Ti1 B1' B3 B2 -138.7(16) . . . . ?
Ti2 B1' B3 B2 79.3(5) . . . . ?
B5' B1' B3 Ti2 37.8(11) . . . . ?
B2 B1' B3 Ti2 -79.3(5) . . . . ?
B10 B1' B3 Ti2 -122.5(10) . . . . ?
B11' B1' B3 Ti2 146.1(7) . . . . ?
B4 B1' B3 Ti2 77.4(4) . . . . ?
Ti1 B1' B3 Ti2 141.9(15) . . . . ?
B12 B5 B4 B3 -160.0(8) . . . . ?
B1 B5 B4 B3 3.4(10) . . . . ?
B11 B5 B4 B3 -118.9(6) . . . . ?
B6 B5 B4 B3 123.8(6) . . . . ?
Ti2 B5 B4 B3 59.1(5) . . . . ?
Ti1 B5 B4 B3 -77.4(8) . . . . ?
B12 B5 B4 B11 -41.1(7) . . . . ?
B1 B5 B4 B11 122.3(10) . . . . ?
B6 B5 B4 B11 -117.2(7) . . . . ?
Ti2 B5 B4 B11 178.0(6) . . . . ?
Ti1 B5 B4 B11 41.5(6) . . . . ?
B12 B5 B4 Ti2 140.9(10) . . . . ?
B1 B5 B4 Ti2 -55.7(7) . . . . ?
B11 B5 B4 Ti2 -178.0(6) . . . . ?
B6 B5 B4 Ti2 64.7(5) . . . . ?
Ti1 B5 B4 Ti2 -136.5(8) . . . . ?
B2 B3 B4 B5 -9.7(10) . . . . ?
Ti2 B3 B4 B5 -56.5(6) . . . . ?
B2 B3 B4 B11 -66.7(9) . . . . ?
B1' B3 B4 B11 -43.0(7) . . . . ?
Ti2 B3 B4 B11 -113.5(5) . . . . ?
B2 B3 B4 B11' -78.0(8) . . . . ?
B1' B3 B4 B11' -54.4(6) . . . . ?
Ti2 B3 B4 B11' -124.8(5) . . . . ?
B2 B3 B4 B1' -23.6(7) . . . . ?
Ti2 B3 B4 B1' -70.4(5) . . . . ?
B2 B3 B4 Ti2 46.8(6) . . . . ?
B1' B3 B4 Ti2 70.4(5) . . . . ?
B1' B5' B6 B7 -112.3(14) . . . . ?
B12 B5' B6 B7 139.7(7) . . . . ?
B9' B5' B6 B7 49.2(9) . . . . ?
Ti1 B5' B6 B7 141.6(16) . . . . ?
Ti2 B5' B6 B7 -74.0(4) . . . . ?
B1' B5' B6 B12 108.0(15) . . . . ?
B9' B5' B6 B12 -90.5(10) . . . . ?
B7 B5' B6 B12 -139.7(7) . . . . ?
Ti1 B5' B6 B12 1.8(11) . . . . ?
Ti2 B5' B6 B12 146.3(7) . . . . ?
B1' B5' B6 Ti2 -38.3(12) . . . . ?
B12 B5' B6 Ti2 -146.3(7) . . . . ?
B9' B5' B6 Ti2 123.2(10) . . . . ?
B7 B5' B6 Ti2 74.0(4) . . . . ?
Ti1 B5' B6 Ti2 -144.5(15) . . . . ?
B4 B5 B6 B7 -131.3(7) . . . . ?
B12 B5 B6 B7 112.3(6) . . . . ?
B1 B5 B6 B7 -7.0(8) . . . . ?
B11 B5 B6 B7 150.3(7) . . . . ?
Ti2 B5 B6 B7 -62.7(4) . . . . ?
Ti1 B5 B6 B7 70.5(7) . . . . ?
B4 B5 B6 B12 116.4(8) . . . . ?
B1 B5 B6 B12 -119.3(9) . . . . ?
B11 B5 B6 B12 38.0(6) . . . . ?
Ti2 B5 B6 B12 -175.0(6) . . . . ?
Ti1 B5 B6 B12 -41.8(6) . . . . ?
B4 B5 B6 Ti2 -68.6(6) . . . . ?
B12 B5 B6 Ti2 175.0(6) . . . . ?
B1 B5 B6 Ti2 55.7(7) . . . . ?
B11 B5 B6 Ti2 -147.0(8) . . . . ?
Ti1 B5 B6 Ti2 133.2(7) . . . . ?
B5' B6 B7 B8 28.4(8) . . . . ?
B5 B6 B7 B8 12.1(8) . . . . ?
B12 B6 B7 B8 62.2(8) . . . . ?
Ti2 B6 B7 B8 -47.1(6) . . . . ?
B12 B6 B7 B5' 33.8(6) . . . . ?
Ti2 B6 B7 B5' -75.5(6) . . . . ?
B5' B6 B7 Ti2 75.5(6) . . . . ?
B5 B6 B7 Ti2 59.2(4) . . . . ?
B12 B6 B7 Ti2 109.4(4) . . . . ?
B1' B5' B7 B6 116.1(14) . . . . ?
B12 B5' B7 B6 -43.8(8) . . . . ?
B9' B5' B7 B6 -136.0(8) . . . . ?
Ti1 B5' B7 B6 -140.2(15) . . . . ?
Ti2 B5' B7 B6 79.2(5) . . . . ?
B1' B5' B7 B8 -40.0(12) . . . . ?
B6 B5' B7 B8 -156.1(7) . . . . ?
B12 B5' B7 B8 160.1(10) . . . . ?
B9' B5' B7 B8 67.9(6) . . . . ?
Ti1 B5' B7 B8 63.7(13) . . . . ?
Ti2 B5' B7 B8 -76.8(4) . . . . ?
B1' B5' B7 Ti2 36.9(11) . . . . ?
B6 B5' B7 Ti2 -79.2(5) . . . . ?
B12 B5' B7 Ti2 -123.0(10) . . . . ?
B9' B5' B7 Ti2 144.7(7) . . . . ?
Ti1 B5' B7 Ti2 140.5(14) . . . . ?
B10 B1 B8 B7 -161.2(8) . . . . ?
B5 B1 B8 B7 4.5(10) . . . . ?
B9 B1 B8 B7 -118.2(6) . . . . ?
B2 B1 B8 B7 125.4(6) . . . . ?
Ti2 B1 B8 B7 59.2(5) . . . . ?
Ti1 B1 B8 B7 -79.3(8) . . . . ?
B10 B1 B8 B9 -43.0(7) . . . . ?
B5 B1 B8 B9 122.7(11) . . . . ?
B2 B1 B8 B9 -116.5(7) . . . . ?
Ti2 B1 B8 B9 177.4(6) . . . . ?
Ti1 B1 B8 B9 38.8(6) . . . . ?
B10 B1 B8 Ti2 139.6(10) . . . . ?
B5 B1 B8 Ti2 -54.7(8) . . . . ?
B9 B1 B8 Ti2 -177.4(6) . . . . ?
B2 B1 B8 Ti2 66.1(5) . . . . ?
Ti1 B1 B8 Ti2 -138.6(9) . . . . ?
B6 B7 B8 B1 -11.2(9) . . . . ?
Ti2 B7 B8 B1 -57.0(5) . . . . ?
B6 B7 B8 B9 -66.6(8) . . . . ?
B5' B7 B8 B9 -42.5(7) . . . . ?
Ti2 B7 B8 B9 -112.4(5) . . . . ?
B6 B7 B8 B9' -76.3(7) . . . . ?
B5' B7 B8 B9' -52.1(6) . . . . ?
Ti2 B7 B8 B9' -122.1(4) . . . . ?
B6 B7 B8 Ti2 45.8(6) . . . . ?
B5' B7 B8 Ti2 69.9(5) . . . . ?
B5' B9' B9 B10 -19.8(10) . . . . ?
B8 B9' B9 B10 -83.6(7) . . . . ?
Ti1 B9' B9 B10 42.6(6) . . . . ?
B5' B9' B9 B8 63.7(7) . . . . ?
Ti1 B9' B9 B8 126.2(4) . . . . ?
B5' B9' B9 Ti1 -62.5(6) . . . . ?
B8 B9' B9 Ti1 -126.2(4) . . . . ?
B8 B1 B9 B10 -136.4(7) . . . . ?
B5 B1 B9 B10 111.2(11) . . . . ?
B2 B1 B9 B10 -41.0(7) . . . . ?
Ti2 B1 B9 B10 -141.3(16) . . . . ?
Ti1 B1 B9 B10 77.4(4) . . . . ?
B10 B1 B9 B8 136.4(7) . . . . ?
B5 B1 B9 B8 -112.4(13) . . . . ?
B2 B1 B9 B8 95.4(8) . . . . ?
Ti2 B1 B9 B8 -4.9(11) . . . . ?
Ti1 B1 B9 B8 -146.2(6) . . . . ?
B8 B1 B9 Ti1 146.2(6) . . . . ?
B10 B1 B9 Ti1 -77.4(4) . . . . ?
B5 B1 B9 Ti1 33.9(9) . . . . ?
B2 B1 B9 Ti1 -118.3(8) . . . . ?
Ti2 B1 B9 Ti1 141.4(15) . . . . ?
B1' B11' B11 B12 -18.3(10) . . . . ?
B4 B11' B11 B12 -80.8(7) . . . . ?
Ti1 B11' B11 B12 43.7(7) . . . . ?
B1' B11' B11 B4 62.6(7) . . . . ?
Ti1 B11' B11 B4 124.5(4) . . . . ?
B1' B11' B11 Ti1 -61.9(6) . . . . ?
B4 B11' B11 Ti1 -124.5(4) . . . . ?
B4 B5 B11 B12 -139.4(7) . . . . ?
B1 B5 B11 B12 111.8(11) . . . . ?
B6 B5 B11 B12 -41.4(7) . . . . ?
Ti2 B5 B11 B12 -143.0(15) . . . . ?
Ti1 B5 B11 B12 77.8(4) . . . . ?
B12 B5 B11 B4 139.4(7) . . . . ?
B1 B5 B11 B4 -108.8(12) . . . . ?
B6 B5 B11 B4 98.0(9) . . . . ?
Ti2 B5 B11 B4 -3.6(11) . . . . ?
Ti1 B5 B11 B4 -142.8(6) . . . . ?
B4 B5 B11 Ti1 142.8(6) . . . . ?
B12 B5 B11 Ti1 -77.8(4) . . . . ?
B1 B5 B11 Ti1 34.0(9) . . . . ?
B6 B5 B11 Ti1 -119.2(8) . . . . ?
Ti2 B5 B11 Ti1 139.2(14) . . . . ?
B8 B1 B10 B9 47.5(8) . . . . ?
B5 B1 B10 B9 -117.6(11) . . . . ?
B2 B1 B10 B9 142.2(6) . . . . ?
Ti2 B1 B10 B9 149.9(11) . . . . ?
Ti1 B1 B10 B9 -73.2(3) . . . . ?
B8 B1 B10 B2 -94.7(9) . . . . ?
B5 B1 B10 B2 100.2(10) . . . . ?
B9 B1 B10 B2 -142.2(6) . . . . ?
Ti2 B1 B10 B2 7.7(8) . . . . ?
Ti1 B1 B10 B2 144.6(5) . . . . ?
B8 B1 B10 Ti1 120.7(9) . . . . ?
B5 B1 B10 Ti1 -44.4(9) . . . . ?
B9 B1 B10 Ti1 73.2(3) . . . . ?
B2 B1 B10 Ti1 -144.6(5) . . . . ?
Ti2 B1 B10 Ti1 -136.9(10) . . . . ?
B5' B1' B10 B9 -9.6(11) . . . . ?
B2 B1' B10 B9 114.8(6) . . . . ?
B11' B1' B10 B9 -130.0(7) . . . . ?
B3 B1' B10 B9 153.1(9) . . . . ?
B4 B1' B10 B9 -159(2) . . . . ?
Ti1 B1' B10 B9 -63.4(4) . . . . ?
Ti2 B1' B10 B9 72.0(9) . . . . ?
B5' B1' B10 B2 -124.3(12) . . . . ?
B11' B1' B10 B2 115.2(9) . . . . ?
B3 B1' B10 B2 38.4(7) . . . . ?
B4 B1' B10 B2 86(3) . . . . ?
Ti1 B1' B10 B2 -178.2(7) . . . . ?
Ti2 B1' B10 B2 -42.8(7) . . . . ?
B5' B1' B10 Ti1 53.8(9) . . . . ?
B2 B1' B10 Ti1 178.2(7) . . . . ?
B11' B1' B10 Ti1 -66.6(7) . . . . ?
B3 B1' B10 Ti1 -143.5(10) . . . . ?
B4 B1' B10 Ti1 -96(3) . . . . ?
Ti2 B1' B10 Ti1 135.4(10) . . . . ?
B8 B9 B10 B1 -32.5(6) . . . . ?
Ti1 B9 B10 B1 79.5(5) . . . . ?
B9' B9 B10 B1' 19.8(9) . . . . ?
B8 B9 B10 B1' -49.6(6) . . . . ?
Ti1 B9 B10 B1' 62.4(5) . . . . ?
B9' B9 B10 B2 70.8(8) . . . . ?
B1 B9 B10 B2 33.9(6) . . . . ?
B8 B9 B10 B2 1.5(5) . . . . ?
Ti1 B9 B10 B2 113.4(4) . . . . ?
B9' B9 B10 Ti1 -42.6(6) . . . . ?
B1 B9 B10 Ti1 -79.5(5) . . . . ?
B8 B9 B10 Ti1 -112.0(4) . . . . ?
B4 B5 B12 B11 45.5(8) . . . . ?
B1 B5 B12 B11 -116.6(11) . . . . ?
B6 B5 B12 B11 142.7(6) . . . . ?
Ti2 B5 B12 B11 150.1(11) . . . . ?
Ti1 B5 B12 B11 -72.6(3) . . . . ?
B4 B5 B12 B6 -97.2(10) . . . . ?
B1 B5 B12 B6 100.7(11) . . . . ?
B11 B5 B12 B6 -142.7(6) . . . . ?
Ti2 B5 B12 B6 7.5(8) . . . . ?
Ti1 B5 B12 B6 144.8(5) . . . . ?
B4 B5 B12 Ti1 118.1(9) . . . . ?
B1 B5 B12 Ti1 -44.0(9) . . . . ?
B11 B5 B12 Ti1 72.6(4) . . . . ?
B6 B5 B12 Ti1 -144.8(5) . . . . ?
Ti2 B5 B12 Ti1 -137.3(10) . . . . ?
B1' B5' B12 B11 -8.1(11) . . . . ?
B6 B5' B12 B11 115.5(6) . . . . ?
B9' B5' B12 B11 -128.4(7) . . . . ?
B7 B5' B12 B11 153.8(8) . . . . ?
Ti1 B5' B12 B11 -63.4(4) . . . . ?
Ti2 B5' B12 B11 73.7(9) . . . . ?
B1' B5' B12 B6 -123.6(13) . . . . ?
B9' B5' B12 B6 116.2(9) . . . . ?
B7 B5' B12 B6 38.3(7) . . . . ?
Ti1 B5' B12 B6 -178.8(7) . . . . ?
Ti2 B5' B12 B6 -41.8(7) . . . . ?
B1' B5' B12 Ti1 55.3(9) . . . . ?
B6 B5' B12 Ti1 178.8(7) . . . . ?
B9' B5' B12 Ti1 -65.0(7) . . . . ?
B7 B5' B12 Ti1 -142.8(10) . . . . ?
Ti2 B5' B12 Ti1 137.1(11) . . . . ?
B4 B11 B12 B5 -30.2(6) . . . . ?
Ti1 B11 B12 B5 79.8(5) . . . . ?
B11' B11 B12 B5' 18.0(10) . . . . ?
B4 B11 B12 B5' -47.7(7) . . . . ?
Ti1 B11 B12 B5' 62.3(5) . . . . ?
B11' B11 B12 B6 68.7(9) . . . . ?
B5 B11 B12 B6 33.2(6) . . . . ?
B4 B11 B12 B6 3.0(6) . . . . ?
Ti1 B11 B12 B6 113.0(4) . . . . ?
B11' B11 B12 Ti1 -44.3(7) . . . . ?
B5 B11 B12 Ti1 -79.8(5) . . . . ?
B4 B11 B12 Ti1 -110.0(4) . . . . ?
C25 C21 C22 C23 1.2(15) . . . . ?
C26 C21 C22 C23 174.1(15) . . . . ?
Ti3 C21 C22 C23 -63.7(12) . . . . ?
C25 C21 C22 C27 -173.9(13) . . . . ?
C26 C21 C22 C27 -1(2) . . . . ?
Ti3 C21 C22 C27 121.2(13) . . . . ?
C25 C21 C22 Ti3 65.0(7) . . . . ?
C26 C21 C22 Ti3 -122.1(12) . . . . ?
C21 C22 C23 C24 0.3(19) . . . . ?
C27 C22 C23 C24 175.1(16) . . . . ?
Ti3 C22 C23 C24 -62.9(14) . . . . ?
C21 C22 C23 C28 -170.7(18) . . . . ?
C27 C22 C23 C28 4(3) . . . . ?
Ti3 C22 C23 C28 126(2) . . . . ?
C21 C22 C23 Ti3 63.2(9) . . . . ?
C27 C22 C23 Ti3 -121.9(15) . . . . ?
C22 C23 C24 C25 -2(2) . . . . ?
C28 C23 C24 C25 169(2) . . . . ?
Ti3 C23 C24 C25 -66.4(12) . . . . ?
C22 C23 C24 C29 -176.7(18) . . . . ?
C28 C23 C24 C29 -6(3) . . . . ?
Ti3 C23 C24 C29 118.7(18) . . . . ?
C22 C23 C24 Ti3 64.6(13) . . . . ?
C28 C23 C24 Ti3 -125(2) . . . . ?
C23 C24 C25 C21 2.5(19) . . . . ?
C29 C24 C25 C21 177.1(17) . . . . ?
Ti3 C24 C25 C21 -64.4(8) . . . . ?
C23 C24 C25 C30 -170.9(16) . . . . ?
C29 C24 C25 C30 4(3) . . . . ?
Ti3 C24 C25 C30 122.2(13) . . . . ?
C23 C24 C25 Ti3 66.9(14) . . . . ?
C29 C24 C25 Ti3 -119(2) . . . . ?
C22 C21 C25 C24 -2.3(14) . . . . ?
C26 C21 C25 C24 -175.5(14) . . . . ?
Ti3 C21 C25 C24 63.8(11) . . . . ?
C22 C21 C25 C30 170.8(13) . . . . ?
C26 C21 C25 C30 -2.4(19) . . . . ?
Ti3 C21 C25 C30 -123.1(14) . . . . ?
C22 C21 C25 Ti3 -66.1(7) . . . . ?
C26 C21 C25 Ti3 120.7(11) . . . . ?
C35 C31 C32 C33 -1.3(19) . . . . ?
C36 C31 C32 C33 174.2(18) . . . . ?
Ti4 C31 C32 C33 -63.6(16) . . . . ?
C35 C31 C32 C37 -172.7(12) . . . . ?
C36 C31 C32 C37 3(2) . . . . ?
Ti4 C31 C32 C37 125.0(14) . . . . ?
C35 C31 C32 Ti4 62.3(7) . . . . ?
C36 C31 C32 Ti4 -122.2(11) . . . . ?
C31 C32 C33 C34 1(3) . . . . ?
C37 C32 C33 C34 171.2(17) . . . . ?
Ti4 C32 C33 C34 -64.1(18) . . . . ?
C31 C32 C33 C38 -177(2) . . . . ?
C37 C32 C33 C38 -6(4) . . . . ?
Ti4 C32 C33 C38 119(3) . . . . ?
C31 C32 C33 Ti4 64.6(11) . . . . ?
C37 C32 C33 Ti4 -124.7(17) . . . . ?
C32 C33 C34 C35 0(3) . . . . ?
C38 C33 C34 C35 177(2) . . . . ?
Ti4 C33 C34 C35 -64.5(11) . . . . ?
C32 C33 C34 C39 -175.4(16) . . . . ?
C38 C33 C34 C39 1(4) . . . . ?
Ti4 C33 C34 C39 119.6(16) . . . . ?
C32 C33 C34 Ti4 65.0(18) . . . . ?
C38 C33 C34 Ti4 -118(3) . . . . ?
C32 C31 C35 C34 1.6(14) . . . . ?
C36 C31 C35 C34 -174.2(10) . . . . ?
Ti4 C31 C35 C34 65.0(8) . . . . ?
C32 C31 C35 C40 172.6(11) . . . . ?
C36 C31 C35 C40 -3.2(17) . . . . ?
Ti4 C31 C35 C40 -124.1(11) . . . . ?
C32 C31 C35 Ti4 -63.4(9) . . . . ?
C36 C31 C35 Ti4 120.8(10) . . . . ?
C33 C34 C35 C31 -1(2) . . . . ?
C39 C34 C35 C31 174.3(14) . . . . ?
Ti4 C34 C35 C31 -66.3(7) . . . . ?
C33 C34 C35 C40 -172.7(17) . . . . ?
C39 C34 C35 C40 3(2) . . . . ?
Ti4 C34 C35 C40 122.3(10) . . . . ?
C33 C34 C35 Ti4 65.0(17) . . . . ?
C39 C34 C35 Ti4 -119.4(16) . . . . ?
B21 B13 B14 B24 -80.1(9) . . . . ?
B18 B13 B14 B24 -161.0(5) . . . . ?
B17 B13 B14 B24 77.2(8) . . . . ?
B22 B13 B14 B24 -3.4(10) . . . . ?
Ti3 B13 B14 B24 139.1(7) . . . . ?
Ti4 B13 B14 B24 -40.4(6) . . . . ?
B21 B13 B14 B20 78.9(8) . . . . ?
B18 B13 B14 B20 -2.0(7) . . . . ?
B17 B13 B14 B20 -123.8(6) . . . . ?
B22 B13 B14 B20 155.6(5) . . . . ?
Ti3 B13 B14 B20 -62.0(4) . . . . ?
Ti4 B13 B14 B20 118.6(5) . . . . ?
B21 B13 B14 B15 -160.3(5) . . . . ?
B18 B13 B14 B15 118.8(5) . . . . ?
B17 B13 B14 B15 -3.0(7) . . . . ?
B22 B13 B14 B15 -83.6(7) . . . . ?
Ti3 B13 B14 B15 58.8(4) . . . . ?
Ti4 B13 B14 B15 -120.6(5) . . . . ?
B21 B13 B14 B23 -2.2(10) . . . . ?
B18 B13 B14 B23 -83.1(7) . . . . ?
B17 B13 B14 B23 155.1(5) . . . . ?
B22 B13 B14 B23 74.5(8) . . . . ?
Ti3 B13 B14 B23 -143.1(6) . . . . ?
Ti4 B13 B14 B23 37.5(5) . . . . ?
B21 B13 B14 Ti3 140.9(6) . . . . ?
B18 B13 B14 Ti3 60.0(4) . . . . ?
B17 B13 B14 Ti3 -61.8(4) . . . . ?
B22 B13 B14 Ti3 -142.4(6) . . . . ?
Ti4 B13 B14 Ti3 -179.4(3) . . . . ?
B21 B13 B14 Ti4 -39.7(5) . . . . ?
B18 B13 B14 Ti4 -120.6(5) . . . . ?
B17 B13 B14 Ti4 117.6(5) . . . . ?
B22 B13 B14 Ti4 37.0(5) . . . . ?
Ti3 B13 B14 Ti4 179.4(3) . . . . ?
C25' C21' C22' C23' -2(2) . . . . ?
C26' C21' C22' C23' 167.9(19) . . . . ?
Ti3 C21' C22' C23' -69.0(17) . . . . ?
C25' C21' C22' C27' -175(2) . . . . ?
C26' C21' C22' C27' -5(3) . . . . ?
Ti3 C21' C22' C27' 118(2) . . . . ?
C25' C21' C22' Ti3 67.1(11) . . . . ?
C26' C21' C22' Ti3 -123.1(13) . . . . ?
C21' C22' C23' C24' 3(3) . . . . ?
C27' C22' C23' C24' 177(2) . . . . ?
Ti3 C22' C23' C24' -63.6(18) . . . . ?
C21' C22' C23' C28' -171(3) . . . . ?
C27' C22' C23' C28' 3(4) . . . . ?
Ti3 C22' C23' C28' 123(3) . . . . ?
C21' C22' C23' Ti3 66.3(13) . . . . ?
C27' C22' C23' Ti3 -119.7(19) . . . . ?
C22' C23' C24' C25' -3(3) . . . . ?
C28' C23' C24' C25' 172(2) . . . . ?
Ti3 C23' C24' C25' -63.9(15) . . . . ?
C22' C23' C24' C29' -176(2) . . . . ?
C28' C23' C24' C29' -1(4) . . . . ?
Ti3 C23' C24' C29' 123(3) . . . . ?
C22' C23' C24' Ti3 61.3(17) . . . . ?
C28' C23' C24' Ti3 -124(2) . . . . ?
C22' C21' C25' C24' 0(2) . . . . ?
C26' C21' C25' C24' -167.3(19) . . . . ?
Ti3 C21' C25' C24' 64.9(14) . . . . ?
C22' C21' C25' C30' 173.1(14) . . . . ?
C26' C21' C25' C30' 6(3) . . . . ?
Ti3 C21' C25' C30' -122.3(14) . . . . ?
C22' C21' C25' Ti3 -64.6(11) . . . . ?
C26' C21' C25' Ti3 127.9(18) . . . . ?
C23' C24' C25' C21' 1(2) . . . . ?
C29' C24' C25' C21' 175.8(18) . . . . ?
Ti3 C24' C25' C21' -63.0(11) . . . . ?
C23' C24' C25' C30' -170(2) . . . . ?
C29' C24' C25' C30' 4(3) . . . . ?
Ti3 C24' C25' C30' 125.4(18) . . . . ?
C23' C24' C25' Ti3 64.3(17) . . . . ?
C29' C24' C25' Ti3 -121(2) . . . . ?
C35' C31' C32' C33' 4(3) . . . . ?
C36' C31' C32' C33' 177(2) . . . . ?
Ti4 C31' C32' C33' -65(2) . . . . ?
C35' C31' C32' C37' -170.4(19) . . . . ?
C36' C31' C32' C37' 2(3) . . . . ?
Ti4 C31' C32' C37' 121(2) . . . . ?
C35' C31' C32' Ti4 68.6(10) . . . . ?
C36' C31' C32' Ti4 -118.6(16) . . . . ?
C31' C32' C33' C34' -3(4) . . . . ?
C37' C32' C33' C34' 171(2) . . . . ?
Ti4 C32' C33' C34' -68(3) . . . . ?
C31' C32' C33' C38' -174(3) . . . . ?
C37' C32' C33' C38' 0(6) . . . . ?
Ti4 C32' C33' C38' 121(4) . . . . ?
C31' C32' C33' Ti4 64.7(16) . . . . ?
C37' C32' C33' Ti4 -121(2) . . . . ?
C32' C33' C34' C35' 1(4) . . . . ?
C38' C33' C34' C35' 172(3) . . . . ?
Ti4 C33' C34' C35' -64.6(16) . . . . ?
C32' C33' C34' C39' -170(2) . . . . ?
C38' C33' C34' C39' 1(6) . . . . ?
Ti4 C33' C34' C39' 124(3) . . . . ?
C32' C33' C34' Ti4 66(3) . . . . ?
C38' C33' C34' Ti4 -123(4) . . . . ?
C33' C34' C35' C31' 2(3) . . . . ?
C39' C34' C35' C31' 173.4(18) . . . . ?
Ti4 C34' C35' C31' -60.7(10) . . . . ?
C33' C34' C35' C40' -173(2) . . . . ?
C39' C34' C35' C40' -1(3) . . . . ?
Ti4 C34' C35' C40' 124.5(16) . . . . ?
C33' C34' C35' Ti4 62(2) . . . . ?
C39' C34' C35' Ti4 -126(2) . . . . ?
C32' C31' C35' C34' -3(2) . . . . ?
C36' C31' C35' C34' -176.0(17) . . . . ?
Ti4 C31' C35' C34' 62.9(12) . . . . ?
C32' C31' C35' C40' 171.9(16) . . . . ?
C36' C31' C35' C40' -1(2) . . . . ?
Ti4 C31' C35' C40' -121.9(13) . . . . ?
C32' C31' C35' Ti4 -66.3(13) . . . . ?
C36' C31' C35' Ti4 121.1(17) . . . . ?
B18 B13' B14' B15 -79.1(13) . . . . ?
B21 B13' B14' B15 -161.5(7) . . . . ?
B23' B13' B14' B15 79.2(11) . . . . ?
B19 B13' B14' B15 -5.3(14) . . . . ?
B20 B13' B14' B15 24.9(10) . . . . ?
Ti4 B13' B14' B15 141.2(9) . . . . ?
Ti3 B13' B14' B15 -39.1(8) . . . . ?
B18 B13' B14' B24 -162.2(7) . . . . ?
B21 B13' B14' B24 115.4(8) . . . . ?
B23' B13' B14' B24 -3.8(11) . . . . ?
B19 B13' B14' B24 -88.4(10) . . . . ?
B20 B13' B14' B24 -58.2(7) . . . . ?
Ti4 B13' B14' B24 58.2(6) . . . . ?
Ti3 B13' B14' B24 -122.1(7) . . . . ?
B18 B13' B14' B22' 78.2(11) . . . . ?
B21 B13' B14' B22' -4.2(10) . . . . ?
B23' B13' B14' B22' -123.5(9) . . . . ?
B19 B13' B14' B22' 152.0(8) . . . . ?
B20 B13' B14' B22' -177.8(7) . . . . ?
Ti4 B13' B14' B22' -61.5(7) . . . . ?
Ti3 B13' B14' B22' 118.2(7) . . . . ?
B18 B13' B14' B16 -6.5(14) . . . . ?
B21 B13' B14' B16 -88.9(9) . . . . ?
B23' B13' B14' B16 151.8(8) . . . . ?
B19 B13' B14' B16 67.3(12) . . . . ?
B20 B13' B14' B16 97.5(8) . . . . ?
Ti4 B13' B14' B16 -146.2(8) . . . . ?
Ti3 B13' B14' B16 33.5(7) . . . . ?
B18 B13' B14' Ti4 139.7(10) . . . . ?
B21 B13' B14' Ti4 57.3(6) . . . . ?
B23' B13' B14' Ti4 -62.0(7) . . . . ?
B19 B13' B14' Ti4 -146.6(8) . . . . ?
B20 B13' B14' Ti4 -116.4(4) . . . . ?
Ti3 B13' B14' Ti4 179.7(4) . . . . ?
B18 B13' B14' Ti3 -40.0(8) . . . . ?
B21 B13' B14' Ti3 -122.4(7) . . . . ?
B23' B13' B14' Ti3 118.3(7) . . . . ?
B19 B13' B14' Ti3 33.7(7) . . . . ?
B20 B13' B14' Ti3 63.9(3) . . . . ?
Ti4 B13' B14' Ti3 -179.7(4) . . . . ?
B15 B14' B22' B22 154.9(8) . . . . ?
B24 B14' B22' B22 -125.0(8) . . . . ?
B13' B14' B22' B22 -3.4(10) . . . . ?
B16 B14' B22' B22 116.7(7) . . . . ?
Ti4 B14' B22' B22 -61.3(6) . . . . ?
Ti3 B14' B22' B22 70.8(9) . . . . ?
B15 B14' B22' B17 85.8(8) . . . . ?
B24 B14' B22' B17 165.9(7) . . . . ?
B13' B14' B22' B17 -72.5(7) . . . . ?
B16 B14' B22' B17 47.6(4) . . . . ?
Ti4 B14' B22' B17 -130.4(5) . . . . ?
Ti3 B14' B22' B17 1.7(7) . . . . ?
B15 B14' B22' Ti4 -143.8(9) . . . . ?
B24 B14' B22' Ti4 -63.7(6) . . . . ?
B13' B14' B22' Ti4 57.9(6) . . . . ?
B16 B14' B22' Ti4 178.0(5) . . . . ?
Ti3 B14' B22' Ti4 132.1(7) . . . . ?
B18 B13' B23' B23 157.1(8) . . . . ?
B21 B13' B23' B23 -124.0(7) . . . . ?
B14' B13' B23' B23 -2.8(10) . . . . ?
B19 B13' B23' B23 118.8(7) . . . . ?
B20 B13' B23' B23 71.2(7) . . . . ?
Ti4 B13' B23' B23 -60.6(6) . . . . ?
Ti3 B13' B23' B23 72.7(9) . . . . ?
B18 B13' B23' B20 85.9(8) . . . . ?
B21 B13' B23' B20 164.8(7) . . . . ?
B14' B13' B23' B20 -74.0(7) . . . . ?
B19 B13' B23' B20 47.6(4) . . . . ?
Ti4 B13' B23' B20 -131.8(5) . . . . ?
Ti3 B13' B23' B20 1.6(7) . . . . ?
B18 B13' B23' Ti4 -142.3(9) . . . . ?
B21 B13' B23' Ti4 -63.5(5) . . . . ?
B14' B13' B23' Ti4 57.7(6) . . . . ?
B19 B13' B23' Ti4 179.4(5) . . . . ?
B20 B13' B23' Ti4 131.8(5) . . . . ?
Ti3 B13' B23' Ti4 133.3(7) . . . . ?
B24 B14' B15 B16 -146.0(5) . . . . ?
B22' B14' B15 B16 -44.7(8) . . . . ?
B13' B14' B15 B16 109.5(9) . . . . ?
Ti4 B14' B15 B16 -150.3(12) . . . . ?
Ti3 B14' B15 B16 70.9(3) . . . . ?
B22' B14' B15 B24 101.3(9) . . . . ?
B13' B14' B15 B24 -104.5(10) . . . . ?
B16 B14' B15 B24 146.0(5) . . . . ?
Ti4 B14' B15 B24 -4.2(8) . . . . ?
Ti3 B14' B15 B24 -143.1(5) . . . . ?
B24 B14' B15 Ti3 143.1(5) . . . . ?
B22' B14' B15 Ti3 -115.6(9) . . . . ?
B13' B14' B15 Ti3 38.6(8) . . . . ?
B16 B14' B15 Ti3 -70.9(3) . . . . ?
Ti4 B14' B15 Ti3 138.8(11) . . . . ?
B24 B14 B15 B16 -118.1(4) . . . . ?
B20 B14 B15 B16 124.5(5) . . . . ?
B13 B14 B15 B16 3.8(6) . . . . ?
B23 B14 B15 B16 -155.0(5) . . . . ?
Ti3 B14 B15 B16 59.0(3) . . . . ?
Ti4 B14 B15 B16 -74.7(5) . . . . ?
B20 B14 B15 B24 -117.4(6) . . . . ?
B13 B14 B15 B24 121.8(6) . . . . ?
B23 B14 B15 B24 -37.0(5) . . . . ?
Ti3 B14 B15 B24 177.0(4) . . . . ?
Ti4 B14 B15 B24 43.4(4) . . . . ?
B24 B14 B15 Ti3 -177.0(4) . . . . ?
B20 B14 B15 Ti3 65.5(4) . . . . ?
B13 B14 B15 Ti3 -55.2(4) . . . . ?
B23 B14 B15 Ti3 146.0(6) . . . . ?
Ti4 B14 B15 Ti3 -133.7(5) . . . . ?
B14' B15 B16 B17 -24.9(6) . . . . ?
B14 B15 B16 B17 -4.0(7) . . . . ?
B24 B15 B16 B17 -56.0(7) . . . . ?
Ti3 B15 B16 B17 52.9(5) . . . . ?
B24 B15 B16 B14' -31.1(5) . . . . ?
Ti3 B15 B16 B14' 77.8(4) . . . . ?
B14' B15 B16 Ti3 -77.8(4) . . . . ?
B14 B15 B16 Ti3 -56.8(3) . . . . ?
B24 B15 B16 Ti3 -108.9(4) . . . . ?
B15 B16 B17 B13 2.3(7) . . . . ?
Ti3 B16 B17 B13 53.8(4) . . . . ?
B15 B16 B17 B22' 69.7(6) . . . . ?
B14' B16 B17 B22' 49.5(5) . . . . ?
Ti3 B16 B17 B22' 121.1(4) . . . . ?
B15 B16 B17 B22 59.5(7) . . . . ?
B14' B16 B17 B22 39.3(5) . . . . ?
Ti3 B16 B17 B22 110.9(4) . . . . ?
B15 B16 B17 Ti3 -51.5(4) . . . . ?
B14' B16 B17 Ti3 -71.6(4) . . . . ?
B21 B13 B17 B16 158.9(5) . . . . ?
B18 B13 B17 B16 -122.5(5) . . . . ?
B14 B13 B17 B16 0.5(7) . . . . ?
B22 B13 B17 B16 118.9(5) . . . . ?
Ti3 B13 B17 B16 -57.0(4) . . . . ?
Ti4 B13 B17 B16 76.9(6) . . . . ?
B21 B13 B17 B22 40.0(5) . . . . ?
B18 B13 B17 B22 118.6(5) . . . . ?
B14 B13 B17 B22 -118.4(6) . . . . ?
Ti3 B13 B17 B22 -175.9(4) . . . . ?
Ti4 B13 B17 B22 -41.9(4) . . . . ?
B21 B13 B17 Ti3 -144.1(6) . . . . ?
B18 B13 B17 Ti3 -65.5(4) . . . . ?
B14 B13 B17 Ti3 57.5(4) . . . . ?
B22 B13 B17 Ti3 175.9(4) . . . . ?
Ti4 B13 B17 Ti3 133.9(5) . . . . ?
B21 B13' B18 B19 -146.0(5) . . . . ?
B23' B13' B18 B19 -45.0(8) . . . . ?
B14' B13' B18 B19 110.6(10) . . . . ?
B20 B13' B18 B19 14.9(4) . . . . ?
Ti4 B13' B18 B19 -149.0(12) . . . . ?
Ti3 B13' B18 B19 70.8(3) . . . . ?
B23' B13' B18 B21 101.0(9) . . . . ?
B14' B13' B18 B21 -103.4(10) . . . . ?
B19 B13' B18 B21 146.0(5) . . . . ?
B20 B13' B18 B21 160.8(7) . . . . ?
Ti4 B13' B18 B21 -3.0(8) . . . . ?
Ti3 B13' B18 B21 -143.2(5) . . . . ?
B21 B13' B18 Ti3 143.2(5) . . . . ?
B23' B13' B18 Ti3 -115.8(9) . . . . ?
B14' B13' B18 Ti3 39.8(9) . . . . ?
B19 B13' B18 Ti3 -70.8(3) . . . . ?
B20 B13' B18 Ti3 -55.9(4) . . . . ?
Ti4 B13' B18 Ti3 140.2(11) . . . . ?
B21 B13 B18 B19 -118.8(4) . . . . ?
B17 B13 B18 B19 124.5(5) . . . . ?
B14 B13 B18 B19 2.0(6) . . . . ?
B22 B13 B18 B19 -155.6(5) . . . . ?
Ti3 B13 B18 B19 58.4(3) . . . . ?
Ti4 B13 B18 B19 -75.6(5) . . . . ?
B17 B13 B18 B21 -116.7(6) . . . . ?
B14 B13 B18 B21 120.8(6) . . . . ?
B22 B13 B18 B21 -36.8(5) . . . . ?
Ti3 B13 B18 B21 177.2(4) . . . . ?
Ti4 B13 B18 B21 43.2(4) . . . . ?
B21 B13 B18 Ti3 -177.2(4) . . . . ?
B17 B13 B18 Ti3 66.2(4) . . . . ?
B14 B13 B18 Ti3 -56.4(4) . . . . ?
B22 B13 B18 Ti3 146.0(6) . . . . ?
Ti4 B13 B18 Ti3 -134.0(5) . . . . ?
B13' B18 B19 B20 -22.1(6) . . . . ?
B13 B18 B19 B20 -1.6(6) . . . . ?
B21 B18 B19 B20 -53.8(6) . . . . ?
Ti3 B18 B19 B20 54.7(4) . . . . ?
B21 B18 B19 B13' -31.7(5) . . . . ?
Ti3 B18 B19 B13' 76.8(5) . . . . ?
B13' B18 B19 Ti3 -76.8(5) . . . . ?
B13 B18 B19 Ti3 -56.3(3) . . . . ?
B21 B18 B19 Ti3 -108.5(3) . . . . ?
B18 B19 B20 B14 0.5(7) . . . . ?
Ti3 B19 B20 B14 53.7(4) . . . . ?
B18 B19 B20 B23' 69.0(6) . . . . ?
B13' B19 B20 B23' 50.9(5) . . . . ?
Ti3 B19 B20 B23' 122.2(4) . . . . ?
B18 B19 B20 B23 58.0(7) . . . . ?
B13' B19 B20 B23 40.0(6) . . . . ?
Ti3 B19 B20 B23 111.3(5) . . . . ?
B18 B19 B20 B13' 18.1(5) . . . . ?
Ti3 B19 B20 B13' 71.3(4) . . . . ?
B18 B19 B20 Ti3 -53.2(4) . . . . ?
B13' B19 B20 Ti3 -71.3(4) . . . . ?
B24 B14 B20 B19 160.9(6) . . . . ?
B15 B14 B20 B19 -120.8(5) . . . . ?
B13 B14 B20 B19 0.9(7) . . . . ?
B23 B14 B20 B19 121.4(5) . . . . ?
Ti3 B14 B20 B19 -56.3(4) . . . . ?
Ti4 B14 B20 B19 77.9(6) . . . . ?
B24 B14 B20 B23 39.5(5) . . . . ?
B15 B14 B20 B23 117.8(6) . . . . ?
B13 B14 B20 B23 -120.5(6) . . . . ?
Ti3 B14 B20 B23 -177.7(4) . . . . ?
Ti4 B14 B20 B23 -43.5(4) . . . . ?
B24 B14 B20 Ti3 -142.8(6) . . . . ?
B15 B14 B20 Ti3 -64.5(4) . . . . ?
B13 B14 B20 Ti3 57.2(4) . . . . ?
B23 B14 B20 Ti3 177.7(4) . . . . ?
Ti4 B14 B20 Ti3 134.2(5) . . . . ?
B23 B23' B20 B19 -166.4(6) . . . . ?
B13' B23' B20 B19 -60.3(6) . . . . ?
Ti4 B23' B20 B19 -107.2(6) . . . . ?
B13' B23' B20 B23 106.1(7) . . . . ?
Ti4 B23' B20 B23 59.2(6) . . . . ?
B23 B23' B20 B13' -106.1(7) . . . . ?
Ti4 B23' B20 B13' -46.8(5) . . . . ?
B23 B23' B20 Ti3 -107.5(6) . . . . ?
B13' B23' B20 Ti3 -1.4(7) . . . . ?
Ti4 B23' B20 Ti3 -48.3(8) . . . . ?
B18 B13 B21 B22 -145.1(4) . . . . ?
B17 B13 B21 B22 -43.5(5) . . . . ?
B14 B13 B21 B22 111.7(7) . . . . ?
Ti3 B13 B21 B22 -149.7(8) . . . . ?
Ti4 B13 B21 B22 72.0(3) . . . . ?
B17 B13 B21 B18 101.6(6) . . . . ?
B14 B13 B21 B18 -103.2(7) . . . . ?
B22 B13 B21 B18 145.1(4) . . . . ?
Ti3 B13 B21 B18 -4.6(6) . . . . ?
Ti4 B13 B21 B18 -142.9(4) . . . . ?
B18 B13 B21 Ti4 142.9(4) . . . . ?
B17 B13 B21 Ti4 -115.5(6) . . . . ?
B14 B13 B21 Ti4 39.7(6) . . . . ?
B22 B13 B21 Ti4 -72.0(3) . . . . ?
Ti3 B13 B21 Ti4 138.3(8) . . . . ?
B18 B13' B21 B22 -115.8(5) . . . . ?
B23' B13' B21 B22 126.5(7) . . . . ?
B14' B13' B21 B22 8.2(8) . . . . ?
B19 B13' B21 B22 -149.1(7) . . . . ?
B20 B13' B21 B22 169(2) . . . . ?
Ti4 B13' B21 B22 62.3(3) . . . . ?
Ti3 B13' B21 B22 -71.3(7) . . . . ?
B23' B13' B21 B18 -117.8(8) . . . . ?
B14' B13' B21 B18 123.9(9) . . . . ?
B19 B13' B21 B18 -33.3(5) . . . . ?
B20 B13' B21 B18 -76(2) . . . . ?
Ti4 B13' B21 B18 178.1(5) . . . . ?
Ti3 B13' B21 B18 44.4(5) . . . . ?
B18 B13' B21 Ti4 -178.1(5) . . . . ?
B23' B13' B21 Ti4 64.1(6) . . . . ?
B14' B13' B21 Ti4 -54.2(6) . . . . ?
B19 B13' B21 Ti4 148.6(8) . . . . ?
B20 B13' B21 Ti4 106(2) . . . . ?
Ti3 B13' B21 Ti4 -133.6(7) . . . . ?
B14' B22' B22 B21 11.2(11) . . . . ?
B17 B22' B22 B21 78.8(7) . . . . ?
Ti4 B22' B22 B21 -45.6(6) . . . . ?
B14' B22' B22 B17 -67.7(6) . . . . ?
Ti4 B22' B22 B17 -124.4(4) . . . . ?
B14' B22' B22 Ti4 56.8(6) . . . . ?
B17 B22' B22 Ti4 124.4(4) . . . . ?
B13' B21 B22 B22' -13.2(9) . . . . ?
B18 B21 B22 B22' -63.4(8) . . . . ?
Ti4 B21 B22 B22' 47.6(7) . . . . ?
B18 B21 B22 B13 -30.7(4) . . . . ?
Ti4 B21 B22 B13 80.3(3) . . . . ?
B13 B21 B22 B17 29.7(4) . . . . ?
B13' B21 B22 B17 49.1(5) . . . . ?
B18 B21 B22 B17 -1.0(4) . . . . ?
Ti4 B21 B22 B17 109.9(3) . . . . ?
B13 B21 B22 Ti4 -80.3(3) . . . . ?
B13' B21 B22 Ti4 -60.8(4) . . . . ?
B18 B21 B22 Ti4 -111.0(3) . . . . ?
B18 B13 B22 B21 39.7(5) . . . . ?
B17 B13 B22 B21 141.3(5) . . . . ?
B14 B13 B22 B21 -115.5(7) . . . . ?
Ti3 B13 B22 B21 148.4(8) . . . . ?
Ti4 B13 B22 B21 -77.4(3) . . . . ?
B21 B13 B22 B17 -141.3(5) . . . . ?
B18 B13 B22 B17 -101.6(6) . . . . ?
B14 B13 B22 B17 103.2(7) . . . . ?
Ti3 B13 B22 B17 7.0(6) . . . . ?
Ti4 B13 B22 B17 141.3(4) . . . . ?
B21 B13 B22 Ti4 77.4(3) . . . . ?
B18 B13 B22 Ti4 117.1(6) . . . . ?
B17 B13 B22 Ti4 -141.3(4) . . . . ?
B14 B13 B22 Ti4 -38.1(5) . . . . ?
Ti3 B13 B22 Ti4 -134.2(7) . . . . ?
B13' B23' B23 B24 9.6(11) . . . . ?
B20 B23' B23 B24 77.0(7) . . . . ?
Ti4 B23' B23 B24 -46.3(6) . . . . ?
B13' B23' B23 B20 -67.3(6) . . . . ?
Ti4 B23' B23 B20 -123.3(4) . . . . ?
B13' B23' B23 Ti4 56.0(6) . . . . ?
B20 B23' B23 Ti4 123.3(4) . . . . ?
B20 B14 B23 B24 142.1(5) . . . . ?
B15 B14 B23 B24 39.8(5) . . . . ?
B13 B14 B23 B24 -116.2(7) . . . . ?
Ti3 B14 B23 B24 146.0(9) . . . . ?
Ti4 B14 B23 B24 -77.4(3) . . . . ?
B24 B14 B23 B20 -142.1(5) . . . . ?
B15 B14 B23 B20 -102.3(6) . . . . ?
B13 B14 B23 B20 101.7(7) . . . . ?
Ti3 B14 B23 B20 3.9(7) . . . . ?
Ti4 B14 B23 B20 140.4(4) . . . . ?
B24 B14 B23 Ti4 77.4(3) . . . . ?
B20 B14 B23 Ti4 -140.4(4) . . . . ?
B15 B14 B23 Ti4 117.3(6) . . . . ?
B13 B14 B23 Ti4 -38.7(6) . . . . ?
Ti3 B14 B23 Ti4 -136.5(8) . . . . ?
B20 B14 B24 B23 -43.2(5) . . . . ?
B15 B14 B24 B23 -144.5(5) . . . . ?
B13 B14 B24 B23 113.4(7) . . . . ?
Ti3 B14 B24 B23 -149.2(8) . . . . ?
Ti4 B14 B24 B23 72.8(3) . . . . ?
B20 B14 B24 B15 101.3(7) . . . . ?
B13 B14 B24 B15 -102.1(7) . . . . ?
B23 B14 B24 B15 144.5(5) . . . . ?
Ti3 B14 B24 B15 -4.7(6) . . . . ?
Ti4 B14 B24 B15 -142.7(4) . . . . ?
B20 B14 B24 Ti4 -116.0(6) . . . . ?
B15 B14 B24 Ti4 142.7(4) . . . . ?
B13 B14 B24 Ti4 40.6(6) . . . . ?
B23 B14 B24 Ti4 -72.8(3) . . . . ?
Ti3 B14 B24 Ti4 138.0(8) . . . . ?
B15 B14' B24 B23 -115.1(5) . . . . ?
B22' B14' B24 B23 126.1(7) . . . . ?
B13' B14' B24 B23 7.3(8) . . . . ?
B16 B14' B24 B23 -148.9(7) . . . . ?
Ti4 B14' B24 B23 62.3(3) . . . . ?
Ti3 B14' B24 B23 -70.6(7) . . . . ?
B22' B14' B24 B15 -118.8(9) . . . . ?
B13' B14' B24 B15 122.3(9) . . . . ?
B16 B14' B24 B15 -33.8(5) . . . . ?
Ti4 B14' B24 B15 177.4(5) . . . . ?
Ti3 B14' B24 B15 44.5(6) . . . . ?
B15 B14' B24 Ti4 -177.4(5) . . . . ?
B22' B14' B24 Ti4 63.8(7) . . . . ?
B13' B14' B24 Ti4 -55.1(6) . . . . ?
B16 B14' B24 Ti4 148.8(8) . . . . ?
Ti3 B14' B24 Ti4 -132.9(8) . . . . ?
B20 B23 B24 B14 28.8(4) . . . . ?
Ti4 B23 B24 B14 -79.4(4) . . . . ?
B23' B23 B24 B14' -11.6(9) . . . . ?
B20 B23 B24 B14' 47.8(5) . . . . ?
Ti4 B23 B24 B14' -60.4(4) . . . . ?
B23' B23 B24 B15 -62.0(9) . . . . ?
B14 B23 B24 B15 -31.4(4) . . . . ?
B20 B23 B24 B15 -2.6(5) . . . . ?
Ti4 B23 B24 B15 -110.8(3) . . . . ?
B23' B23 B24 Ti4 48.8(8) . . . . ?
B14 B23 B24 Ti4 79.4(3) . . . . ?
B20 B23 B24 Ti4 108.2(3) . . . . ?
C45 C41 C42 C43 -3.9(12) . . . . ?
C46 C41 C42 C43 -176.5(9) . . . . ?
Ti5 C41 C42 C43 61.0(7) . . . . ?
C45 C41 C42 C47 168.3(9) . . . . ?
C46 C41 C42 C47 -4.4(14) . . . . ?
Ti5 C41 C42 C47 -126.8(8) . . . . ?
C45 C41 C42 Ti5 -64.9(8) . . . . ?
C46 C41 C42 Ti5 122.4(9) . . . . ?
C41 C42 C43 C44 3.3(11) . . . . ?
C47 C42 C43 C44 -169.7(8) . . . . ?
Ti5 C42 C43 C44 64.5(7) . . . . ?
C41 C42 C43 C48 176.4(11) . . . . ?
C47 C42 C43 C48 3.4(16) . . . . ?
Ti5 C42 C43 C48 -122.5(12) . . . . ?
C41 C42 C43 Ti5 -61.2(7) . . . . ?
C47 C42 C43 Ti5 125.8(7) . . . . ?
C42 C43 C44 C45 -1.4(13) . . . . ?
C48 C43 C44 C45 -175.5(9) . . . . ?
Ti5 C43 C44 C45 66.0(8) . . . . ?
C42 C43 C44 C49 168.0(11) . . . . ?
C48 C43 C44 C49 -6.1(18) . . . . ?
Ti5 C43 C44 C49 -124.5(12) . . . . ?
C42 C43 C44 Ti5 -67.5(7) . . . . ?
C48 C43 C44 Ti5 118.4(9) . . . . ?
C43 C44 C45 C41 -0.9(14) . . . . ?
C49 C44 C45 C41 -172.3(10) . . . . ?
Ti5 C44 C45 C41 65.6(9) . . . . ?
C43 C44 C45 C50 174.8(13) . . . . ?
C49 C44 C45 C50 3(2) . . . . ?
Ti5 C44 C45 C50 -118.7(15) . . . . ?
C43 C44 C45 Ti5 -66.5(8) . . . . ?
C49 C44 C45 Ti5 122.1(9) . . . . ?
C42 C41 C45 C44 2.8(13) . . . . ?
C46 C41 C45 C44 174.2(11) . . . . ?
Ti5 C41 C45 C44 -64.0(9) . . . . ?
C42 C41 C45 C50 -173.8(9) . . . . ?
C46 C41 C45 C50 -2(2) . . . . ?
Ti5 C41 C45 C50 119.3(10) . . . . ?
C42 C41 C45 Ti5 66.8(7) . . . . ?
C46 C41 C45 Ti5 -121.8(12) . . . . ?
C55 C51 C52 C53 -1.9(11) . . . . ?
C56 C51 C52 C53 -176.7(9) . . . . ?
Ti6 C51 C52 C53 62.7(6) . . . . ?
C55 C51 C52 C57 173.5(8) . . . . ?
C56 C51 C52 C57 -1.3(16) . . . . ?
Ti6 C51 C52 C57 -121.8(9) . . . . ?
C55 C51 C52 Ti6 -64.7(7) . . . . ?
C56 C51 C52 Ti6 120.5(10) . . . . ?
C51 C52 C53 C54 1.9(10) . . . . ?
C57 C52 C53 C54 -174.1(8) . . . . ?
Ti6 C52 C53 C54 63.7(7) . . . . ?
C51 C52 C53 C58 174.5(8) . . . . ?
C57 C52 C53 C58 -1.5(12) . . . . ?
Ti6 C52 C53 C58 -123.6(8) . . . . ?
C51 C52 C53 Ti6 -61.8(6) . . . . ?
C57 C52 C53 Ti6 122.2(7) . . . . ?
C52 C53 C54 C55 -1.0(11) . . . . ?
C58 C53 C54 C55 -174.3(8) . . . . ?
Ti6 C53 C54 C55 63.8(7) . . . . ?
C52 C53 C54 C59 174.2(10) . . . . ?
C58 C53 C54 C59 1.0(17) . . . . ?
Ti6 C53 C54 C59 -120.9(12) . . . . ?
C52 C53 C54 Ti6 -64.8(6) . . . . ?
C58 C53 C54 Ti6 121.9(7) . . . . ?
C52 C51 C55 C54 1.3(12) . . . . ?
C56 C51 C55 C54 174.9(12) . . . . ?
Ti6 C51 C55 C54 -65.5(7) . . . . ?
C52 C51 C55 C60 -173.5(9) . . . . ?
C56 C51 C55 C60 0.1(19) . . . . ?
Ti6 C51 C55 C60 119.7(9) . . . . ?
C52 C51 C55 Ti6 66.8(7) . . . . ?
C56 C51 C55 Ti6 -119.6(14) . . . . ?
C53 C54 C55 C51 -0.2(13) . . . . ?
C59 C54 C55 C51 -175.9(10) . . . . ?
Ti6 C54 C55 C51 65.5(8) . . . . ?
C53 C54 C55 C60 173.6(10) . . . . ?
C59 C54 C55 C60 -2.2(18) . . . . ?
Ti6 C54 C55 C60 -120.7(11) . . . . ?
C53 C54 C55 Ti6 -65.7(7) . . . . ?
C59 C54 C55 Ti6 118.5(10) . . . . ?
B33 B25 B26 B35 -81.1(8) . . . . ?
B29 B25 B26 B35 -160.3(5) . . . . ?
B30 B25 B26 B35 77.5(7) . . . . ?
B34 B25 B26 B35 -1.8(9) . . . . ?
Ti5 B25 B26 B35 139.0(6) . . . . ?
Ti6 B25 B26 B35 -40.7(5) . . . . ?
B33 B25 B26 B27 78.3(7) . . . . ?
B29 B25 B26 B27 -0.9(6) . . . . ?
B30 B25 B26 B27 -123.1(5) . . . . ?
B34 B25 B26 B27 157.6(5) . . . . ?
Ti5 B25 B26 B27 -61.7(4) . . . . ?
Ti6 B25 B26 B27 118.7(4) . . . . ?
B33 B25 B26 B32 -159.7(5) . . . . ?
B29 B25 B26 B32 121.2(5) . . . . ?
B30 B25 B26 B32 -1.1(6) . . . . ?
B34 B25 B26 B32 -80.3(6) . . . . ?
Ti5 B25 B26 B32 60.4(4) . . . . ?
Ti6 B25 B26 B32 -119.2(4) . . . . ?
B33 B25 B26 B36 -1.6(9) . . . . ?
B29 B25 B26 B36 -80.8(6) . . . . ?
B30 B25 B26 B36 157.0(5) . . . . ?
B34 B25 B26 B36 77.7(8) . . . . ?
Ti5 B25 B26 B36 -141.5(6) . . . . ?
Ti6 B25 B26 B36 38.8(5) . . . . ?
B33 B25 B26 Ti5 139.9(6) . . . . ?
B29 B25 B26 Ti5 60.8(4) . . . . ?
B30 B25 B26 Ti5 -61.5(4) . . . . ?
B34 B25 B26 Ti5 -140.7(6) . . . . ?
Ti6 B25 B26 Ti5 -179.6(3) . . . . ?
B33 B25 B26 Ti6 -40.4(5) . . . . ?
B29 B25 B26 Ti6 -119.6(4) . . . . ?
B30 B25 B26 Ti6 118.2(5) . . . . ?
B34 B25 B26 Ti6 38.9(5) . . . . ?
Ti5 B25 B26 Ti6 179.6(3) . . . . ?
C45' C41' C42' C43' 4(2) . . . . ?
C46' C41' C42' C43' -169.4(15) . . . . ?
Ti5 C41' C42' C43' 69.1(13) . . . . ?
C45' C41' C42' C47' 172(2) . . . . ?
C46' C41' C42' C47' -1(4) . . . . ?
Ti5 C41' C42' C47' -123(3) . . . . ?
C45' C41' C42' Ti5 -64.9(16) . . . . ?
C46' C41' C42' Ti5 121.5(16) . . . . ?
C41' C42' C43' C44' -2(2) . . . . ?
C47' C42' C43' C44' -173.6(14) . . . . ?
Ti5 C42' C43' C44' 64.9(10) . . . . ?
C41' C42' C43' C48' 176.2(17) . . . . ?
C47' C42' C43' C48' 4(3) . . . . ?
Ti5 C42' C43' C48' -117(2) . . . . ?
C41' C42' C43' Ti5 -66.5(14) . . . . ?
C47' C42' C43' Ti5 121.4(15) . . . . ?
C42' C43' C44' C45' -1.5(19) . . . . ?
C48' C43' C44' C45' -179.9(15) . . . . ?
Ti5 C43' C44' C45' 60.3(13) . . . . ?
C42' C43' C44' C49' 167.3(15) . . . . ?
C48' C43' C44' C49' -11(2) . . . . ?
Ti5 C43' C44' C49' -130.9(16) . . . . ?
C42' C43' C44' Ti5 -61.7(12) . . . . ?
C48' C43' C44' Ti5 119.9(12) . . . . ?
C42' C41' C45' C44' -5(2) . . . . ?
C46' C41' C45' C44' 166(2) . . . . ?
Ti5 C41' C45' C44' -68.5(14) . . . . ?
C42' C41' C45' C50' -175.6(17) . . . . ?
C46' C41' C45' C50' -5(4) . . . . ?
Ti5 C41' C45' C50' 120.9(18) . . . . ?
C42' C41' C45' Ti5 63.6(15) . . . . ?
C46' C41' C45' Ti5 -126(3) . . . . ?
C43' C44' C45' C41' 4(2) . . . . ?
C49' C44' C45' C41' -167.1(15) . . . . ?
Ti5 C44' C45' C41' 65.6(15) . . . . ?
C43' C44' C45' C50' 171(2) . . . . ?
C49' C44' C45' C50' 0(3) . . . . ?
Ti5 C44' C45' C50' -127(3) . . . . ?
C43' C44' C45' Ti5 -61.6(11) . . . . ?
C49' C44' C45' Ti5 127.3(11) . . . . ?
C55' C51' C52' C53' -3(2) . . . . ?
C56' C51' C52' C53' -174.5(18) . . . . ?
Ti6 C51' C52' C53' 65.9(13) . . . . ?
C55' C51' C52' C57' 171.8(18) . . . . ?
C56' C51' C52' C57' 1(3) . . . . ?
Ti6 C51' C52' C57' -119(2) . . . . ?
C55' C51' C52' Ti6 -69.1(14) . . . . ?
C56' C51' C52' Ti6 119.6(19) . . . . ?
C51' C52' C53' C54' 3(2) . . . . ?
C57' C52' C53' C54' -172.6(15) . . . . ?
Ti6 C52' C53' C54' 68.2(13) . . . . ?
C51' C52' C53' C58' 175(2) . . . . ?
C57' C52' C53' C58' -1(3) . . . . ?
Ti6 C52' C53' C58' -120(2) . . . . ?
C51' C52' C53' Ti6 -64.8(13) . . . . ?
C57' C52' C53' Ti6 119.2(15) . . . . ?
C52' C53' C54' C55' -2(2) . . . . ?
C58' C53' C54' C55' -176.0(16) . . . . ?
Ti6 C53' C54' C55' 62.2(11) . . . . ?
C52' C53' C54' C59' 173.0(14) . . . . ?
C58' C53' C54' C59' -1(3) . . . . ?
Ti6 C53' C54' C59' -122.4(15) . . . . ?
C52' C53' C54' Ti6 -64.6(12) . . . . ?
C58' C53' C54' Ti6 121.8(18) . . . . ?
C52' C51' C55' C54' 2(2) . . . . ?
C56' C51' C55' C54' 172(2) . . . . ?
Ti6 C51' C55' C54' -64.3(11) . . . . ?
C52' C51' C55' C60' -171.3(15) . . . . ?
C56' C51' C55' C60' -1(3) . . . . ?
Ti6 C51' C55' C60' 122.7(14) . . . . ?
C52' C51' C55' Ti6 65.9(14) . . . . ?
C56' C51' C55' Ti6 -124(2) . . . . ?
C53' C54' C55' C51' 0.5(19) . . . . ?
C59' C54' C55' C51' -175.6(13) . . . . ?
Ti6 C54' C55' C51' 60.5(13) . . . . ?
C53' C54' C55' C60' 172.7(17) . . . . ?
C59' C54' C55' C60' -3(2) . . . . ?
Ti6 C54' C55' C60' -127.2(17) . . . . ?
C53' C54' C55' Ti6 -60.0(12) . . . . ?
C59' C54' C55' Ti6 123.9(12) . . . . ?
B32 B25' B26' B29 -79(2) . . . . ?
B35 B25' B26' B29 -164.7(11) . . . . ?
B34' B25' B26' B29 79.0(17) . . . . ?
B31 B25' B26' B29 -5(2) . . . . ?
B30 B25' B26' B29 24.9(15) . . . . ?
Ti6 B25' B26' B29 140.5(15) . . . . ?
Ti5 B25' B26' B29 -39.4(13) . . . . ?
B32 B25' B26' B33 -164.7(11) . . . . ?
B35 B25' B26' B33 110.0(12) . . . . ?
B34' B25' B26' B33 -6.3(15) . . . . ?
B31 B25' B26' B33 -90.7(14) . . . . ?
B30 B25' B26' B33 -60.3(10) . . . . ?
Ti6 B25' B26' B33 55.2(9) . . . . ?
Ti5 B25' B26' B33 -124.7(10) . . . . ?
B32 B25' B26' B36' 79.7(16) . . . . ?
B35 B25' B26' B36' -5.5(15) . . . . ?
B34' B25' B26' B36' -121.8(12) . . . . ?
B31 B25' B26' B36' 153.8(11) . . . . ?
B30 B25' B26' B36' -175.9(10) . . . . ?
Ti6 B25' B26' B36' -60.3(9) . . . . ?
Ti5 B25' B26' B36' 119.8(10) . . . . ?
B32 B25' B26' B28 -6(2) . . . . ?
B35 B25' B26' B28 -91.5(13) . . . . ?
B34' B25' B26' B28 152.1(11) . . . . ?
B31 B25' B26' B28 67.8(18) . . . . ?
B30 B25' B26' B28 98.1(12) . . . . ?
Ti6 B25' B26' B28 -146.3(12) . . . . ?
Ti5 B25' B26' B28 33.7(10) . . . . ?
B32 B25' B26' B27 24.3(15) . . . . ?
B35 B25' B26' B27 -60.9(10) . . . . ?
B34' B25' B26' B27 -177.3(10) . . . . ?
B31 B25' B26' B27 98.4(12) . . . . ?
B30 B25' B26' B27 128.7(7) . . . . ?
Ti6 B25' B26' B27 -115.7(6) . . . . ?
Ti5 B25' B26' B27 64.3(4) . . . . ?
B32 B25' B26' Ti6 140.0(15) . . . . ?
B35 B25' B26' Ti6 54.8(9) . . . . ?
B34' B25' B26' Ti6 -61.5(9) . . . . ?
B31 B25' B26' Ti6 -145.9(13) . . . . ?
B30 B25' B26' Ti6 -115.6(6) . . . . ?
Ti5 B25' B26' Ti6 -179.9(6) . . . . ?
B32 B25' B26' Ti5 -40.0(13) . . . . ?
B35 B25' B26' Ti5 -125.3(10) . . . . ?
B34' B25' B26' Ti5 118.4(10) . . . . ?
B31 B25' B26' Ti5 34.0(11) . . . . ?
B30 B25' B26' Ti5 64.3(4) . . . . ?
Ti6 B25' B26' Ti5 179.9(6) . . . . ?
B32 B25' B34' B34 156.8(11) . . . . ?
B26' B25' B34' B34 -4.2(14) . . . . ?
B35 B25' B34' B34 -125.0(10) . . . . ?
B31 B25' B34' B34 117.8(10) . . . . ?
B30 B25' B34' B34 69.2(9) . . . . ?
Ti6 B25' B34' B34 -62.4(8) . . . . ?
Ti5 B25' B34' B34 70.8(13) . . . . ?
B32 B25' B34' B30 87.6(11) . . . . ?
B26' B25' B34' B30 -73.4(10) . . . . ?
B35 B25' B34' B30 165.8(10) . . . . ?
B31 B25' B34' B30 48.5(5) . . . . ?
Ti6 B25' B34' B30 -131.6(7) . . . . ?
Ti5 B25' B34' B30 1.5(10) . . . . ?
B32 B25' B34' Ti6 -140.8(12) . . . . ?
B26' B25' B34' Ti6 58.2(9) . . . . ?
B35 B25' B34' Ti6 -62.6(7) . . . . ?
B31 B25' B34' Ti6 -179.9(7) . . . . ?
B30 B25' B34' Ti6 131.6(7) . . . . ?
Ti5 B25' B34' Ti6 133.2(10) . . . . ?
B29 B26' B36' B36 156.4(10) . . . . ?
B25' B26' B36' B36 -5.7(14) . . . . ?
B33 B26' B36' B36 -128.4(9) . . . . ?
B28 B26' B36' B36 116.0(9) . . . . ?
B27 B26' B36' B36 67.7(8) . . . . ?
Ti6 B26' B36' B36 -64.1(8) . . . . ?
Ti5 B26' B36' B36 71.2(13) . . . . ?
B29 B26' B36' B27 88.7(11) . . . . ?
B25' B26' B36' B27 -73.5(11) . . . . ?
B33 B26' B36' B27 163.8(9) . . . . ?
B28 B26' B36' B27 48.3(5) . . . . ?
Ti6 B26' B36' B27 -131.9(7) . . . . ?
Ti5 B26' B36' B27 3.4(10) . . . . ?
B29 B26' B36' Ti6 -139.4(11) . . . . ?
B25' B26' B36' Ti6 58.4(9) . . . . ?
B33 B26' B36' Ti6 -64.3(7) . . . . ?
B28 B26' B36' Ti6 -179.8(7) . . . . ?
B27 B26' B36' Ti6 131.9(7) . . . . ?
Ti5 B26' B36' Ti6 135.3(11) . . . . ?
B35 B26 B27 B28 160.7(5) . . . . ?
B32 B26 B27 B28 -119.5(5) . . . . ?
B36 B26 B27 B28 120.5(5) . . . . ?
B25 B26 B27 B28 1.4(6) . . . . ?
Ti5 B26 B27 B28 -55.7(4) . . . . ?
Ti6 B26 B27 B28 77.3(5) . . . . ?
B35 B26 B27 B36 40.2(5) . . . . ?
B32 B26 B27 B36 120.1(5) . . . . ?
B25 B26 B27 B36 -119.1(5) . . . . ?
Ti5 B26 B27 B36 -176.2(4) . . . . ?
Ti6 B26 B27 B36 -43.2(4) . . . . ?
B35 B26 B27 Ti5 -143.6(6) . . . . ?
B32 B26 B27 Ti5 -63.8(4) . . . . ?
B36 B26 B27 Ti5 176.2(4) . . . . ?
B25 B26 B27 Ti5 57.1(4) . . . . ?
Ti6 B26 B27 Ti5 133.0(4) . . . . ?
B26 B27 B28 B29 -1.5(7) . . . . ?
B36' B27 B28 B29 66.4(7) . . . . ?
B36 B27 B28 B29 55.9(7) . . . . ?
B26' B27 B28 B29 14.8(6) . . . . ?
Ti5 B27 B28 B29 -55.0(4) . . . . ?
B36' B27 B28 B26' 51.6(7) . . . . ?
B36 B27 B28 B26' 41.1(7) . . . . ?
Ti5 B27 B28 B26' -69.8(5) . . . . ?
B26 B27 B28 Ti5 53.5(4) . . . . ?
B36' B27 B28 Ti5 121.5(5) . . . . ?
B36 B27 B28 Ti5 110.9(5) . . . . ?
B26' B27 B28 Ti5 69.8(5) . . . . ?
B25' B26' B29 B28 109.0(15) . . . . ?
B33 B26' B29 B28 -144.1(7) . . . . ?
B36' B26' B29 B28 -48.7(10) . . . . ?
B27 B26' B29 B28 12.9(5) . . . . ?
Ti6 B26' B29 B28 -143.7(17) . . . . ?
Ti5 B26' B29 B28 70.4(3) . . . . ?
B25' B26' B29 B33 -106.9(17) . . . . ?
B36' B26' B29 B33 95.4(12) . . . . ?
B28 B26' B29 B33 144.1(7) . . . . ?
B27 B26' B29 B33 157.0(10) . . . . ?
Ti6 B26' B29 B33 0.3(12) . . . . ?
Ti5 B26' B29 B33 -145.6(7) . . . . ?
B25' B26' B29 Ti5 38.7(13) . . . . ?
B33 B26' B29 Ti5 145.6(7) . . . . ?
B36' B26' B29 Ti5 -119.0(12) . . . . ?
B28 B26' B29 Ti5 -70.4(3) . . . . ?
B27 B26' B29 Ti5 -57.5(5) . . . . ?
Ti6 B26' B29 Ti5 145.9(17) . . . . ?
B33 B25 B29 B28 -119.4(4) . . . . ?
B30 B25 B29 B28 120.9(5) . . . . ?
B34 B25 B29 B28 -158.1(5) . . . . ?
B26 B25 B29 B28 0.0(5) . . . . ?
Ti5 B25 B29 B28 56.6(3) . . . . ?
Ti6 B25 B29 B28 -76.1(5) . . . . ?
B30 B25 B29 B33 -119.7(5) . . . . ?
B34 B25 B29 B33 -38.7(5) . . . . ?
B26 B25 B29 B33 119.4(5) . . . . ?
Ti5 B25 B29 B33 176.0(4) . . . . ?
Ti6 B25 B29 B33 43.3(4) . . . . ?
B33 B25 B29 Ti5 -176.0(4) . . . . ?
B30 B25 B29 Ti5 64.3(4) . . . . ?
B34 B25 B29 Ti5 145.3(6) . . . . ?
B26 B25 B29 Ti5 -56.6(4) . . . . ?
Ti6 B25 B29 Ti5 -132.7(4) . . . . ?
B27 B28 B29 B26' -18.2(8) . . . . ?
Ti5 B28 B29 B26' -74.0(6) . . . . ?
B27 B28 B29 B25 1.0(6) . . . . ?
Ti5 B28 B29 B25 -54.9(3) . . . . ?
B27 B28 B29 B33 -52.9(6) . . . . ?
B26' B28 B29 B33 -34.7(7) . . . . ?
Ti5 B28 B29 B33 -108.8(4) . . . . ?
B27 B28 B29 Ti5 55.9(4) . . . . ?
B26' B28 B29 Ti5 74.0(6) . . . . ?
B33 B25 B30 B31 159.8(5) . . . . ?
B29 B25 B30 B31 -120.0(5) . . . . ?
B34 B25 B30 B31 120.0(5) . . . . ?
B26 B25 B30 B31 1.4(6) . . . . ?
Ti5 B25 B30 B31 -55.7(4) . . . . ?
Ti6 B25 B30 B31 76.8(5) . . . . ?
B33 B25 B30 B34 39.8(5) . . . . ?
B29 B25 B30 B34 120.0(5) . . . . ?
B26 B25 B30 B34 -118.7(5) . . . . ?
Ti5 B25 B30 B34 -175.8(4) . . . . ?
Ti6 B25 B30 B34 -43.3(4) . . . . ?
B33 B25 B30 Ti5 -144.4(6) . . . . ?
B29 B25 B30 Ti5 -64.2(4) . . . . ?
B34 B25 B30 Ti5 175.8(4) . . . . ?
B26 B25 B30 Ti5 57.1(4) . . . . ?
Ti6 B25 B30 Ti5 132.5(4) . . . . ?
B34 B34' B30 B31 -166.2(8) . . . . ?
B25' B34' B30 B31 -60.8(7) . . . . ?
Ti6 B34' B30 B31 -108.4(8) . . . . ?
B25' B34' B30 B34 105.4(10) . . . . ?
Ti6 B34' B30 B34 57.8(7) . . . . ?
B34 B34' B30 B25' -105.4(10) . . . . ?
Ti6 B34' B30 B25' -47.6(8) . . . . ?
B34 B34' B30 Ti5 -106.8(7) . . . . ?
B25' B34' B30 Ti5 -1.4(9) . . . . ?
Ti6 B34' B30 Ti5 -49.0(9) . . . . ?
B25 B30 B31 B32 -1.3(7) . . . . ?
B34' B30 B31 B32 66.6(7) . . . . ?
B34 B30 B31 B32 55.7(7) . . . . ?
B25' B30 B31 B32 15.5(7) . . . . ?
Ti5 B30 B31 B32 -54.7(4) . . . . ?
B34' B30 B31 B25' 51.1(8) . . . . ?
B34 B30 B31 B25' 40.2(7) . . . . ?
Ti5 B30 B31 B25' -70.2(5) . . . . ?
B25 B30 B31 Ti5 53.4(4) . . . . ?
B34' B30 B31 Ti5 121.3(6) . . . . ?
B34 B30 B31 Ti5 110.4(5) . . . . ?
B25' B30 B31 Ti5 70.2(5) . . . . ?
B26' B25' B32 B31 109.7(15) . . . . ?
B35 B25' B32 B31 -144.9(7) . . . . ?
B34' B25' B32 B31 -46.3(11) . . . . ?
B30 B25' B32 B31 13.8(6) . . . . ?
Ti6 B25' B32 B31 -146.0(18) . . . . ?
Ti5 B25' B32 B31 70.5(3) . . . . ?
B26' B25' B32 B35 -105.4(16) . . . . ?
B34' B25' B32 B35 98.6(13) . . . . ?
B31 B25' B32 B35 144.9(7) . . . . ?
B30 B25' B32 B35 158.7(11) . . . . ?
Ti6 B25' B32 B35 -1.1(13) . . . . ?
Ti5 B25' B32 B35 -144.5(7) . . . . ?
B26' B25' B32 Ti5 39.2(13) . . . . ?
B35 B25' B32 Ti5 144.5(7) . . . . ?
B34' B25' B32 Ti5 -116.9(12) . . . . ?
B31 B25' B32 Ti5 -70.5(3) . . . . ?
B30 B25' B32 Ti5 -56.8(6) . . . . ?
Ti6 B25' B32 Ti5 143.5(18) . . . . ?
B35 B26 B32 B31 -119.5(5) . . . . ?
B27 B26 B32 B31 120.9(5) . . . . ?
B36 B26 B32 B31 -157.5(5) . . . . ?
B25 B26 B32 B31 0.3(6) . . . . ?
Ti5 B26 B32 B31 56.6(3) . . . . ?
Ti6 B26 B32 B31 -76.0(5) . . . . ?
B27 B26 B32 B35 -119.6(6) . . . . ?
B36 B26 B32 B35 -37.9(5) . . . . ?
B25 B26 B32 B35 119.8(5) . . . . ?
Ti5 B26 B32 B35 176.1(4) . . . . ?
Ti6 B26 B32 B35 43.5(4) . . . . ?
B35 B26 B32 Ti5 -176.1(4) . . . . ?
B27 B26 B32 Ti5 64.3(4) . . . . ?
B36 B26 B32 Ti5 145.9(6) . . . . ?
B25 B26 B32 Ti5 -56.4(4) . . . . ?
Ti6 B26 B32 Ti5 -132.6(4) . . . . ?
B30 B31 B32 B25' -19.4(8) . . . . ?
Ti5 B31 B32 B25' -75.0(7) . . . . ?
B30 B31 B32 B26 0.7(7) . . . . ?
Ti5 B31 B32 B26 -54.9(3) . . . . ?
B30 B31 B32 B35 -53.6(7) . . . . ?
B25' B31 B32 B35 -34.2(7) . . . . ?
Ti5 B31 B32 B35 -109.1(4) . . . . ?
B30 B31 B32 Ti5 55.6(5) . . . . ?
B25' B31 B32 Ti5 75.0(7) . . . . ?
B29 B25 B33 B34 -145.1(4) . . . . ?
B30 B25 B33 B34 -42.0(5) . . . . ?
B26 B25 B33 B34 113.5(6) . . . . ?
Ti5 B25 B33 B34 -151.5(7) . . . . ?
Ti6 B25 B33 B34 73.0(3) . . . . ?
B30 B25 B33 B29 103.1(6) . . . . ?
B34 B25 B33 B29 145.1(4) . . . . ?
B26 B25 B33 B29 -101.4(6) . . . . ?
Ti5 B25 B33 B29 -6.5(6) . . . . ?
Ti6 B25 B33 B29 -142.0(3) . . . . ?
B29 B25 B33 Ti6 142.0(3) . . . . ?
B30 B25 B33 Ti6 -114.9(6) . . . . ?
B34 B25 B33 Ti6 -73.0(3) . . . . ?
B26 B25 B33 Ti6 40.6(5) . . . . ?
Ti5 B25 B33 Ti6 135.5(7) . . . . ?
B29 B26' B33 B34 -115.2(6) . . . . ?
B25' B26' B33 B34 11.1(11) . . . . ?
B36' B26' B33 B34 129.8(9) . . . . ?
B28 B26' B33 B34 -148.8(9) . . . . ?
B27 B26' B33 B34 167(2) . . . . ?
Ti6 B26' B33 B34 65.1(4) . . . . ?
Ti5 B26' B33 B34 -71.3(10) . . . . ?
B25' B26' B33 B29 126.3(14) . . . . ?
B36' B26' B33 B29 -115.0(12) . . . . ?
B28 B26' B33 B29 -33.7(6) . . . . ?
B27 B26' B33 B29 -77(2) . . . . ?
Ti6 B26' B33 B29 -179.8(8) . . . . ?
Ti5 B26' B33 B29 43.8(8) . . . . ?
B29 B26' B33 Ti6 179.8(8) . . . . ?
B25' B26' B33 Ti6 -54.0(9) . . . . ?
B36' B26' B33 Ti6 64.8(9) . . . . ?
B28 B26' B33 Ti6 146.1(11) . . . . ?
B27 B26' B33 Ti6 102(2) . . . . ?
Ti5 B26' B33 Ti6 -136.4(12) . . . . ?
B27 B26 B35 B36 -42.6(5) . . . . ?
B32 B26 B35 B36 -145.6(5) . . . . ?
B25 B26 B35 B36 113.7(6) . . . . ?
Ti5 B26 B35 B36 -151.8(8) . . . . ?
Ti6 B26 B35 B36 72.8(3) . . . . ?
B27 B26 B35 B32 103.0(6) . . . . ?
B36 B26 B35 B32 145.6(5) . . . . ?
B25 B26 B35 B32 -100.6(6) . . . . ?
Ti5 B26 B35 B32 -6.1(6) . . . . ?
Ti6 B26 B35 B32 -141.5(4) . . . . ?
B27 B26 B35 Ti6 -115.4(6) . . . . ?
B32 B26 B35 Ti6 141.5(4) . . . . ?
B36 B26 B35 Ti6 -72.8(3) . . . . ?
B25 B26 B35 Ti6 40.9(5) . . . . ?
Ti5 B26 B35 Ti6 135.4(7) . . . . ?
B32 B25' B35 B36 -115.0(6) . . . . ?
B26' B25' B35 B36 11.4(11) . . . . ?
B34' B25' B35 B36 128.1(10) . . . . ?
B31 B25' B35 B36 -149.0(10) . . . . ?
B30 B25' B35 B36 164(3) . . . . ?
Ti6 B25' B35 B36 64.3(4) . . . . ?
Ti5 B25' B35 B36 -69.4(10) . . . . ?
B26' B25' B35 B32 126.4(14) . . . . ?
B34' B25' B35 B32 -116.9(12) . . . . ?
B31 B25' B35 B32 -34.0(7) . . . . ?
B30 B25' B35 B32 -81(3) . . . . ?
Ti6 B25' B35 B32 179.3(8) . . . . ?
Ti5 B25' B35 B32 45.6(8) . . . . ?
B32 B25' B35 Ti6 -179.3(8) . . . . ?
B26' B25' B35 Ti6 -52.9(9) . . . . ?
B34' B25' B35 Ti6 63.8(9) . . . . ?
B31 B25' B35 Ti6 146.7(12) . . . . ?
B30 B25' B35 Ti6 99(3) . . . . ?
Ti5 B25' B35 Ti6 -133.7(12) . . . . ?
B25' B34' B34 B33 15.4(15) . . . . ?
B30 B34' B34 B33 82.6(9) . . . . ?
Ti6 B34' B34 B33 -42.5(9) . . . . ?
B25' B34' B34 B30 -67.2(8) . . . . ?
Ti6 B34' B34 B30 -125.1(5) . . . . ?
B25' B34' B34 Ti6 57.9(8) . . . . ?
B30 B34' B34 Ti6 125.1(5) . . . . ?
B29 B25 B34 B33 40.6(5) . . . . ?
B30 B25 B34 B33 144.0(5) . . . . ?
B26 B25 B34 B33 -114.9(6) . . . . ?
Ti5 B25 B34 B33 151.0(8) . . . . ?
Ti6 B25 B34 B33 -75.3(3) . . . . ?
B33 B25 B34 B30 -144.0(5) . . . . ?
B29 B25 B34 B30 -103.4(6) . . . . ?
B26 B25 B34 B30 101.1(6) . . . . ?
Ti5 B25 B34 B30 7.0(6) . . . . ?
Ti6 B25 B34 B30 140.7(4) . . . . ?
B33 B25 B34 Ti6 75.3(3) . . . . ?
B29 B25 B34 Ti6 115.9(5) . . . . ?
B30 B25 B34 Ti6 -140.7(4) . . . . ?
B26 B25 B34 Ti6 -39.6(5) . . . . ?
Ti5 B25 B34 Ti6 -133.7(7) . . . . ?
B26' B33 B34 B34' -18.1(12) . . . . ?
B29 B33 B34 B34' -66.3(11) . . . . ?
Ti6 B33 B34 B34' 45.1(10) . . . . ?
B29 B33 B34 B25 -29.8(4) . . . . ?
Ti6 B33 B34 B25 81.6(3) . . . . ?
B25 B33 B34 B30 28.7(4) . . . . ?
B26' B33 B34 B30 47.1(6) . . . . ?
B29 B33 B34 B30 -1.1(5) . . . . ?
Ti6 B33 B34 B30 110.3(3) . . . . ?
B25 B33 B34 Ti6 -81.6(3) . . . . ?
B26' B33 B34 Ti6 -63.2(6) . . . . ?
B29 B33 B34 Ti6 -111.4(3) . . . . ?
B26' B36' B36 B35 17.6(14) . . . . ?
B27 B36' B36 B35 83.2(9) . . . . ?
Ti6 B36' B36 B35 -41.2(8) . . . . ?
B26' B36' B36 B27 -65.6(8) . . . . ?
Ti6 B36' B36 B27 -124.5(5) . . . . ?
B26' B36' B36 Ti6 58.8(7) . . . . ?
B27 B36' B36 Ti6 124.5(5) . . . . ?
B27 B26 B36 B35 143.6(5) . . . . ?
B32 B26 B36 B35 39.8(5) . . . . ?
B25 B26 B36 B35 -115.1(6) . . . . ?
Ti5 B26 B36 B35 150.1(8) . . . . ?
Ti6 B26 B36 B35 -75.4(3) . . . . ?
B35 B26 B36 B27 -143.6(5) . . . . ?
B32 B26 B36 B27 -103.9(6) . . . . ?
B25 B26 B36 B27 101.3(6) . . . . ?
Ti5 B26 B36 B27 6.4(6) . . . . ?
Ti6 B26 B36 B27 140.9(4) . . . . ?
B35 B26 B36 Ti6 75.4(3) . . . . ?
B27 B26 B36 Ti6 -140.9(4) . . . . ?
B32 B26 B36 Ti6 115.2(5) . . . . ?
B25 B26 B36 Ti6 -39.7(5) . . . . ?
Ti5 B26 B36 Ti6 -134.5(7) . . . . ?
B25' B35 B36 B36' -20.4(12) . . . . ?
B32 B35 B36 B36' -67.7(11) . . . . ?
Ti6 B35 B36 B36' 43.4(10) . . . . ?
B32 B35 B36 B26 -29.6(4) . . . . ?
Ti6 B35 B36 B26 81.5(3) . . . . ?
B26 B35 B36 B27 28.7(4) . . . . ?
B25' B35 B36 B27 46.5(6) . . . . ?
B32 B35 B36 B27 -0.9(5) . . . . ?
Ti6 B35 B36 B27 110.2(3) . . . . ?
B26 B35 B36 Ti6 -81.5(3) . . . . ?
B25' B35 B36 Ti6 -63.7(6) . . . . ?
B32 B35 B36 Ti6 -111.1(4) . . . . ?
